data_7127559
loop_
_publ_author_name
'Pramanik, Susnata'
'Kauffmann, Brice'
'Hecht, Stefan'
'Ferrand, Yann'
'Huc, Ivan'

_publ_section_title
;
 Light-mediated chiroptical switching of an achiral foldamer host in
 presence of a carbohydrate guest.
;
_journal_issue 1
_journal_name_full 'Chemical communications (Cambridge, England)'
_journal_page_first 93
_journal_page_last 96
_journal_paper_doi 10.1039/d0cc06484j
_journal_volume 57
_journal_year 2021
_chemical_formula_moiety 'C210 H213 N40 O34 S2, 2.5(C2 H6 O S), 0.5(H2 O)'
_chemical_formula_sum 'C215 H229 N40 O37 S4.5'
_chemical_formula_weight 4109.64
_chemical_properties_physical Air-sensitive
_space_group_crystal_system monoclinic
_space_group_IT_number 14
_space_group_name_Hall '-P 2ybc'
_space_group_name_H-M_alt 'P 1 21/c 1'
_atom_sites_solution_hydrogens mixed
_atom_sites_solution_primary dual
_audit_creation_date 2020-09-18
_audit_creation_method
;
Olex2 1.2
(compiled May 29 2018 13:30:08 for OlexSys, GUI svn.r5506)
;
_audit_update_record
;
2020-09-18 deposited with the CCDC.	2020-12-04 downloaded from the CCDC.
;
_cell_angle_alpha 90
_cell_angle_beta 110.728(2)
_cell_angle_gamma 90
_cell_formula_units_Z 8
_cell_length_a 39.9797(6)
_cell_length_b 39.0226(4)
_cell_length_c 35.4973(5)
_cell_measurement_reflns_used 259363
_cell_measurement_temperature 130(2)
_cell_measurement_theta_max 55.572
_cell_measurement_theta_min 2.264
_cell_volume 51795.1(14)
_computing_molecular_graphics 'Olex2 (Dolomanov et al., 2009)'
_computing_publication_material 'Olex2 (Dolomanov et al., 2009)'
_computing_structure_refinement 'ShelXL (Sheldrick, 2015)'
_computing_structure_solution 'ShelXT (Sheldrick, 2015)'
_diffrn_ambient_temperature 130
_diffrn_measured_fraction_theta_full 0.989
_diffrn_measured_fraction_theta_max 0.989
_diffrn_measurement_device_type 'Pilatus 200K  detector'
_diffrn_measurement_method 'phi and omega scans'
_diffrn_radiation_monochromator graphite
_diffrn_radiation_type CuK\a
_diffrn_radiation_wavelength 1.54178
_diffrn_reflns_av_R_equivalents 0.0418
_diffrn_reflns_av_unetI/netI 0.0307
_diffrn_reflns_Laue_measured_fraction_full 0.989
_diffrn_reflns_Laue_measured_fraction_max 0.989
_diffrn_reflns_limit_h_max 42
_diffrn_reflns_limit_h_min -35
_diffrn_reflns_limit_k_max 37
_diffrn_reflns_limit_k_min -41
_diffrn_reflns_limit_l_max 37
_diffrn_reflns_limit_l_min -37
_diffrn_reflns_number 259363
_diffrn_reflns_point_group_measured_fraction_full 0.989
_diffrn_reflns_point_group_measured_fraction_max 0.989
_diffrn_reflns_theta_full 55.572
_diffrn_reflns_theta_max 55.572
_diffrn_reflns_theta_min 2.264
_diffrn_source 'Rigaku FRX rotating anode'
_exptl_absorpt_coefficient_mu 0.927
_exptl_absorpt_correction_T_max 1.00000
_exptl_absorpt_correction_T_min 0.45205
_exptl_absorpt_correction_type none
_exptl_crystal_colour clear
_exptl_crystal_colour_lustre clear
_exptl_crystal_density_diffrn 1.054
_exptl_crystal_description block
_exptl_crystal_F_000 17336
_exptl_crystal_size_max 0.1
_exptl_crystal_size_mid 0.1
_exptl_crystal_size_min 0.1
_refine_diff_density_max 1.329
_refine_diff_density_min -0.961
_refine_diff_density_rms 0.093
_refine_ls_extinction_method none
_refine_ls_goodness_of_fit_ref 1.391
_refine_ls_hydrogen_treatment constr
_refine_ls_matrix_type full
_refine_ls_number_parameters 5382
_refine_ls_number_reflns 65674
_refine_ls_number_restraints 195
_refine_ls_restrained_S_all 1.396
_refine_ls_R_factor_all 0.1611
_refine_ls_R_factor_gt 0.1189
_refine_ls_shift/su_max 6.245
_refine_ls_shift/su_mean 0.046
_refine_ls_structure_factor_coef Fsqd
_refine_ls_weighting_details 'w=1/[\s^2^(Fo^2^)+(0.2000P)^2^] where P=(Fo^2^+2Fc^2^)/3'
_refine_ls_weighting_scheme calc
_refine_ls_wR_factor_gt 0.3485
_refine_ls_wR_factor_ref 0.3867
_reflns_Friedel_coverage 0.000
_reflns_number_gt 38239
_reflns_number_total 65674
_reflns_threshold_expression 'I > 2\s(I)'
_cod_data_source_file d0cc06484j2.cif
_cod_data_source_block ref_sq_sq
_cod_depositor_comments
;
Adding full bibliography for 7127557--7127559.cif.

2024-11-08
Z value and formula fixed to values more according to usual
chemical conventions.                 miguel
;
_cod_original_formula_sum 'C430 H458 N80 O74 S9'
_cod_original_formula_weight 8219.28
_cod_original_formula_moiety '2(C210 H213 N40 O34 S2), 5(C2 H6 O S), H2 O'
_cod_original_formula_units_Z 4
_cod_database_code 7127559
_shelx_shelxl_version_number 2018/3
_shelx_space_group_comment
;
The symmetry employed for this shelxl refinement is uniquely defined
by the following loop, which should always be used as a source of
symmetry information in preference to the above space-group names.
They are only intended as comments.
;
_olex2_refinement_description
;
1. Fixed Uiso
 At 1.2 times of:
  All C(H) groups, All C(H,H) groups, All N(H) groups
 At 1.5 times of:
  All C(H,H,H) groups, All O(H) groups, All O(H,H) groups
2. Restrained distances
 C600-C433
 1.54 with sigma of 0.02
 C29-C27
 2.8 with sigma of 0.02
 O589-C9
 1.45 with sigma of 0.02
 O589-C22
 1.45 with sigma of 0.02
 C27-C26
 1.54 with sigma of 0.02
 C26-C22
 1.54 with sigma of 0.02
 C29-C26
 1.54 with sigma of 0.02
 C507-C23
 1.54 with sigma of 0.02
 C7-C190
 1.54 with sigma of 0.02
 C507-C478
 1.54 with sigma of 0.02
 C7-C538
 1.54 with sigma of 0.02
 C507-C79
 1.54 with sigma of 0.02
3. Uiso/Uaniso restraints and constraints
Uanis(C27) = Uanis(C29) = Uanis(C26) = Uanis(C22) = Uanis(O589) = Uanis(C9)
4. Rigid body (RIGU) restrains
 O262, C45, C494, C569, C570
 with sigma for 1-2 distances of 0.0004 and sigma for 1-3 distances of 0.0004
 O333, C24, C73, C345, C532, C577
 with sigma for 1-2 distances of 0.0004 and sigma for 1-3 distances of 0.0004
 O051, C12, C433, C600
 with sigma for 1-2 distances of 0.0004 and sigma for 1-3 distances of 0.0004
 O180, C23, C79, C478, C507
 with sigma for 1-2 distances of 0.0004 and sigma for 1-3 distances of 0.0004
 O094, C11, C34, C158, C490, C603
 with sigma for 1-2 distances of 0.0004 and sigma for 1-3 distances of 0.0004
 O589, C9, C22, C26, C27, C29
 with sigma for 1-2 distances of 0.0004 and sigma for 1-3 distances of 0.0004
 C29, C27, C26, C22, O589, C9
 with sigma for 1-2 distances of 0.004 and sigma for 1-3 distances of 0.004
 C27, C29, C26, C22, O589, C9
 with sigma for 1-2 distances of 0.0004 and sigma for 1-3 distances of 0.0004
 H56C, C44, C56, C568, C573, O434, C457
 with sigma for 1-2 distances of 0.0004 and sigma for 1-3 distances of 0.0004
5.a Free rotating group:
 O486(H48F,H48G)
5.b Ternary CH refined with riding coordinates:
 C7(H7), C25(H25), C26(H26), C281(H281), C346(H346), C371(H371), C379(H379),
 C381(H381), C393(H393), C430(H430), C452(H452), C482(H482), C498(H498),
 C499(H499), C502(H502), C507(H507), C508(H508), C513(H513), C514(H514),
 C516(H516), C517(H517), C534(H534), C539(H539), C545(H545), C551(H551),
 C557(H557), C568(H568), C570(H570), C577(H577), C593(H593), C600(H600),
 C603(H603)
5.c Secondary CH2 refined with riding coordinates:
 C22(H22A,H22B), C42(H42I,H42J), C272(H27D,H27E), C298(H29D,H29E), C305(H30A,
 H30B), C315(H31A,H31B), C328(H32A,H32B), C355(H35A,H35B), C368(H36A,H36B),
 C373(H37C,H37D), C378(H37A,H37B), C392(H39D,H39E), C400(H40A,H40B), C423(H42K,
 H42L), C425(H42G,H42H), C433(H43D,H43E), C459(H45A,H45B), C466(H46C,H46D),
 C468(H46A,H46B), C472(H47D,H47E), C478(H47F,H47G), C481(H48A,H48B), C490(H49A,
 H49B), C494(H49F,H49G), C504(H50D,H50E), C510(H51F,H51G), C512(H51D,H51E),
 C519(H51H,H51I), C523(H52D,H52E), C532(H53F,H53G), C538(H53D,H53E), C548(H54M,
 H54N), C553(H55D,H55E), C565(H56A,H56B), C573(H57A,H57B), C574(H57C,H57D)
5.d Aromatic/amide H refined with riding coordinates:
 N09(H09), N019(H019), N020(H020), N026(H026), N035(H035), N052(H052),
 N060(H060), N063(H063), N068(H068), N070(H070), N081(H081), N088(H088),
 N098(H098), N110(H110), N116(H116), N121(H121), N122(H122), N125(H125),
 N129(H129), N140(H140), N144(H144), N151(H151), N153(H153), N155(H155),
 N171(H171), N173(H173), N198(H198), N204(H204), N236(H236), N245(H245),
 N279(H279), N299(H299), N404(H404), C16(H16), C065(H065), C111(H111),
 C135(H135), C136(H136), C137(H137), C145(H145), C183(H183), C186(H186),
 C191(H191), C193(H193), C200(H200), C202(H202), C203(H203), C208(H208),
 C213(H213), C216(H216), C217(H217), C234(H234), C241(H241), C242(H242),
 C249(H249), C253(H253), C254(H254), C263(H263), C265(H265), C270(H270),
 C271(H271), C280(H280), C285(H285), C286(H286), C288(H288), C289(H289),
 C291(H291), C293(H293), C300(H300), C301(H301), C302(H302), C304(H304),
 C309(H309), C311(H311), C314(H314), C317(H317), C324(H324), C326(H326),
 C327(H327), C329(H329), C330(H330), C334(H334), C336(H336), C338(H338),
 C339(H339), C340(H340), C341(H341), C342(H342), C348(H348), C349(H349),
 C360(H360), C361(H361), C369(H369), C370(H370), C372(H372), C376(H376),
 C377(H377), C380(H380), C384(H384), C385(H385), C387(H387), C389(H389),
 C394(H394), C399(H399), C402(H402), C406(H406), C408(H408), C410(H410),
 C411(H411), C414(H414), C420(H420), C429(H429), C436(H436), C438(H438),
 C441(H441), C442(H442), C445(H445), C446(H446), C447(H447), C448(H448),
 C450(H450), C451(H451), C455(H455), C456(H456), C461(H461), C462(H462),
 C463(H463), C467(H467), C471(H471), C476(H476), C506(H506), C515(H515),
 C526(H526), C530(H530), C542(H542), C563(H563), C566(H566), C567(H567),
 C575(H575), C581(H581), C584(H584)
5.e Idealised Me refined as rotating group:
 C1(H1A,H1B,H1C), C2(H2A,H2B,H2C), C3(H3A,H3B,H3C), C5(H5A,H5B,H5C), C6(H6A,
 H6B,H6C), C8(H8A,H8B,H8C), C10(H10A,H10B,H10C), C11(H11A,H11B,H11C), C12(H12A,
 H12B,H12C), C14(H14A,H14B,H14C), C15(H15A,H15B,H15C), C17(H17A,H17B,H17C),
 C20(H20A,H20B,H20C), C23(H23A,H23B,H23C), C24(H24A,H24B,H24C), C27(H27A,H27B,
 H27C), C29(H29A,H29B,H29C), C34(H34A,H34B,H34C), C39(H39A,H39B,H39C), C44(H44A,
 H44B,H44C), C45(H45C,H45D,H45E), C50(H50A,H50B,H50C), C56(H56C,H56D,H56E),
 C62(H62A,H62B,H62C), C73(H73A,H73B,H73C), C78(H78A,H78B,H78C), C79(H79A,H79B,
 H79C), C190(H19A,H19B,H19C), C358(H35C,H35D,H35E), C421(H42A,H42B,H42C),
 C422(H42D,H42E,H42F), C427(H42M,H42N,H42O), C432(H43A,H43B,H43C), C435(H43F,
 H43G,H43H), C477(H47A,H47B,H47C), C487(H48C,H48D,H48E), C491(H49C,H49D,H49E),
 C505(H50F,H50G,H50H), C511(H51A,H51B,H51C), C522(H52A,H52B,H52C), C525(H52F,
 H52G,H52H), C527(H52I,H52J,H52K), C531(H53A,H53B,H53C), C535(H53H,H53I,H53J),
 C537(H53K,H53L,H53M), C544(H54D,H54E,H54F), C546(H54G,H54H,H54I), C547(H54J,
 H54K,H54L), C549(H54A,H54B,H54C), C550(H55A,H55B,H55C), C554(H55I,H55J,H55K),
 C556(H55F,H55G,H55H), C558(H55L,H55M,H55N), C562(H56F,H56G,H56H), C564(H56I,
 H56J,H56K), C569(H56L,H56M,H56N), C579(H57E,H57F,H57G), C583(H58A,H58B,H58C),
 C590(H59A,H59B,H59C), C594(H59G,H59H,H59I), C599(H59D,H59E,H59F), C602(H60A,
 H60B,H60C), C405(H40C,H40D,H40E), C473(H47H,H47I,H47J), C475(H47K,H47L,H47M),
 C497(H49H,H49I,H49J), C391(H39F,H39G,H39H), C576(H57H,H57I,H57J), C536(H53N,
 H53O,H53P), C560(H56O,H56P,H56Q)
5.f Idealised tetrahedral OH refined as rotating group:
 O488(H488)
;
_platon_squeeze_void_probe_radius 1.20
_olex2_submission_original_sample_id mol1
_olex2_submission_special_instructions 'No special instructions were received'

loop_
_space_group_symop_operation_xyz
'x, y, z'
'-x, y+1/2, -z+1/2'
'-x, -y, -z'
'x, -y-1/2, z-1/2'

loop_
_atom_site_label
_atom_site_type_symbol
_atom_site_fract_x
_atom_site_fract_y
_atom_site_fract_z
_atom_site_U_iso_or_equiv
_atom_site_adp_type
_atom_site_occupancy
_atom_site_site_symmetry_order
_atom_site_calc_flag
_atom_site_refinement_flags_posn
_atom_site_refinement_flags_adp
_atom_site_refinement_flags_occupancy
_atom_site_disorder_assembly
_atom_site_disorder_group
S01 S 0.83625(5) 0.81901(5) 0.21710(5) 0.1047(5) Uani 1 1 d . . . . .
S02 S 0.69403(5) 0.85027(5) 0.06031(6) 0.1131(6) Uani 1 1 d . . . . .
S03 S 1.13633(5) 0.83437(5) 0.25379(5) 0.1129(5) Uani 1 1 d . . . . .
S06 S 1.28801(5) 0.84770(5) 0.41042(6) 0.1160(6) Uani 1 1 d . . . . .
S08 S 0.95611(7) 0.74053(7) 0.29413(12) 0.1767(12) Uani 1 1 d . . . . .
O10 O 1.02403(16) 0.97703(10) 0.46540(12) 0.1099(14) Uani 1 1 d . . . . .
O013 O 0.98869(13) 0.91480(11) 0.09677(13) 0.1045(12) Uani 1 1 d . . . . .
O014 O 1.00006(12) 0.93280(11) 0.37858(11) 0.0955(11) Uani 1 1 d . . . . .
O016 O 1.02547(11) 0.86281(11) 0.20305(12) 0.0963(11) Uani 1 1 d . . . . .
O017 O 1.05694(13) 0.85055(10) 0.50247(13) 0.0977(12) Uani 1 1 d . . . . .
O022 O 1.01409(12) 0.93974(12) 0.29569(12) 0.1037(12) Uani 1 1 d . . . . .
O023 O 0.96445(12) 0.94965(11) 0.16809(11) 0.0986(11) Uani 1 1 d . . . . .
O024 O 0.83691(12) 0.90821(12) 0.11450(12) 0.1059(12) Uani 1 1 d . . . . .
O031 O 0.35361(14) 0.96479(11) -0.02960(15) 0.1167(14) Uani 1 1 d . . . . .
O039 O 0.54339(12) 0.72600(11) 0.12213(14) 0.1124(13) Uani 1 1 d . . . . .
O046 O 1.47517(13) 0.72744(13) 0.34250(13) 0.1177(14) Uani 1 1 d . . . . .
O049 O 0.94024(15) 0.71060(11) 0.30221(15) 0.1270(15) Uani 1 1 d . . . . .
O051 O 1.12265(13) 0.93647(12) 0.16568(17) 0.1300(15) Uani 1 1 d . U . . .
O053 O 1.36857(11) 0.73120(12) 0.39070(14) 0.1109(13) Uani 1 1 d . . . . .
O056 O 1.43297(11) 0.73360(11) 0.49366(14) 0.1079(13) Uani 1 1 d . . . . .
O057 O 1.14077(13) 0.89595(11) 0.36299(14) 0.1133(13) Uani 1 1 d . . . . .
O058 O 0.84894(14) 0.76020(11) 0.02165(15) 0.1098(13) Uani 1 1 d . . . . .
O061 O 1.57694(14) 0.87285(12) 0.54083(15) 0.1232(15) Uani 1 1 d . . . . .
O066 O 1.12569(13) 0.76841(11) 0.45663(16) 0.1169(14) Uani 1 1 d . . . . .
O067 O 1.01676(13) 0.65244(10) 0.07311(14) 0.1128(13) Uani 1 1 d . . . . .
O069 O 0.41897(13) 0.85782(11) 0.04607(14) 0.1074(13) Uani 1 1 d . . . . .
O072 O 0.55272(13) 0.76755(14) -0.06946(15) 0.1199(14) Uani 1 1 d . . . . .
O078 O 1.00898(14) 0.58193(10) 0.18785(15) 0.1291(16) Uani 1 1 d . . . . .
O082 O 0.82149(13) 0.77576(13) 0.11213(14) 0.1130(14) Uani 1 1 d . . . . .
O085 O 0.93715(16) 0.94339(12) -0.01087(15) 0.1241(15) Uani 1 1 d . . . . .
O094 O 0.85227(14) 0.62697(11) 0.02514(15) 0.1238(14) Uani 1 1 d . U . . .
O095 O 1.50588(15) 0.91596(12) 0.62285(15) 0.1289(16) Uani 1 1 d . . . . .
O096 O 1.34664(14) 0.91384(12) 0.51136(16) 0.1238(15) Uani 1 1 d . . . . .
O097 O 0.92085(15) 0.81553(11) -0.02504(14) 0.1063(12) Uani 1 1 d . . . . .
O099 O 0.86943(17) 0.87836(13) 0.41532(17) 0.1264(16) Uani 1 1 d . . . . .
O105 O 0.86550(14) 0.96176(15) 0.31383(13) 0.1253(16) Uani 1 1 d . . . . .
O106 O 0.97017(15) 0.68112(11) 0.40749(15) 0.1275(16) Uani 1 1 d . . . . .
O107 O 1.06726(13) 0.97511(12) 0.23468(16) 0.1220(15) Uani 1 1 d . . . . .
O108 O 0.95317(13) 0.85120(13) 0.26802(12) 0.1154(14) Uani 1 1 d . . . . .
O128 O 0.90513(14) 0.87179(13) 0.47640(16) 0.1221(15) Uani 1 1 d . . . . .
O138 O 0.58634(15) 1.09127(12) -0.12710(17) 0.1357(16) Uani 1 1 d . . . . .
O141 O 1.63669(15) 0.97755(13) 0.4899(2) 0.154(2) Uani 1 1 d . . . . .
O143 O 1.11588(16) 0.74229(12) 0.13076(18) 0.1450(19) Uani 1 1 d . . . . .
O147 O 0.97748(16) 0.59245(11) 0.27343(17) 0.1454(19) Uani 1 1 d . . . . .
O156 O 1.15598(19) 0.76417(14) 0.36105(19) 0.1351(18) Uani 1 1 d . . . . .
O157 O 1.31076(16) 0.80905(14) 0.56346(16) 0.1310(16) Uani 1 1 d . . . . .
O161 O 1.12103(15) 0.58860(13) 0.31664(18) 0.1410(18) Uani 1 1 d . . . . .
O174 O 0.68720(17) 1.00563(13) -0.08400(18) 0.1360(17) Uani 1 1 d . . . . .
O179 O 0.62736(14) 0.72750(15) 0.04218(18) 0.1413(18) Uani 1 1 d . . . . .
O180 O 1.12376(14) 0.63760(13) 0.4457(2) 0.160(2) Uani 1 1 d . U . . .
O190 O 1.25668(15) 0.88586(14) 0.56238(18) 0.1408(19) Uani 1 1 d . . . . .
O220 O 1.07064(14) 0.84697(14) 0.00276(19) 0.1340(17) Uani 1 1 d . . . . .
O232 O 0.75495(14) 0.91890(15) -0.05818(17) 0.1319(16) Uani 1 1 d . . . . .
O243 O 0.90784(15) 0.96387(15) 0.23556(15) 0.1286(17) Uani 1 1 d . . . . .
O244 O 0.47354(15) 1.05772(13) -0.09451(17) 0.1396(18) Uani 1 1 d . . . . .
O246 O 1.33523(17) 0.95169(15) 0.61467(17) 0.1392(18) Uani 1 1 d . . . . .
O255 O 0.86623(16) 0.76809(15) 0.35123(17) 0.1400(17) Uani 1 1 d . . . . .
O262 O 1.33632(15) 0.69702(15) 0.5504(2) 0.1520(19) Uani 1 1 d . U . . .
O266 O 1.10642(17) 0.86666(14) 0.05884(18) 0.1275(16) Uani 1 1 d . . . . .
O278 O 1.53613(16) 1.02681(15) 0.6074(2) 0.160(2) Uani 1 1 d . . . . .
O333 O 0.8591(2) 0.60102(15) 0.14764(18) 0.179(2) Uani 1 1 d . U . . .
O353 O 1.4498(2) 0.81876(18) 0.67592(19) 0.170(2) Uani 1 1 d . . . . .
O359 O 1.56994(17) 0.87996(17) 0.3971(2) 0.154(2) Uani 1 1 d . . . . .
O366 O 1.35158(19) 0.87671(18) 0.69429(18) 0.163(2) Uani 1 1 d . . . . .
O382 O 0.4279(2) 0.92121(18) -0.1155(2) 0.184(3) Uani 1 1 d . . . . .
O403 O 0.69769(19) 0.8310(3) -0.1033(2) 0.195(3) Uani 1 1 d . . . . .
O417 O 0.65453(17) 0.93211(17) -0.0204(2) 0.165(2) Uani 1 1 d . . . . .
O428 O 0.6006(2) 0.8741(2) -0.21301(18) 0.183(3) Uani 1 1 d . . . . .
O434 O 1.4464(2) 1.0197(2) 0.6826(2) 0.207(3) Uani 1 1 d . U . . .
O449 O 0.5588(2) 0.8485(2) -0.20188(19) 0.175(3) Uani 1 1 d . . . . .
O453 O 0.64674(18) 0.7148(3) -0.1165(2) 0.172(3) Uani 1 1 d . . . . .
O454 O 1.4728(2) 0.7762(2) 0.6598(2) 0.171(2) Uani 1 1 d . . . . .
O488 O 0.5245(3) 0.9684(3) -0.1581(3) 0.247(5) Uani 1 1 d . . . . .
H488 H 0.514767 0.977947 -0.144174 0.370 Uiso 1 1 calc GR . . . .
O589 O 0.7055(5) 0.9427(4) -0.1727(5) 0.385(7) Uani 1 1 d D U . . .
N09 N 0.99879(14) 0.87408(11) 0.37666(13) 0.0855(12) Uani 1 1 d . . . . .
H09 H 0.983851 0.857479 0.368209 0.103 Uiso 1 1 calc R . . . .
N12 N 1.03886(13) 0.83057(11) 0.39244(13) 0.0820(12) Uani 1 1 d . . . . .
N015 N 1.05731(15) 0.85284(12) 0.12093(14) 0.0838(12) Uani 1 1 d . . . . .
N018 N 0.97012(17) 0.88505(11) 0.46161(13) 0.0887(13) Uani 1 1 d . . . . .
N019 N 0.98663(14) 0.85627(12) 0.09875(14) 0.0871(13) Uani 1 1 d . . . . .
H019 H 1.000065 0.838534 0.106708 0.105 Uiso 1 1 calc R . . . .
N020 N 1.06165(15) 0.91833(13) 0.22680(14) 0.0938(14) Uani 1 1 d . . . . .
H020 H 1.072427 0.898860 0.231101 0.113 Uiso 1 1 calc R . . . .
N021 N 0.94289(15) 0.81645(12) 0.08167(14) 0.0848(12) Uani 1 1 d . . . . .
N026 N 1.07437(13) 0.78279(12) 0.40560(15) 0.0887(13) Uani 1 1 d . . . . .
H026 H 1.057272 0.773873 0.385885 0.106 Uiso 1 1 calc R . . . .
N027 N 1.43306(15) 0.79557(14) 0.40364(15) 0.0964(14) Uani 1 1 d . . . . .
N029 N 1.06348(15) 0.71875(12) 0.38176(17) 0.0906(13) Uani 1 1 d . . . . .
N030 N 0.90449(15) 0.71251(13) 0.18550(17) 0.0955(14) Uani 1 1 d . . . . .
N032 N 0.91514(15) 0.70841(12) 0.08793(16) 0.0913(13) Uani 1 1 d . . . . .
N034 N 0.92797(16) 0.87523(13) 0.35423(13) 0.0880(13) Uani 1 1 d . . . . .
N035 N 0.97544(14) 0.79583(12) 0.01323(14) 0.0884(13) Uani 1 1 d . . . . .
H035 H 0.997085 0.802477 0.025581 0.106 Uiso 1 1 calc R . . . .
N036 N 0.90140(15) 0.82238(14) 0.15513(14) 0.0898(13) Uani 1 1 d . . . . .
N040 N 1.36378(14) 0.79729(12) 0.48153(18) 0.0957(14) Uani 1 1 d . . . . .
N041 N 0.95411(15) 0.67081(12) 0.13132(18) 0.0952(14) Uani 1 1 d . . . . .
N042 N 0.95474(16) 0.78543(13) 0.41210(15) 0.0913(13) Uani 1 1 d . . . . .
N047 N 0.56441(15) 0.79102(14) 0.03963(16) 0.0995(14) Uani 1 1 d . . . . .
N048 N 1.02743(16) 0.68218(12) 0.33499(18) 0.0967(14) Uani 1 1 d . . . . .
N050 N 1.02778(16) 0.75784(12) 0.06608(16) 0.0951(14) Uani 1 1 d . . . . .
N052 N 0.90415(15) 0.77117(13) 0.06554(15) 0.0922(13) Uani 1 1 d . . . . .
H052 H 0.922464 0.760631 0.081818 0.111 Uiso 1 1 calc R . . . .
N055 N 1.48484(14) 0.84211(13) 0.56037(16) 0.0960(14) Uani 1 1 d . . . . .
N059 N 1.04991(16) 0.65719(12) 0.24024(17) 0.1000(15) Uani 1 1 d . . . . .
N060 N 1.45574(15) 0.78108(12) 0.53313(15) 0.0944(14) Uani 1 1 d . . . . .
H060 H 1.452246 0.794062 0.550974 0.113 Uiso 1 1 calc R . . . .
N062 N 1.07781(19) 0.81121(16) 0.31631(17) 0.1085(17) Uani 1 1 d . . . . .
N063 N 1.02542(14) 0.91930(13) 0.20857(14) 0.0905(13) Uani 1 1 d . . . . .
H063 H 1.013960 0.938401 0.204327 0.109 Uiso 1 1 calc R . . . .
N068 N 1.00414(14) 0.82586(11) 0.46261(13) 0.0865(13) Uani 1 1 d . . . . .
H068 H 0.982137 0.830819 0.449340 0.104 Uiso 1 1 calc R . . . .
N070 N 1.08355(14) 0.79113(12) 0.11708(14) 0.0948(14) Uani 1 1 d . . . . .
H070 H 1.062204 0.798625 0.104888 0.114 Uiso 1 1 calc R . . . .
N071 N 1.47732(16) 0.83476(14) 0.40731(15) 0.0986(14) Uani 1 1 d . . . . .
N075 N 1.00354(17) 0.85777(12) 0.01019(15) 0.0893(13) Uani 1 1 d . . . . .
N076 N 1.12925(14) 0.90720(14) 0.25926(15) 0.0991(15) Uani 1 1 d . . . . .
N077 N 0.93512(16) 0.66740(12) 0.22247(17) 0.0967(14) Uani 1 1 d . . . . .
N081 N 1.37939(14) 0.77984(13) 0.42861(16) 0.1013(15) Uani 1 1 d . . . . .
H081 H 1.391519 0.798541 0.432351 0.122 Uiso 1 1 calc R . . . .
N088 N 1.10168(16) 0.74985(15) 0.31246(18) 0.1135(17) Uani 1 1 d . . . . .
H088 H 1.082440 0.759514 0.296849 0.136 Uiso 1 1 calc R . . . .
N098 N 0.87811(15) 0.75996(15) 0.15207(15) 0.1016(15) Uani 1 1 d . . . . .
H098 H 0.898513 0.769171 0.164935 0.122 Uiso 1 1 calc R . . . .
N104 N 1.0786(2) 0.86754(15) 0.0299(2) 0.1070(16) Uani 1 1 d . . . . .
N110 N 0.95129(19) 0.90867(16) 0.26259(16) 0.1064(16) Uani 1 1 d . . . . .
H110 H 0.962166 0.928063 0.265705 0.128 Uiso 1 1 calc R . . . .
N116 N 0.98894(17) 0.64996(12) 0.28649(19) 0.1049(16) Uani 1 1 d . . . . .
H116 H 0.981442 0.669895 0.276841 0.126 Uiso 1 1 calc R . . . .
N118 N 1.07800(17) 0.70238(13) 0.27779(19) 0.1048(16) Uani 1 1 d . . . . .
N121 N 1.52141(16) 0.87386(15) 0.41602(18) 0.1167(17) Uani 1 1 d . . . . .
H121 H 1.509394 0.885117 0.427766 0.140 Uiso 1 1 calc R . . . .
N122 N 0.89918(16) 0.81651(15) 0.35897(15) 0.1017(15) Uani 1 1 d . . . . .
H122 H 0.920875 0.823589 0.369685 0.122 Uiso 1 1 calc R . . . .
N125 N 1.35372(14) 0.81880(13) 0.53603(17) 0.0973(14) Uani 1 1 d . . . . .
H125 H 1.372541 0.830602 0.538457 0.117 Uiso 1 1 calc R . . . .
N129 N 0.47240(15) 0.86201(13) 0.03446(16) 0.1043(15) Uani 1 1 d . . . . .
H129 H 0.483677 0.875742 0.024183 0.125 Uiso 1 1 calc R . . . .
N130 N 0.84646(18) 0.89361(16) 0.21689(14) 0.1038(16) Uani 1 1 d . . . . .
N131 N 0.95180(19) 0.85823(16) 0.17641(16) 0.1150(18) Uani 1 1 d . . . . .
N140 N 0.71105(17) 0.91444(16) -0.03209(16) 0.1084(16) Uani 1 1 d . . . . .
H140 H 0.701986 0.902463 -0.017748 0.130 Uiso 1 1 calc R . . . .
N142 N 0.45311(15) 0.92041(14) -0.00258(18) 0.1083(16) Uani 1 1 d . . . . .
N144 N 0.54614(17) 0.82230(17) -0.09483(17) 0.1136(17) Uani 1 1 d . . . . .
H144 H 0.556574 0.836899 -0.105116 0.136 Uiso 1 1 calc R . . . .
N151 N 1.29124(17) 0.89118(14) 0.52397(17) 0.1099(16) Uani 1 1 d . . . . .
H151 H 1.294585 0.885697 0.502107 0.132 Uiso 1 1 calc R . . . .
N153 N 1.45763(17) 0.88049(12) 0.60815(16) 0.0999(15) Uani 1 1 d . . . . .
H153 H 1.445564 0.865559 0.590849 0.120 Uiso 1 1 calc R . . . .
N155 N 0.99468(17) 0.63880(12) 0.1779(2) 0.1091(16) Uani 1 1 d . . . . .
H155 H 1.002218 0.658493 0.188392 0.131 Uiso 1 1 calc R . . . .
N162 N 1.25422(14) 0.84827(13) 0.47008(19) 0.1020(15) Uani 1 1 d . . . . .
N171 N 1.39068(18) 0.85769(14) 0.60210(17) 0.1053(16) Uani 1 1 d . . . . .
H171 H 1.399210 0.853136 0.583567 0.126 Uiso 1 1 calc R . . . .
N173 N 0.69455(19) 0.94472(16) -0.04891(18) 0.1166(17) Uani 1 1 d . . . . .
H173 H 0.702802 0.957916 -0.062973 0.140 Uiso 1 1 calc R . . . .
N175 N 0.51713(16) 0.82611(13) 0.03976(16) 0.0997(15) Uani 1 1 d . . . . .
N176 N 1.52804(17) 0.95854(15) 0.5123(2) 0.1152(17) Uani 1 1 d . . . . .
N178 N 1.42262(16) 0.76360(13) 0.58275(19) 0.1049(16) Uani 1 1 d . . . . .
N181 N 0.73723(14) 0.86134(16) 0.01124(19) 0.1067(16) Uani 1 1 d . . . . .
N184 N 0.89541(19) 0.88618(15) 0.4445(2) 0.1024(16) Uani 1 1 d . . . . .
N189 N 1.54051(17) 0.92704(16) 0.4646(2) 0.1138(17) Uani 1 1 d . . . . .
N198 N 0.91444(19) 0.90650(18) 0.24716(15) 0.1091(17) Uani 1 1 d . . . . .
H198 H 0.903959 0.887064 0.245957 0.131 Uiso 1 1 calc R . . . .
N204 N 0.61692(16) 0.78053(17) 0.01273(19) 0.1077(16) Uani 1 1 d . . . . .
H204 H 0.603514 0.798304 0.009819 0.129 Uiso 1 1 calc R . . . .
N230 N 1.0265(2) 0.84763(19) 0.29405(17) 0.123(2) Uani 1 1 d . . . . .
N231 N 1.45491(19) 0.98135(13) 0.57775(17) 0.1121(17) Uani 1 1 d . . . . .
N235 N 0.47144(17) 0.96531(15) -0.03269(19) 0.1204(18) Uani 1 1 d . . . . .
N236 N 1.51206(18) 0.98677(15) 0.5593(2) 0.123(2) Uani 1 1 d . . . . .
H236 H 1.493035 0.974655 0.548906 0.148 Uiso 1 1 calc R . . . .
N238 N 0.63847(17) 0.8079(2) -0.0309(2) 0.1179(19) Uani 1 1 d . . . . .
N239 N 0.58562(16) 0.80427(19) -0.1387(2) 0.1205(19) Uani 1 1 d . . . . .
N245 N 1.31354(19) 0.91361(15) 0.5495(2) 0.1253(19) Uani 1 1 d . . . . .
H245 H 1.309588 0.920859 0.570390 0.150 Uiso 1 1 calc R . . . .
N250 N 0.55494(19) 1.01189(15) -0.06897(18) 0.1181(18) Uani 1 1 d . . . . .
N279 N 0.49254(18) 1.00695(15) -0.0614(2) 0.127(2) Uani 1 1 d . . . . .
H279 H 0.510924 0.993701 -0.053987 0.153 Uiso 1 1 calc R . . . .
N295 N 1.3990(2) 0.95482(16) 0.5623(2) 0.138(2) Uani 1 1 d . . . . .
N299 N 0.65575(18) 0.8398(3) -0.0737(3) 0.143(3) Uani 1 1 d . . . . .
H299 H 0.638830 0.853285 -0.073257 0.172 Uiso 1 1 calc R . . . .
N343 N 0.52640(18) 0.8874(2) -0.1143(2) 0.129(2) Uani 1 1 d . . . . .
N356 N 1.4466(3) 0.7909(2) 0.6597(2) 0.142(3) Uani 1 1 d . . . . .
N364 N 0.6114(3) 0.98491(18) -0.0565(2) 0.158(3) Uani 1 1 d . . . . .
N388 N 0.6360(3) 0.8969(3) -0.1243(2) 0.144(3) Uani 1 1 d . . . . .
N404 N 0.5708(3) 0.9290(2) -0.1385(2) 0.149(3) Uani 1 1 d . . . . .
H404 H 0.577884 0.909653 -0.126842 0.179 Uiso 1 1 calc R . . . .
N444 N 0.5897(3) 0.8487(3) -0.2005(2) 0.152(3) Uani 1 1 d . . . . .
C1 C 0.8319(3) 1.0197(3) 0.3370(4) 0.213(6) Uani 1 1 d . . . . .
H1A H 0.824534 0.996603 0.339370 0.319 Uiso 1 1 calc GR . . . .
H1B H 0.811496 1.034614 0.330201 0.319 Uiso 1 1 calc GR . . . .
H1C H 0.849373 1.026770 0.362158 0.319 Uiso 1 1 calc GR . . . .
C2 C 0.8415(4) 0.9676(3) -0.0340(4) 0.220(5) Uani 1 1 d . . . . .
H2A H 0.835325 0.944619 -0.029326 0.330 Uiso 1 1 calc GR . . . .
H2B H 0.833198 0.971950 -0.062464 0.330 Uiso 1 1 calc GR . . . .
H2C H 0.830504 0.983493 -0.021333 0.330 Uiso 1 1 calc GR . . . .
C3 C 0.8953(4) 0.9810(4) 0.0273(4) 0.264(8) Uani 1 1 d . . . . .
H3A H 0.897547 0.960510 0.043052 0.397 Uiso 1 1 calc GR . . . .
H3B H 0.878343 0.996112 0.032316 0.397 Uiso 1 1 calc GR . . . .
H3C H 0.918081 0.992167 0.034761 0.397 Uiso 1 1 calc GR . . . .
C5 C 1.7192(3) 0.9840(3) 0.4629(5) 0.230(6) Uani 1 1 d . . . . .
H5A H 1.719453 0.960472 0.455220 0.346 Uiso 1 1 calc GR . . . .
H5B H 1.743155 0.991474 0.477533 0.346 Uiso 1 1 calc GR . . . .
H5C H 1.709013 0.997875 0.439277 0.346 Uiso 1 1 calc GR . . . .
C6 C 1.1118(5) 1.0274(3) 0.1366(6) 0.313(11) Uani 1 1 d . . . . .
H6A H 1.109711 1.028138 0.108853 0.469 Uiso 1 1 calc GR . . . .
H6B H 1.122146 1.048450 0.149590 0.469 Uiso 1 1 calc GR . . . .
H6C H 1.088448 1.024623 0.138242 0.469 Uiso 1 1 calc GR . . . .
C7 C 0.6707(4) 0.6608(5) -0.0819(7) 0.258(8) Uani 1 1 d D . . . .
H7 H 0.693321 0.672535 -0.067849 0.309 Uiso 1 1 calc R . . . .
C8 C 0.9304(4) 0.6052(3) 0.3417(4) 0.243(7) Uani 1 1 d . . . . .
H8A H 0.912744 0.599350 0.353226 0.364 Uiso 1 1 calc GR . . . .
H8B H 0.940702 0.584587 0.335742 0.364 Uiso 1 1 calc GR . . . .
H8C H 0.919279 0.617919 0.317279 0.364 Uiso 1 1 calc GR . . . .
C9 C 0.6851(10) 0.9216(9) -0.1571(10) 0.385(7) Uani 1 1 d D U . . .
C10 C 0.2613(2) 0.9459(3) -0.0327(4) 0.213(6) Uani 1 1 d . . . . .
H10A H 0.239304 0.958519 -0.042767 0.319 Uiso 1 1 calc GR . . . .
H10B H 0.267777 0.942422 -0.004257 0.319 Uiso 1 1 calc GR . . . .
H10C H 0.258321 0.924108 -0.046051 0.319 Uiso 1 1 calc GR . . . .
C11 C 0.7761(6) 0.6052(5) -0.0675(5) 0.382(10) Uani 1 1 d . U . . .
H11A H 0.763295 0.623343 -0.060390 0.573 Uiso 1 1 calc GR . . . .
H11B H 0.760593 0.585842 -0.077048 0.573 Uiso 1 1 calc GR . . . .
H11C H 0.784381 0.612952 -0.088406 0.573 Uiso 1 1 calc GR . . . .
C12 C 1.1526(3) 0.9824(3) 0.1250(4) 0.206(5) Uani 1 1 d . U . . .
H12A H 1.176585 0.990768 0.131510 0.309 Uiso 1 1 calc GR . . . .
H12B H 1.138007 0.990517 0.098840 0.309 Uiso 1 1 calc GR . . . .
H12C H 1.152786 0.957814 0.125118 0.309 Uiso 1 1 calc GR . . . .
C14 C 1.3528(4) 0.8317(4) 0.7601(4) 0.242(6) Uani 1 1 d . . . . .
H14A H 1.356886 0.815036 0.742305 0.363 Uiso 1 1 calc GR . . . .
H14B H 1.347793 0.820302 0.781401 0.363 Uiso 1 1 calc GR . . . .
H14C H 1.373803 0.845719 0.771300 0.363 Uiso 1 1 calc GR . . . .
C15 C 1.6616(3) 0.9214(3) 0.5852(5) 0.242(7) Uani 1 1 d . . . . .
H15A H 1.649906 0.943125 0.577713 0.363 Uiso 1 1 calc GR . . . .
H15B H 1.683021 0.921077 0.578825 0.363 Uiso 1 1 calc GR . . . .
H15C H 1.667660 0.917917 0.613647 0.363 Uiso 1 1 calc GR . . . .
C16 C 0.6591(4) 0.7861(6) -0.1978(4) 0.203(6) Uani 1 1 d . . . . .
H16 H 0.676270 0.783149 -0.209646 0.243 Uiso 1 1 calc R . . . .
C17 C 0.7612(3) 1.0190(3) -0.0676(5) 0.216(6) Uani 1 1 d . . . . .
H17A H 0.770681 1.041673 -0.060492 0.324 Uiso 1 1 calc GR . . . .
H17B H 0.780068 1.003650 -0.067016 0.324 Uiso 1 1 calc GR . . . .
H17C H 0.750560 1.011441 -0.048597 0.324 Uiso 1 1 calc GR . . . .
C20 C 0.7447(4) 0.9395(3) 0.0760(4) 0.244(7) Uani 1 1 d . . . . .
H20A H 0.734194 0.928059 0.050573 0.366 Uiso 1 1 calc GR . . . .
H20B H 0.733571 0.961443 0.074883 0.366 Uiso 1 1 calc GR . . . .
H20C H 0.741139 0.925879 0.096828 0.366 Uiso 1 1 calc GR . . . .
C22 C 0.7405(5) 0.9247(5) -0.1637(7) 0.385(7) Uani 1 1 d D U . . .
H22A H 0.736284 0.904493 -0.180648 0.462 Uiso 1 1 calc R . . . .
H22B H 0.748274 0.916790 -0.135994 0.462 Uiso 1 1 calc R . . . .
C23 C 1.1473(3) 0.5840(3) 0.4988(5) 0.231(5) Uani 1 1 d D U . . .
H23A H 1.149997 0.583213 0.526774 0.346 Uiso 1 1 calc GR . . . .
H23B H 1.151067 0.561564 0.490015 0.346 Uiso 1 1 calc GR . . . .
H23C H 1.123605 0.591683 0.483226 0.346 Uiso 1 1 calc GR . . . .
C24 C 0.8284(7) 0.5531(5) 0.0840(5) 0.351(9) Uani 1 1 d . U . . .
H24A H 0.826171 0.576966 0.077062 0.526 Uiso 1 1 calc GR . . . .
H24B H 0.810076 0.540377 0.063931 0.526 Uiso 1 1 calc GR . . . .
H24C H 0.851456 0.544958 0.085433 0.526 Uiso 1 1 calc GR . . . .
C025 C 0.9433(2) 0.90531(18) 0.35477(17) 0.0966(19) Uani 1 1 d . . . . .
C25 C 1.3195(5) 0.8555(4) 0.7354(4) 0.220(6) Uani 1 1 d . . . . .
H25 H 1.321040 0.878566 0.746745 0.264 Uiso 1 1 calc R . . . .
C26 C 0.7717(5) 0.9445(6) -0.1690(6) 0.385(7) Uani 1 1 d D U . . .
H26 H 0.776533 0.965178 -0.152289 0.462 Uiso 1 1 calc R . . . .
C27 C 0.7500(5) 0.9544(5) -0.2141(6) 0.385(7) Uani 1 1 d D U . . .
H27A H 0.742325 0.977836 -0.215360 0.577 Uiso 1 1 calc GR . . . .
H27B H 0.729404 0.939786 -0.224446 0.577 Uiso 1 1 calc GR . . . .
H27C H 0.764861 0.951620 -0.229963 0.577 Uiso 1 1 calc GR . . . .
C028 C 0.9838(2) 0.90644(17) 0.37138(16) 0.0866(16) Uani 1 1 d . . . . .
C29 C 0.8086(5) 0.9229(5) -0.1595(6) 0.385(7) Uani 1 1 d D U . . .
H29A H 0.807925 0.910712 -0.183295 0.577 Uiso 1 1 calc GR . . . .
H29B H 0.811032 0.906842 -0.138221 0.577 Uiso 1 1 calc GR . . . .
H29C H 0.828567 0.938334 -0.151497 0.577 Uiso 1 1 calc GR . . . .
C033 C 0.90892(18) 0.80688(14) 0.06489(17) 0.0794(14) Uani 1 1 d . . . . .
C34 C 0.7983(5) 0.5743(4) 0.0008(5) 0.293(6) Uani 1 1 d . U . . .
H34A H 0.787029 0.589404 0.014016 0.440 Uiso 1 1 calc GR . . . .
H34B H 0.819126 0.564231 0.020373 0.440 Uiso 1 1 calc GR . . . .
H34C H 0.781884 0.556595 -0.012938 0.440 Uiso 1 1 calc GR . . . .
C037 C 1.04399(19) 0.88355(16) 0.12099(17) 0.0887(16) Uani 1 1 d . . . . .
C39 C 0.6674(5) 0.6346(5) -0.0507(7) 0.297(11) Uani 1 1 d . . . . .
H39A H 0.649692 0.642389 -0.040093 0.445 Uiso 1 1 calc GR . . . .
H39B H 0.690025 0.632461 -0.029138 0.445 Uiso 1 1 calc GR . . . .
H39C H 0.660376 0.612751 -0.063442 0.445 Uiso 1 1 calc GR . . . .
C42 C 1.2605(5) 0.7480(6) 0.2474(4) 0.351(15) Uani 1 1 d . . . . .
H42I H 1.253064 0.725895 0.234791 0.422 Uiso 1 1 calc R . . . .
H42J H 1.271592 0.760037 0.230954 0.422 Uiso 1 1 calc R . . . .
C043 C 1.03440(18) 0.86444(15) 0.39360(16) 0.0824(15) Uani 1 1 d . . . . .
C044 C 1.0252(2) 0.85245(14) 0.48174(19) 0.0887(17) Uani 1 1 d . . . . .
C44 C 1.4547(5) 1.0073(5) 0.7666(5) 0.295(7) Uani 1 1 d . U . . .
H44A H 1.464526 1.006489 0.795485 0.443 Uiso 1 1 calc GR . . . .
H44B H 1.461954 0.987268 0.755774 0.443 Uiso 1 1 calc GR . . . .
H44C H 1.429078 1.008034 0.757834 0.443 Uiso 1 1 calc GR . . . .
C045 C 1.00826(19) 0.8893(2) 0.19746(17) 0.0929(17) Uani 1 1 d . . . . .
C45 C 1.2655(3) 0.6706(4) 0.5050(6) 0.292(8) Uani 1 1 d . U . . .
H45C H 1.270608 0.691387 0.520457 0.437 Uiso 1 1 calc GR . . . .
H45D H 1.247993 0.657559 0.511638 0.437 Uiso 1 1 calc GR . . . .
H45E H 1.256418 0.676060 0.476813 0.437 Uiso 1 1 calc GR . . . .
C50 C 0.3747(5) 0.9127(4) -0.1961(5) 0.315(11) Uani 1 1 d . . . . .
H50A H 0.389661 0.894282 -0.198693 0.472 Uiso 1 1 calc GR . . . .
H50B H 0.356473 0.917130 -0.221788 0.472 Uiso 1 1 calc GR . . . .
H50C H 0.363645 0.906334 -0.177067 0.472 Uiso 1 1 calc GR . . . .
C054 C 0.9711(2) 0.94759(16) 0.45349(17) 0.0968(18) Uani 1 1 d . . . . .
C56 C 1.5043(6) 1.0561(6) 0.7830(5) 0.396(12) Uani 1 1 d . U . . .
H56C H 1.510125 1.044516 0.808427 0.593 Uiso 1 1 calc GR U . . .
H56D H 1.500539 1.080009 0.786551 0.593 Uiso 1 1 calc GR . . . .
H56E H 1.523528 1.053453 0.773094 0.593 Uiso 1 1 calc GR . . . .
C62 C 0.3775(5) 0.9790(4) -0.1992(7) 0.395(17) Uani 1 1 d . . . . .
H62A H 0.392930 0.997750 -0.199588 0.592 Uiso 1 1 calc GR . . . .
H62B H 0.362722 0.985431 -0.184161 0.592 Uiso 1 1 calc GR . . . .
H62C H 0.362699 0.973305 -0.226274 0.592 Uiso 1 1 calc GR . . . .
C064 C 1.0083(2) 0.94670(17) 0.46627(17) 0.0940(18) Uani 1 1 d . . . . .
C065 C 1.02660(19) 0.91616(14) 0.47764(16) 0.0903(17) Uani 1 1 d . . . . .
H065 H 1.051450 0.915256 0.487617 0.108 Uiso 1 1 calc R . . . .
C73 C 0.8273(7) 0.5158(4) 0.1268(6) 0.377(9) Uani 1 1 d . U . . .
H73A H 0.819012 0.504342 0.101200 0.565 Uiso 1 1 calc GR . . . .
H73B H 0.813099 0.508878 0.142279 0.565 Uiso 1 1 calc GR . . . .
H73C H 0.851895 0.509829 0.141033 0.565 Uiso 1 1 calc GR . . . .
C073 C 0.99703(18) 0.74108(15) 0.04335(18) 0.0869(16) Uani 1 1 d . . . . .
C074 C 1.0998(2) 0.91044(16) 0.1511(2) 0.1021(19) Uani 1 1 d . . . . .
C78 C 1.2844(5) 0.8370(7) 0.7318(8) 0.44(2) Uani 1 1 d . . . . .
H78A H 1.273890 0.847880 0.749268 0.666 Uiso 1 1 calc GR . . . .
H78B H 1.289351 0.813446 0.739550 0.666 Uiso 1 1 calc GR . . . .
H78C H 1.268025 0.838216 0.704511 0.666 Uiso 1 1 calc GR . . . .
C79 C 1.1941(5) 0.6159(3) 0.5411(5) 0.334(8) Uani 1 1 d D U . . .
H79A H 1.210791 0.634122 0.543392 0.502 Uiso 1 1 calc GR . . . .
H79B H 1.206730 0.595846 0.554484 0.502 Uiso 1 1 calc GR . . . .
H79C H 1.177221 0.622711 0.553303 0.502 Uiso 1 1 calc GR . . . .
C079 C 0.92460(19) 0.67477(15) 0.0994(2) 0.0916(17) Uani 1 1 d . . . . .
C080 C 0.95048(19) 0.84984(16) 0.08228(16) 0.0839(15) Uani 1 1 d . . . . .
C083 C 1.0055(2) 0.88640(14) 0.47327(16) 0.0860(16) Uani 1 1 d . . . . .
C084 C 0.9689(2) 0.76000(16) 0.01694(19) 0.0930(17) Uani 1 1 d . . . . .
C086 C 1.1169(2) 0.87782(17) 0.15288(19) 0.0989(18) Uani 1 1 d . . . . .
C087 C 0.9923(2) 0.73439(16) 0.4339(2) 0.0981(19) Uani 1 1 d . . . . .
C089 C 0.96883(17) 0.89010(16) 0.17930(16) 0.0864(16) Uani 1 1 d . . . . .
C090 C 0.49020(18) 0.83221(16) 0.0506(2) 0.0921(17) Uani 1 1 d . . . . .
C091 C 1.0039(2) 0.88665(19) 0.10410(18) 0.0967(18) Uani 1 1 d . . . . .
C092 C 1.0934(2) 0.84980(15) 0.13699(18) 0.0917(17) Uani 1 1 d . . . . .
C093 C 0.8920(2) 0.87396(19) 0.33903(18) 0.0969(18) Uani 1 1 d . . . . .
C100 C 0.9522(2) 0.91616(14) 0.45321(16) 0.0862(16) Uani 1 1 d . . . . .
C101 C 0.90331(19) 0.64703(16) 0.0779(2) 0.0989(18) Uani 1 1 d . . . . .
C102 C 0.89397(19) 0.8839(2) 0.14557(17) 0.0970(19) Uani 1 1 d . . . . .
C103 C 1.05580(19) 0.68581(16) 0.3694(2) 0.0967(18) Uani 1 1 d . . . . .
C109 C 1.07165(19) 0.81845(16) 0.40957(18) 0.0888(16) Uani 1 1 d . . . . .
C111 C 0.92412(19) 0.87474(16) 0.06718(17) 0.0906(16) Uani 1 1 d . . . . .
H111 H 0.929915 0.897895 0.068477 0.109 Uiso 1 1 calc R . . . .
C112 C 0.8671(2) 0.81931(18) 0.13785(17) 0.0927(17) Uani 1 1 d . . . . .
C113 C 0.4293(2) 0.90642(16) 0.0090(2) 0.1027(19) Uani 1 1 d . . . . .
C114 C 1.41735(18) 0.76541(16) 0.39234(18) 0.0922(17) Uani 1 1 d . . . . .
C115 C 0.8755(2) 0.8413(2) 0.33896(19) 0.1017(19) Uani 1 1 d . . . . .
C117 C 1.4614(2) 0.80280(18) 0.39464(18) 0.0964(18) Uani 1 1 d . . . . .
C119 C 0.9154(2) 0.91702(15) 0.44183(16) 0.0883(17) Uani 1 1 d . . . . .
C120 C 0.91465(17) 0.85460(18) 0.15879(16) 0.0830(15) Uani 1 1 d . . . . .
C123 C 0.5379(2) 0.79730(17) 0.0542(2) 0.1012(19) Uani 1 1 d . . . . .
C124 C 0.9467(2) 0.91932(18) 0.16471(17) 0.0954(18) Uani 1 1 d . . . . .
C126 C 1.0622(2) 0.84418(18) 0.3113(2) 0.0974(18) Uani 1 1 d . . . . .
C127 C 0.9531(2) 0.81977(17) -0.00631(19) 0.0933(17) Uani 1 1 d . . . . .
C132 C 1.0310(2) 0.9087(2) 0.30287(19) 0.109(2) Uani 1 1 d . . . . .
C133 C 1.01362(19) 0.79139(15) 0.46174(18) 0.0869(16) Uani 1 1 d . . . . .
C134 C 1.10924(19) 0.81637(17) 0.13702(19) 0.0962(17) Uani 1 1 d . . . . .
C135 C 0.88018(17) 0.82918(17) 0.04815(17) 0.0916(16) Uani 1 1 d . . . . .
H135 H 0.856781 0.821398 0.036481 0.110 Uiso 1 1 calc R . . . .
C136 C 1.0621(2) 0.88673(16) 0.41132(18) 0.0945(17) Uani 1 1 d . . . . .
H136 H 1.057902 0.910199 0.410841 0.113 Uiso 1 1 calc R . . . .
C137 C 1.0641(2) 0.91280(15) 0.13480(19) 0.0924(17) Uani 1 1 d . . . . .
H137 H 1.052884 0.933977 0.132793 0.111 Uiso 1 1 calc R . . . .
C145 C 1.0452(2) 0.77738(15) 0.48451(19) 0.0966(18) Uani 1 1 d . . . . .
H145 H 1.063083 0.791117 0.501887 0.116 Uiso 1 1 calc R . . . .
C146 C 1.43430(18) 0.75328(17) 0.5230(2) 0.0994(19) Uani 1 1 d . . . . .
C148 C 0.98643(19) 0.77012(14) 0.43503(18) 0.0871(16) Uani 1 1 d . . . . .
C149 C 1.48244(18) 0.79221(16) 0.5196(2) 0.0949(17) Uani 1 1 d . . . . .
C150 C 1.0466(2) 0.62251(16) 0.2337(2) 0.108(2) Uani 1 1 d . . . . .
C152 C 0.8519(2) 0.78262(19) 0.13153(19) 0.0946(18) Uani 1 1 d . . . . .
C154 C 1.0806(2) 0.9468(2) 0.2380(2) 0.1032(19) Uani 1 1 d . . . . .
C158 C 0.8717(2) 0.65476(18) 0.0442(2) 0.1079(19) Uani 1 1 d . U . . .
C159 C 1.09123(19) 0.72346(15) 0.4142(2) 0.0938(17) Uani 1 1 d . . . . .
C160 C 1.0164(2) 0.89044(17) 0.01430(18) 0.0965(17) Uani 1 1 d . . . . .
C163 C 1.1633(2) 0.89869(17) 0.2751(2) 0.111(2) Uani 1 1 d . . . . .
C164 C 1.50211(19) 0.87049(16) 0.5769(2) 0.0983(18) Uani 1 1 d . . . . .
C165 C 1.0992(2) 0.76024(17) 0.4274(2) 0.0992(18) Uani 1 1 d . . . . .
C166 C 0.9688(2) 0.85542(16) -0.00275(17) 0.0902(17) Uani 1 1 d . . . . .
C167 C 1.0084(2) 0.88008(19) 0.28923(19) 0.102(2) Uani 1 1 d . . . . .
C168 C 0.85606(19) 0.8788(2) 0.12655(18) 0.0999(19) Uani 1 1 d . . . . .
C169 C 0.9945(2) 0.91996(17) 0.0083(2) 0.107(2) Uani 1 1 d . . . . .
C170 C 1.38628(17) 0.75697(17) 0.4037(2) 0.0943(17) Uani 1 1 d . . . . .
C172 C 1.11974(19) 0.93937(18) 0.2583(2) 0.107(2) Uani 1 1 d . . . . .
C177 C 1.24389(19) 0.85121(17) 0.5024(2) 0.107(2) Uani 1 1 d . . . . .
C182 C 1.0148(2) 0.61161(19) 0.1976(2) 0.1074(19) Uani 1 1 d . . . . .
C183 C 1.53246(19) 0.88274(17) 0.5714(2) 0.0999(18) Uani 1 1 d . . . . .
H183 H 1.543037 0.902902 0.584095 0.120 Uiso 1 1 calc R . . . .
C186 C 0.5008(2) 0.78329(16) 0.09381(19) 0.0999(18) Uani 1 1 d . . . . .
H186 H 0.495231 0.769042 0.111758 0.120 Uiso 1 1 calc R . . . .
C187 C 0.8878(3) 0.9342(2) 0.32698(19) 0.110(2) Uani 1 1 d . . . . .
C188 C 0.9930(2) 0.70490(17) 0.0468(2) 0.0992(18) Uani 1 1 d . . . . .
C190 C 0.6719(7) 0.6531(7) -0.1231(9) 0.53(3) Uani 1 1 d D . . . .
H19A H 0.650123 0.660595 -0.143405 0.801 Uiso 1 1 calc GR . . . .
H19B H 0.674655 0.628822 -0.125713 0.801 Uiso 1 1 calc GR . . . .
H19C H 0.691811 0.664845 -0.126335 0.801 Uiso 1 1 calc GR . . . .
C191 C 1.49471(19) 0.77486(18) 0.4938(2) 0.1014(18) Uani 1 1 d . . . . .
H191 H 1.483121 0.754840 0.481885 0.122 Uiso 1 1 calc R . . . .
C192 C 1.0844(2) 0.87306(19) 0.32654(19) 0.1012(19) Uani 1 1 d . . . . .
C193 C 0.9502(3) 0.97786(15) 0.44153(19) 0.102(2) Uani 1 1 d . . . . .
H193 H 0.961656 0.998742 0.442300 0.122 Uiso 1 1 calc R . . . .
C194 C 1.1121(2) 0.80790(17) 0.3350(2) 0.1016(19) Uani 1 1 d . . . . .
C195 C 0.4447(2) 0.95104(17) -0.0216(2) 0.111(2) Uani 1 1 d . . . . .
C196 C 0.8777(2) 0.75075(18) 0.0466(2) 0.0932(17) Uani 1 1 d . . . . .
C197 C 0.9287(2) 0.76552(17) 0.3907(2) 0.0997(19) Uani 1 1 d . . . . .
C199 C 1.0773(2) 0.66747(16) 0.2723(2) 0.0996(18) Uani 1 1 d . . . . .
C200 C 0.48037(18) 0.81192(16) 0.0787(2) 0.1022(19) Uani 1 1 d . . . . .
H200 H 0.461131 0.817807 0.086288 0.123 Uiso 1 1 calc R . . . .
C202 C 0.9106(2) 0.91618(17) 0.14863(18) 0.0944(17) Uani 1 1 d . . . . .
H202 H 0.896658 0.935610 0.139462 0.113 Uiso 1 1 calc R . . . .
C203 C 0.93713(19) 0.74481(16) -0.00623(18) 0.0921(17) Uani 1 1 d . . . . .
H203 H 0.918588 0.757738 -0.023772 0.111 Uiso 1 1 calc R . . . .
C205 C 1.49902(18) 0.82448(18) 0.5365(2) 0.0975(18) Uani 1 1 d . . . . .
C206 C 1.47690(19) 0.78000(19) 0.37418(19) 0.0996(18) Uani 1 1 d . . . . .
C207 C 0.73006(18) 0.82635(18) 0.0613(2) 0.106(2) Uani 1 1 d . . . . .
C208 C 0.9605(2) 0.68995(17) 0.0227(2) 0.0983(18) Uani 1 1 d . . . . .
H208 H 0.957474 0.666420 0.024216 0.118 Uiso 1 1 calc R . . . .
C209 C 0.9065(2) 0.67766(17) 0.1913(2) 0.0976(18) Uani 1 1 d . . . . .
C210 C 1.0540(2) 0.89610(17) 0.0262(2) 0.105(2) Uani 1 1 d . . . . .
C211 C 1.0548(2) 0.73965(17) 0.0889(2) 0.109(2) Uani 1 1 d . . . . .
C212 C 0.71207(19) 0.80167(19) 0.1112(2) 0.109(2) Uani 1 1 d . . . . .
C213 C 1.10113(19) 0.83832(17) 0.4297(2) 0.1058(19) Uani 1 1 d . . . . .
H213 H 1.123529 0.828647 0.442733 0.127 Uiso 1 1 calc R . . . .
C214 C 1.3592(2) 0.84507(18) 0.5999(2) 0.108(2) Uani 1 1 d . . . . .
C215 C 0.9690(2) 0.8795(2) 0.27232(17) 0.0977(19) Uani 1 1 d . . . . .
C216 C 0.9145(3) 0.97698(18) 0.42918(19) 0.108(2) Uani 1 1 d . . . . .
H216 H 0.901795 0.997207 0.420433 0.130 Uiso 1 1 calc R . . . .
C217 C 0.84201(18) 0.8461(2) 0.12195(17) 0.0989(18) Uani 1 1 d . . . . .
H217 H 0.817694 0.841869 0.109256 0.119 Uiso 1 1 calc R . . . .
C218 C 1.0878(2) 0.75785(18) 0.1146(2) 0.1051(19) Uani 1 1 d . . . . .
C221 C 1.35534(18) 0.77753(16) 0.4492(2) 0.0915(16) Uani 1 1 d . . . . .
C222 C 0.8069(2) 0.78514(19) 0.20609(18) 0.105(2) Uani 1 1 d . . . . .
C223 C 1.0221(2) 0.68670(16) 0.0725(2) 0.0975(18) Uani 1 1 d . . . . .
C224 C 1.3412(2) 0.79726(17) 0.5023(2) 0.1010(18) Uani 1 1 d . . . . .
C225 C 0.4389(2) 0.87285(17) 0.0325(2) 0.1030(19) Uani 1 1 d . . . . .
C227 C 0.58250(18) 0.76278(19) 0.0528(2) 0.1030(19) Uani 1 1 d . . . . .
C228 C 0.5512(2) 0.74575(17) 0.0962(2) 0.1026(19) Uani 1 1 d . . . . .
C229 C 0.9638(2) 0.63973(15) 0.1435(2) 0.0972(18) Uani 1 1 d . . . . .
C233 C 0.5292(2) 0.77585(16) 0.0825(2) 0.1003(19) Uani 1 1 d . . . . .
C234 C 0.86246(18) 0.68796(17) 0.0338(2) 0.1004(18) Uani 1 1 d . . . . .
H234 H 0.841882 0.693589 0.012267 0.120 Uiso 1 1 calc R . . . .
C237 C 1.3686(2) 0.94754(17) 0.5725(3) 0.119(2) Uani 1 1 d . . . . .
C240 C 0.8772(2) 0.72385(18) 0.1557(2) 0.0975(18) Uani 1 1 d . . . . .
C241 C 0.9241(2) 0.93573(17) 0.34237(17) 0.101(2) Uani 1 1 d . . . . .
H241 H 0.935917 0.956582 0.344605 0.121 Uiso 1 1 calc R . . . .
C242 C 0.88881(19) 0.86374(16) 0.05006(17) 0.0925(17) Uani 1 1 d . . . . .
H242 H 0.870697 0.879833 0.039736 0.111 Uiso 1 1 calc R . . . .
C247 C 1.41312(18) 0.74680(16) 0.5488(2) 0.0987(18) Uani 1 1 d . . . . .
C248 C 1.0768(2) 0.65817(17) 0.3906(3) 0.113(2) Uani 1 1 d . . . . .
C249 C 0.8956(2) 0.94716(16) 0.42891(17) 0.0980(18) Uani 1 1 d . . . . .
H249 H 0.870783 0.947130 0.420504 0.118 Uiso 1 1 calc R . . . .
C251 C 1.5285(2) 0.83464(18) 0.5274(2) 0.1022(19) Uani 1 1 d . . . . .
C252 C 1.1033(3) 0.7144(2) 0.3082(3) 0.114(2) Uani 1 1 d . . . . .
C253 C 1.32475(19) 0.75675(16) 0.4364(2) 0.104(2) Uani 1 1 d . . . . .
H253 H 1.319257 0.743294 0.413367 0.125 Uiso 1 1 calc R . . . .
C254 C 1.0512(2) 0.74215(16) 0.4820(2) 0.1027(19) Uani 1 1 d . . . . .
H254 H 1.073324 0.733025 0.497394 0.123 Uiso 1 1 calc R . . . .
C256 C 1.1267(3) 0.7715(2) 0.3383(3) 0.122(2) Uani 1 1 d . . . . .
C257 C 0.9376(2) 0.63387(18) 0.2288(2) 0.109(2) Uani 1 1 d . . . . .
C258 C 0.3852(2) 0.95011(18) -0.0189(2) 0.108(2) Uani 1 1 d . . . . .
C259 C 1.1214(2) 0.86730(18) 0.3476(2) 0.107(2) Uani 1 1 d . . . . .
C260 C 1.4590(2) 0.74808(17) 0.36252(18) 0.0973(18) Uani 1 1 d . . . . .
C261 C 0.8948(2) 0.7824(2) 0.3651(2) 0.105(2) Uani 1 1 d . . . . .
C263 C 0.4995(2) 0.8159(2) -0.0649(2) 0.116(2) Uani 1 1 d . . . . .
H263 H 0.507673 0.794432 -0.054181 0.139 Uiso 1 1 calc R . . . .
C264 C 0.68779(18) 0.82726(19) 0.0976(2) 0.111(2) Uani 1 1 d . . . . .
C265 C 0.9445(2) 0.88266(19) -0.01253(18) 0.1033(19) Uani 1 1 d . . . . .
H265 H 0.920020 0.878447 -0.023607 0.124 Uiso 1 1 calc R . . . .
C267 C 0.80272(19) 0.8482(2) 0.20200(18) 0.1010(18) Uani 1 1 d . . . . .
C268 C 0.88577(19) 0.71368(16) 0.0575(2) 0.0946(17) Uani 1 1 d . . . . .
C269 C 0.5178(2) 0.83411(19) -0.0847(2) 0.108(2) Uani 1 1 d . . . . .
C270 C 1.0258(2) 0.72108(17) 0.4578(2) 0.105(2) Uani 1 1 d . . . . .
H270 H 1.030448 0.697790 0.457051 0.126 Uiso 1 1 calc R . . . .
C271 C 0.9335(2) 0.70894(18) -0.0026(2) 0.0997(19) Uani 1 1 d . . . . .
H271 H 0.912257 0.698248 -0.017821 0.120 Uiso 1 1 calc R . . . .
C272 C 1.0349(2) 0.96903(19) 0.3134(2) 0.117(2) Uani 1 1 d . . . . .
H27D H 1.054999 0.971302 0.304237 0.140 Uiso 1 1 calc R . . . .
H27E H 1.044076 0.967140 0.342524 0.140 Uiso 1 1 calc R . . . .
C273 C 0.8705(2) 0.9029(2) 0.32400(18) 0.0989(18) Uani 1 1 d . . . . .
C274 C 1.2634(2) 0.87695(19) 0.5322(3) 0.122(2) Uani 1 1 d . . . . .
C275 C 0.5323(2) 1.03749(19) -0.0854(2) 0.118(2) Uani 1 1 d . . . . .
C276 C 0.9568(2) 0.91497(18) -0.00575(19) 0.1011(19) Uani 1 1 d . . . . .
C277 C 0.7710(2) 0.7968(2) 0.19006(19) 0.109(2) Uani 1 1 d . . . . .
C280 C 1.42991(19) 0.74131(16) 0.37156(18) 0.0948(17) Uani 1 1 d . . . . .
H280 H 1.418058 0.720513 0.363983 0.114 Uiso 1 1 calc R . . . .
C281 C 0.71244(19) 0.77654(19) 0.1432(2) 0.110(2) Uani 1 1 d . . . . .
H281 H 0.700482 0.793283 0.154686 0.132 Uiso 1 1 calc R . . . .
C282 C 0.4117(2) 0.96666(17) -0.0303(2) 0.111(2) Uani 1 1 d . . . . .
C284 C 1.0965(2) 0.60833(18) 0.2883(3) 0.118(2) Uani 1 1 d . . . . .
C285 C 1.0695(2) 0.9279(2) 0.0347(2) 0.120(2) Uani 1 1 d . . . . .
H285 H 1.094250 0.930414 0.043918 0.145 Uiso 1 1 calc R . . . .
C286 C 1.52295(19) 0.82122(19) 0.3792(2) 0.110(2) Uani 1 1 d . . . . .
H286 H 1.543263 0.828417 0.374458 0.132 Uiso 1 1 calc R . . . .
C287 C 1.5617(2) 0.91897(19) 0.4451(3) 0.118(2) Uani 1 1 d . . . . .
C288 C 0.8499(2) 0.7045(2) 0.1293(2) 0.111(2) Uani 1 1 d . . . . .
H288 H 0.830976 0.714925 0.109234 0.133 Uiso 1 1 calc R . . . .
C289 C 0.77028(19) 0.8327(2) 0.18847(19) 0.1049(19) Uani 1 1 d . . . . .
H289 H 0.749039 0.845066 0.178806 0.126 Uiso 1 1 calc R . . . .
C290 C 0.5833(2) 0.7807(3) -0.1125(2) 0.117(2) Uani 1 1 d . . . . .
C291 C 0.9153(3) 0.61434(17) 0.0924(3) 0.119(2) Uani 1 1 d . . . . .
H291 H 0.902121 0.595328 0.079505 0.143 Uiso 1 1 calc R . . . .
C292 C 1.2381(2) 0.82548(18) 0.4416(2) 0.1029(19) Uani 1 1 d . . . . .
C293 C 1.1357(2) 0.8346(2) 0.3516(2) 0.114(2) Uani 1 1 d . . . . .
H293 H 1.159971 0.830724 0.364843 0.136 Uiso 1 1 calc R . . . .
C294 C 1.4432(2) 0.89065(16) 0.6368(2) 0.108(2) Uani 1 1 d . . . . .
C296 C 1.1712(2) 0.86192(19) 0.2736(2) 0.115(2) Uani 1 1 d . . . . .
C297 C 1.3412(2) 0.92400(18) 0.5416(2) 0.109(2) Uani 1 1 d . . . . .
C298 C 1.0625(2) 0.97674(16) 0.4756(2) 0.106(2) Uani 1 1 d . . . . .
H29D H 1.069127 0.958523 0.461041 0.127 Uiso 1 1 calc R . . . .
H29E H 1.074174 0.972524 0.504230 0.127 Uiso 1 1 calc R . . . .
C300 C 1.31105(18) 0.77706(18) 0.4916(2) 0.1034(19) Uani 1 1 d . . . . .
H300 H 1.296265 0.777322 0.506759 0.124 Uiso 1 1 calc R . . . .
C301 C 0.39427(19) 0.91890(17) 0.0014(2) 0.1060(19) Uani 1 1 d . . . . .
H301 H 0.377971 0.906833 0.009618 0.127 Uiso 1 1 calc R . . . .
C302 C 0.77249(19) 0.81089(19) 0.0261(2) 0.111(2) Uani 1 1 d . . . . .
H302 H 0.779342 0.790945 0.041206 0.133 Uiso 1 1 calc R . . . .
C303 C 1.1021(2) 0.64498(19) 0.2985(3) 0.117(2) Uani 1 1 d . . . . .
C304 C 1.5076(2) 0.7907(2) 0.36653(19) 0.110(2) Uani 1 1 d . . . . .
H304 H 1.517490 0.776254 0.352374 0.131 Uiso 1 1 calc R . . . .
C305 C 0.5654(2) 0.69652(17) 0.1381(2) 0.122(2) Uani 1 1 d . . . . .
H30A H 0.590247 0.703215 0.150417 0.146 Uiso 1 1 calc R . . . .
H30B H 0.563295 0.680131 0.116869 0.146 Uiso 1 1 calc R . . . .
C306 C 1.5467(2) 0.86586(17) 0.5482(2) 0.0996(18) Uani 1 1 d . . . . .
C307 C 1.5363(2) 0.98230(19) 0.5407(3) 0.117(2) Uani 1 1 d . . . . .
C308 C 0.4648(2) 0.99551(18) -0.0506(2) 0.119(2) Uani 1 1 d . . . . .
C309 C 0.73621(19) 0.80130(19) 0.0908(2) 0.111(2) Uani 1 1 d . . . . .
H309 H 0.754846 0.785605 0.096546 0.134 Uiso 1 1 calc R . . . .
C310 C 0.55907(19) 0.7895(3) -0.0900(2) 0.109(2) Uani 1 1 d . . . . .
C311 C 1.1450(2) 0.81173(18) 0.1531(2) 0.1060(19) Uani 1 1 d . . . . .
H311 H 1.155101 0.790251 0.153242 0.127 Uiso 1 1 calc R . . . .
C312 C 0.8112(2) 0.8850(2) 0.20462(19) 0.113(2) Uani 1 1 d . . . . .
C313 C 0.9695(2) 0.62307(19) 0.2648(3) 0.118(2) Uani 1 1 d . . . . .
C314 C 1.30336(18) 0.75703(17) 0.4590(3) 0.106(2) Uani 1 1 d . . . . .
H314 H 1.283172 0.743133 0.451638 0.128 Uiso 1 1 calc R . . . .
C315 C 0.9455(2) 0.97880(16) 0.1446(2) 0.119(2) Uani 1 1 d . . . . .
H31A H 0.928180 0.987428 0.155687 0.143 Uiso 1 1 calc R . . . .
H31B H 0.932715 0.971763 0.116972 0.143 Uiso 1 1 calc R . . . .
C316 C 1.4093(2) 0.87782(17) 0.6337(2) 0.1037(19) Uani 1 1 d . . . . .
C317 C 0.9139(3) 0.6095(2) 0.2050(3) 0.142(3) Uani 1 1 d . . . . .
H317 H 0.917561 0.586217 0.210494 0.170 Uiso 1 1 calc R . . . .
C318 C 0.74746(18) 0.83242(18) 0.0321(2) 0.1004(19) Uani 1 1 d . . . . .
C319 C 1.4262(2) 0.97524(17) 0.5884(2) 0.1038(19) Uani 1 1 d . . . . .
C320 C 0.7519(2) 0.86965(19) -0.0157(2) 0.1046(19) Uani 1 1 d . . . . .
C321 C 1.5065(2) 0.84162(19) 0.4002(2) 0.114(2) Uani 1 1 d . . . . .
C322 C 1.3398(2) 0.82317(19) 0.5649(3) 0.113(2) Uani 1 1 d . . . . .
C323 C 1.5503(2) 0.95197(18) 0.4921(3) 0.107(2) Uani 1 1 d . . . . .
C324 C 1.54178(19) 0.81538(19) 0.5016(2) 0.107(2) Uani 1 1 d . . . . .
H324 H 1.561973 0.822598 0.496547 0.128 Uiso 1 1 calc R . . . .
C326 C 0.9320(3) 0.72929(19) 0.3892(2) 0.112(2) Uani 1 1 d . . . . .
H326 H 0.912346 0.715989 0.374619 0.135 Uiso 1 1 calc R . . . .
C327 C 1.0528(2) 0.70307(16) 0.0929(2) 0.118(2) Uani 1 1 d . . . . .
H327 H 1.072544 0.690882 0.109419 0.142 Uiso 1 1 calc R . . . .
C328 C 0.32527(19) 0.94635(18) -0.0216(3) 0.123(2) Uani 1 1 d . . . . .
H32A H 0.330668 0.944473 0.007220 0.148 Uiso 1 1 calc R . . . .
H32B H 0.322886 0.923435 -0.032831 0.148 Uiso 1 1 calc R . . . .
C329 C 0.6324(2) 1.0375(2) -0.0967(2) 0.116(2) Uani 1 1 d . . . . .
H329 H 0.640313 1.055244 -0.109007 0.140 Uiso 1 1 calc R . . . .
C330 C 1.1535(2) 0.87226(19) 0.1703(2) 0.111(2) Uani 1 1 d . . . . .
H330 H 1.168942 0.890239 0.182059 0.133 Uiso 1 1 calc R . . . .
C331 C 1.25131(18) 0.82314(16) 0.4098(2) 0.109(2) Uani 1 1 d . . . . .
C332 C 1.4878(2) 0.89117(19) 0.6045(2) 0.107(2) Uani 1 1 d . . . . .
C334 C 1.0676(2) 0.90508(18) 0.3219(2) 0.1022(19) Uani 1 1 d . . . . .
H334 H 1.081396 0.924468 0.331924 0.123 Uiso 1 1 calc R . . . .
C335 C 0.5862(2) 1.01173(18) -0.0732(2) 0.115(2) Uani 1 1 d . . . . .
C336 C 1.0956(2) 0.87422(17) 0.4295(2) 0.1015(18) Uani 1 1 d . . . . .
H336 H 1.114636 0.888950 0.441718 0.122 Uiso 1 1 calc R . . . .
C337 C 1.4224(2) 0.98875(19) 0.6229(3) 0.124(2) Uani 1 1 d . . . . .
C338 C 0.9453(2) 0.60968(16) 0.1245(3) 0.107(2) Uani 1 1 d . . . . .
H338 H 0.953618 0.587884 0.133784 0.129 Uiso 1 1 calc R . . . .
C339 C 0.5775(2) 0.73991(18) 0.0806(2) 0.107(2) Uani 1 1 d . . . . .
H339 H 0.592045 0.720663 0.088455 0.129 Uiso 1 1 calc R . . . .
C340 C 1.5243(2) 0.78617(19) 0.4844(2) 0.1051(19) Uani 1 1 d . . . . .
H340 H 1.531909 0.773725 0.466622 0.126 Uiso 1 1 calc R . . . .
C341 C 1.0683(2) 0.59780(17) 0.2559(2) 0.107(2) Uani 1 1 d . . . . .
H341 H 1.064131 0.574723 0.249343 0.129 Uiso 1 1 calc R . . . .
C342 C 1.3850(2) 0.72212(18) 0.5362(3) 0.121(2) Uani 1 1 d . . . . .
H342 H 1.380789 0.709144 0.512987 0.145 Uiso 1 1 calc R . . . .
C344 C 0.8809(2) 0.65587(19) 0.1669(3) 0.115(2) Uani 1 1 d . . . . .
C345 C 0.8854(3) 0.6208(2) 0.1736(3) 0.146(3) Uani 1 1 d . U . . .
C346 C 0.7393(2) 0.7742(2) 0.1785(3) 0.124(2) Uani 1 1 d . . . . .
H346 H 0.751371 0.757244 0.167365 0.149 Uiso 1 1 calc R . . . .
C347 C 1.0182(2) 0.65013(16) 0.3208(2) 0.1012(19) Uani 1 1 d . . . . .
C348 C 0.7786(2) 0.8505(2) -0.0245(2) 0.131(3) Uani 1 1 d . . . . .
H348 H 0.789192 0.857589 -0.042591 0.157 Uiso 1 1 calc R . . . .
C349 C 1.1663(2) 0.8403(2) 0.1697(2) 0.127(2) Uani 1 1 d . . . . .
H349 H 1.190923 0.837109 0.181059 0.152 Uiso 1 1 calc R . . . .
C350 C 0.5061(2) 0.8685(2) -0.0992(2) 0.123(2) Uani 1 1 d . . . . .
C351 C 0.8547(2) 0.9267(3) 0.2191(2) 0.117(2) Uani 1 1 d . . . . .
C352 C 1.6054(2) 0.9613(2) 0.4797(3) 0.129(3) Uani 1 1 d . . . . .
C354 C 0.9634(3) 0.71465(18) 0.4088(2) 0.111(2) Uani 1 1 d . . . . .
C355 C 1.0460(2) 0.63186(17) 0.0990(2) 0.122(2) Uani 1 1 d . . . . .
H35A H 1.052853 0.639880 0.126561 0.146 Uiso 1 1 calc R . . . .
H35B H 1.066473 0.633931 0.090606 0.146 Uiso 1 1 calc R . . . .
C357 C 0.4729(2) 0.8802(2) -0.0965(3) 0.128(2) Uani 1 1 d . . . . .
C358 C 0.9793(2) 1.00041(16) 0.3145(2) 0.123(2) Uani 1 1 d . . . . .
H35C H 0.965535 1.021075 0.306554 0.185 Uiso 1 1 calc GR . . . .
H35D H 0.988528 0.998763 0.343326 0.185 Uiso 1 1 calc GR . . . .
H35E H 0.964283 0.980993 0.303387 0.185 Uiso 1 1 calc GR . . . .
C360 C 1.0652(3) 0.62555(18) 0.3737(3) 0.136(3) Uani 1 1 d . . . . .
H360 H 1.077667 0.606208 0.386554 0.163 Uiso 1 1 calc R . . . .
C361 C 1.3917(3) 0.9810(2) 0.6318(3) 0.136(3) Uani 1 1 d . . . . .
H361 H 1.389511 0.990237 0.654888 0.163 Uiso 1 1 calc R . . . .
C362 C 0.8948(3) 0.9356(3) 0.2338(2) 0.125(3) Uani 1 1 d . . . . .
C363 C 1.1060(2) 0.6656(2) 0.4261(3) 0.127(3) Uani 1 1 d . . . . .
C365 C 1.5828(2) 0.9702(2) 0.5010(3) 0.121(2) Uani 1 1 d . . . . .
C367 C 0.7399(3) 0.9035(2) -0.0372(2) 0.121(2) Uani 1 1 d . . . . .
C368 C 1.4569(2) 0.6957(2) 0.3259(2) 0.131(3) Uani 1 1 d . . . . .
H36A H 1.432710 0.700289 0.307809 0.158 Uiso 1 1 calc R . . . .
H36B H 1.455952 0.680673 0.347244 0.158 Uiso 1 1 calc R . . . .
C369 C 0.4068(2) 0.99958(19) -0.0508(2) 0.125(2) Uani 1 1 d . . . . .
H369 H 0.384898 1.010706 -0.057638 0.150 Uiso 1 1 calc R . . . .
C370 C 0.8334(3) 0.8995(3) 0.3072(2) 0.125(2) Uani 1 1 d . . . . .
H370 H 0.819054 0.918562 0.297412 0.150 Uiso 1 1 calc R . . . .
C371 C 1.1924(2) 0.92765(18) 0.4024(3) 0.118(2) Uani 1 1 d . . . . .
H371 H 1.183150 0.944408 0.380576 0.142 Uiso 1 1 calc R . . . .
C372 C 1.0107(3) 0.95329(17) 0.0151(2) 0.121(2) Uani 1 1 d . . . . .
H372 H 0.996208 0.972635 0.010015 0.145 Uiso 1 1 calc R . . . .
C373 C 0.7994(2) 0.90453(19) 0.0946(2) 0.124(2) Uani 1 1 d . . . . .
H37C H 0.788553 0.893254 0.111711 0.148 Uiso 1 1 calc R . . . .
H37D H 0.794034 0.891589 0.069780 0.148 Uiso 1 1 calc R . . . .
C374 C 1.4027(2) 0.75851(18) 0.6061(3) 0.109(2) Uani 1 1 d . . . . .
C375 C 1.3960(2) 0.8855(2) 0.6663(2) 0.119(2) Uani 1 1 d . . . . .
C376 C 1.1903(2) 0.9243(2) 0.2917(3) 0.141(3) Uani 1 1 d . . . . .
H376 H 1.214373 0.918558 0.302568 0.169 Uiso 1 1 calc R . . . .
C377 C 0.5412(3) 1.06523(18) -0.1060(2) 0.116(2) Uani 1 1 d . . . . .
H377 H 0.524982 1.082759 -0.117127 0.139 Uiso 1 1 calc R . . . .
C378 C 0.5633(2) 1.12119(18) -0.1431(2) 0.130(3) Uani 1 1 d . . . . .
H37A H 0.553185 1.129393 -0.123722 0.156 Uiso 1 1 calc R . . . .
H37B H 0.543954 1.115192 -0.167794 0.156 Uiso 1 1 calc R . . . .
C379 C 1.0744(2) 1.01061(17) 0.4648(2) 0.117(2) Uani 1 1 d . . . . .
H379 H 1.065183 1.028672 0.477719 0.141 Uiso 1 1 calc R . . . .
C380 C 1.11431(18) 0.69843(18) 0.4380(2) 0.107(2) Uani 1 1 d . . . . .
H380 H 1.134038 0.704042 0.460593 0.129 Uiso 1 1 calc R . . . .
C381 C 1.2593(3) 0.7861(2) 0.3146(3) 0.145(3) Uani 1 1 d . . . . .
H381 H 1.248154 0.767303 0.324233 0.175 Uiso 1 1 calc R . . . .
C383 C 0.6118(2) 0.7551(2) 0.0349(3) 0.116(2) Uani 1 1 d . . . . .
C384 C 1.1445(2) 0.9657(2) 0.2737(3) 0.134(3) Uani 1 1 d . . . . .
H384 H 1.137168 0.988486 0.272031 0.161 Uiso 1 1 calc R . . . .
C385 C 0.8513(2) 0.6711(3) 0.1334(3) 0.125(3) Uani 1 1 d . . . . .
H385 H 0.833941 0.657223 0.115432 0.150 Uiso 1 1 calc R . . . .
C386 C 0.4964(3) 1.0361(2) -0.0820(2) 0.126(2) Uani 1 1 d . . . . .
C387 C 0.4325(2) 1.0137(2) -0.0597(2) 0.122(2) Uani 1 1 d . . . . .
H387 H 0.429610 1.035193 -0.071665 0.146 Uiso 1 1 calc R . . . .
C389 C 0.8388(2) 0.8378(2) 0.3216(2) 0.123(2) Uani 1 1 d . . . . .
H389 H 0.827824 0.816683 0.320634 0.147 Uiso 1 1 calc R . . . .
C390 C 0.6547(2) 1.00937(19) -0.0811(2) 0.113(2) Uani 1 1 d . . . . .
C392 C 1.6017(2) 0.89658(19) 0.5684(3) 0.135(3) Uani 1 1 d . . . . .
H39D H 1.604452 0.891115 0.595992 0.162 Uiso 1 1 calc R . . . .
H39E H 1.592880 0.919875 0.562738 0.162 Uiso 1 1 calc R . . . .
C393 C 0.9721(3) 1.00664(18) 0.1455(3) 0.136(3) Uani 1 1 d . . . . .
H393 H 0.985032 1.013456 0.173426 0.163 Uiso 1 1 calc R . . . .
C394 C 1.2009(2) 0.8082(2) 0.4788(3) 0.125(2) Uani 1 1 d . . . . .
H394 H 1.182984 0.794411 0.481594 0.150 Uiso 1 1 calc R . . . .
C395 C 1.2632(3) 0.8062(2) 0.3517(3) 0.126(3) Uani 1 1 d . . . . .
C396 C 1.5516(3) 0.8900(2) 0.4157(3) 0.137(3) Uani 1 1 d . . . . .
C397 C 0.5985(3) 1.03934(19) -0.0941(2) 0.117(2) Uani 1 1 d . . . . .
C398 C 1.3717(3) 0.7372(2) 0.5949(3) 0.127(2) Uani 1 1 d . . . . .
C399 C 1.2109(2) 0.8048(2) 0.4452(3) 0.126(3) Uani 1 1 d . . . . .
H399 H 1.199576 0.788849 0.425296 0.151 Uiso 1 1 calc R . . . .
C400 C 1.1780(2) 0.89315(17) 0.3852(2) 0.121(2) Uani 1 1 d . . . . .
H40A H 1.190285 0.885131 0.367760 0.145 Uiso 1 1 calc R . . . .
H40B H 1.181982 0.876700 0.406861 0.145 Uiso 1 1 calc R . . . .
C401 C 1.4122(3) 0.7746(2) 0.6453(3) 0.128(3) Uani 1 1 d . . . . .
C402 C 1.0467(3) 0.95716(19) 0.0289(3) 0.128(3) Uani 1 1 d . . . . .
H402 H 1.056564 0.978958 0.034660 0.153 Uiso 1 1 calc R . . . .
C406 C 1.2173(2) 0.8317(2) 0.5071(3) 0.121(2) Uani 1 1 d . . . . .
H406 H 1.210631 0.834491 0.529488 0.145 Uiso 1 1 calc R . . . .
C408 C 0.7872(2) 0.8190(2) -0.0024(3) 0.120(2) Uani 1 1 d . . . . .
H408 H 0.803142 0.803859 -0.007311 0.144 Uiso 1 1 calc R . . . .
C409 C 0.5737(3) 1.06547(17) -0.1090(2) 0.114(2) Uani 1 1 d . . . . .
C410 C 1.2414(2) 0.8021(2) 0.3755(3) 0.127(2) Uani 1 1 d . . . . .
H410 H 1.222305 0.786815 0.368966 0.152 Uiso 1 1 calc R . . . .
C411 C 0.4548(2) 0.8601(3) -0.0763(3) 0.129(3) Uani 1 1 d . . . . .
H411 H 0.433792 0.868062 -0.073723 0.155 Uiso 1 1 calc R . . . .
C412 C 1.3649(3) 0.9603(2) 0.6079(2) 0.118(2) Uani 1 1 d . . . . .
C413 C 1.5115(3) 1.0058(2) 0.5901(3) 0.127(3) Uani 1 1 d . . . . .
C414 C 1.4625(2) 0.91299(19) 0.6691(2) 0.124(2) Uani 1 1 d . . . . .
H414 H 1.484038 0.922880 0.670286 0.149 Uiso 1 1 calc R . . . .
C415 C 0.6438(2) 0.9831(2) -0.0606(3) 0.122(2) Uani 1 1 d . . . . .
C416 C 0.6643(3) 0.9519(2) -0.0415(3) 0.130(3) Uani 1 1 d . . . . .
C418 C 0.6128(3) 0.8190(4) -0.1874(3) 0.147(3) Uani 1 1 d . . . . .
C419 C 1.4803(2) 1.0005(2) 0.6020(3) 0.122(2) Uani 1 1 d . . . . .
C420 C 1.5687(2) 1.00188(19) 0.5506(3) 0.129(3) Uani 1 1 d . . . . .
H420 H 1.574179 1.018650 0.570504 0.155 Uiso 1 1 calc R . . . .
C421 C 1.1776(3) 0.9373(2) 0.4347(3) 0.179(4) Uani 1 1 d . . . . .
H42A H 1.152781 0.943130 0.422378 0.268 Uiso 1 1 calc GR . . . .
H42B H 1.190562 0.956658 0.449496 0.268 Uiso 1 1 calc GR . . . .
H42C H 1.180162 0.918307 0.452629 0.268 Uiso 1 1 calc GR . . . .
C422 C 0.6577(2) 0.8376(2) 0.1131(3) 0.137(3) Uani 1 1 d . . . . .
H42D H 0.652046 0.861371 0.107458 0.206 Uiso 1 1 calc GR . . . .
H42E H 0.665535 0.833846 0.141694 0.206 Uiso 1 1 calc GR . . . .
H42F H 0.636858 0.823950 0.099939 0.206 Uiso 1 1 calc GR . . . .
C423 C 0.8808(3) 0.9957(2) 0.3140(2) 0.145(3) Uani 1 1 d . . . . .
H42K H 0.892574 0.996834 0.294374 0.174 Uiso 1 1 calc R . . . .
H42L H 0.898096 1.000914 0.340368 0.174 Uiso 1 1 calc R . . . .
C424 C 0.6411(2) 0.7810(3) -0.0056(3) 0.127(3) Uani 1 1 d . . . . .
C425 C 0.8989(3) 0.9399(2) -0.0218(3) 0.137(3) Uani 1 1 d . . . . .
H42G H 0.893804 0.922184 -0.005444 0.165 Uiso 1 1 calc R . . . .
H42H H 0.888460 0.932933 -0.049805 0.165 Uiso 1 1 calc R . . . .
C426 C 1.1992(3) 0.8088(2) 0.2750(2) 0.123(2) Uani 1 1 d . . . . .
C427 C 1.0581(3) 1.01581(18) 0.4192(2) 0.138(3) Uani 1 1 d . . . . .
H42M H 1.067275 1.036579 0.412059 0.207 Uiso 1 1 calc GR . . . .
H42N H 1.032566 1.017348 0.411134 0.207 Uiso 1 1 calc GR . . . .
H42O H 1.064292 0.996769 0.405845 0.207 Uiso 1 1 calc GR . . . .
C429 C 1.4802(3) 1.0147(2) 0.6375(3) 0.149(3) Uani 1 1 d . . . . .
H429 H 1.499425 1.027834 0.653386 0.179 Uiso 1 1 calc R . . . .
C430 C 0.5518(3) 0.68060(19) 0.1700(3) 0.140(3) Uani 1 1 d . . . . .
H430 H 0.526213 0.675638 0.157323 0.168 Uiso 1 1 calc R . . . .
C431 C 1.2889(2) 0.8296(2) 0.3671(3) 0.122(2) Uani 1 1 d . . . . .
C432 C 0.8200(2) 0.7494(2) 0.2105(2) 0.126(2) Uani 1 1 d . . . . .
H43A H 0.844849 0.749134 0.213676 0.189 Uiso 1 1 calc GR . . . .
H43B H 0.806554 0.736498 0.186999 0.189 Uiso 1 1 calc GR . . . .
H43C H 0.817054 0.739271 0.233832 0.189 Uiso 1 1 calc GR . . . .
C433 C 1.1098(3) 0.97126(18) 0.1563(3) 0.163(3) Uani 1 1 d D U . . .
H43D H 1.091987 0.971588 0.129372 0.196 Uiso 1 1 calc R . . . .
H43E H 1.098000 0.977959 0.174807 0.196 Uiso 1 1 calc R . . . .
C435 C 0.9956(2) 1.0093(2) 0.2552(3) 0.141(3) Uani 1 1 d . . . . .
H43F H 1.015301 1.009863 0.245797 0.211 Uiso 1 1 calc GR . . . .
H43G H 0.984005 1.031308 0.250865 0.211 Uiso 1 1 calc GR . . . .
H43H H 0.978765 0.992134 0.240692 0.211 Uiso 1 1 calc GR . . . .
C436 C 0.6016(2) 0.7507(3) -0.1045(3) 0.130(3) Uani 1 1 d . . . . .
H436 H 0.597820 0.735141 -0.086460 0.156 Uiso 1 1 calc R . . . .
C437 C 1.1642(2) 0.80016(19) 0.2585(2) 0.119(2) Uani 1 1 d . . . . .
C438 C 1.2029(2) 0.8458(2) 0.2836(2) 0.130(3) Uani 1 1 d . . . . .
H438 H 1.224793 0.856807 0.294692 0.156 Uiso 1 1 calc R . . . .
C439 C 0.6611(3) 0.8110(3) -0.0492(3) 0.128(3) Uani 1 1 d . . . . .
C440 C 1.3639(2) 0.7182(2) 0.5601(3) 0.124(2) Uani 1 1 d . . . . .
C441 C 1.3435(2) 0.8509(2) 0.6292(3) 0.132(3) Uani 1 1 d . . . . .
H441 H 1.321233 0.841894 0.626491 0.158 Uiso 1 1 calc R . . . .
C442 C 0.8184(2) 0.8678(3) 0.3053(2) 0.132(3) Uani 1 1 d . . . . .
H442 H 0.793776 0.865624 0.292776 0.158 Uiso 1 1 calc R . . . .
C443 C 0.6082(3) 0.7972(3) -0.1592(3) 0.138(3) Uani 1 1 d . . . . .
C445 C 1.1294(2) 0.6937(3) 0.3369(3) 0.135(3) Uani 1 1 d . . . . .
H445 H 1.147000 0.703350 0.359122 0.162 Uiso 1 1 calc R . . . .
C446 C 0.8310(3) 0.9538(2) 0.2097(2) 0.142(3) Uani 1 1 d . . . . .
H446 H 0.837771 0.976681 0.211740 0.171 Uiso 1 1 calc R . . . .
C447 C 0.7948(3) 0.9424(3) 0.1966(2) 0.135(3) Uani 1 1 d . . . . .
H447 H 0.776837 0.958890 0.189361 0.162 Uiso 1 1 calc R . . . .
C448 C 0.4684(2) 0.8297(2) -0.0611(2) 0.121(2) Uani 1 1 d . . . . .
H448 H 0.456686 0.817100 -0.047232 0.146 Uiso 1 1 calc R . . . .
C450 C 1.1276(2) 0.6581(2) 0.3305(3) 0.127(2) Uani 1 1 d . . . . .
H450 H 1.144261 0.643765 0.348579 0.152 Uiso 1 1 calc R . . . .
C451 C 1.0370(2) 0.62166(17) 0.3398(3) 0.123(2) Uani 1 1 d . . . . .
H451 H 1.030130 0.599930 0.329087 0.147 Uiso 1 1 calc R . . . .
C452 C 0.2911(2) 0.9662(2) -0.0409(3) 0.141(3) Uani 1 1 d . . . . .
H452 H 0.293010 0.989593 -0.030203 0.169 Uiso 1 1 calc R . . . .
C455 C 0.6695(2) 0.7566(2) 0.0000(3) 0.130(3) Uani 1 1 d . . . . .
H455 H 0.671800 0.737772 0.016768 0.156 Uiso 1 1 calc R . . . .
C456 C 0.7855(2) 0.9110(3) 0.1942(2) 0.122(2) Uani 1 1 d . . . . .
H456 H 0.761354 0.905301 0.185485 0.147 Uiso 1 1 calc R . . . .
C457 C 1.4513(3) 1.0093(3) 0.6492(3) 0.161(3) Uani 1 1 d . U . . .
C459 C 0.6996(2) 1.0323(2) -0.1041(3) 0.132(3) Uani 1 1 d . . . . .
H45A H 0.703467 1.053479 -0.088812 0.159 Uiso 1 1 calc R . . . .
H45B H 0.682180 1.036534 -0.130787 0.159 Uiso 1 1 calc R . . . .
C460 C 1.3630(3) 0.8708(2) 0.6623(3) 0.130(2) Uani 1 1 d . . . . .
C461 C 1.1792(3) 0.9571(2) 0.2910(3) 0.159(3) Uani 1 1 d . . . . .
H461 H 1.195929 0.974154 0.302660 0.190 Uiso 1 1 calc R . . . .
C462 C 1.4160(3) 0.9063(2) 0.6977(2) 0.131(3) Uani 1 1 d . . . . .
H462 H 1.407446 0.911300 0.718311 0.157 Uiso 1 1 calc R . . . .
C463 C 1.5952(2) 0.9353(2) 0.4494(3) 0.131(3) Uani 1 1 d . . . . .
H463 H 1.608857 0.929536 0.433856 0.157 Uiso 1 1 calc R . . . .
C464 C 0.6731(4) 0.8495(4) -0.0974(4) 0.158(4) Uani 1 1 d . . . . .
C465 C 0.4610(3) 0.9123(3) -0.1141(3) 0.154(3) Uani 1 1 d . . . . .
C466 C 0.9426(3) 0.65941(18) 0.3810(3) 0.143(3) Uani 1 1 d . . . . .
H46C H 0.929920 0.671338 0.356003 0.172 Uiso 1 1 calc R . . . .
H46D H 0.925594 0.653088 0.393578 0.172 Uiso 1 1 calc R . . . .
C467 C 1.4479(3) 0.9195(2) 0.6993(3) 0.137(3) Uani 1 1 d . . . . .
H467 H 1.460527 0.933388 0.720939 0.165 Uiso 1 1 calc R . . . .
C468 C 1.1145(3) 0.5506(2) 0.3103(3) 0.151(3) Uani 1 1 d . . . . .
H46A H 1.114913 0.543650 0.284222 0.182 Uiso 1 1 calc R . . . .
H46B H 1.091630 0.544300 0.312053 0.182 Uiso 1 1 calc R . . . .
C471 C 0.6903(3) 0.7880(4) -0.0440(4) 0.156(4) Uani 1 1 d . . . . .
H471 H 0.706818 0.791057 -0.056748 0.188 Uiso 1 1 calc R . . . .
C472 C 1.6603(2) 0.9690(2) 0.4692(3) 0.143(3) Uani 1 1 d . . . . .
H47D H 1.649913 0.975912 0.441199 0.172 Uiso 1 1 calc R . . . .
H47E H 1.664049 0.944364 0.470011 0.172 Uiso 1 1 calc R . . . .
C476 C 1.5911(2) 0.99546(18) 0.5305(3) 0.124(3) Uani 1 1 d . . . . .
H476 H 1.612067 1.008010 0.536339 0.149 Uiso 1 1 calc R . . . .
C477 C 0.5620(3) 1.1797(2) -0.1677(3) 0.157(3) Uani 1 1 d . . . . .
H47A H 0.542216 1.173131 -0.191206 0.235 Uiso 1 1 calc GR . . . .
H47B H 0.575357 1.197552 -0.174677 0.235 Uiso 1 1 calc GR . . . .
H47C H 0.553289 1.187953 -0.147436 0.235 Uiso 1 1 calc GR . . . .
C478 C 1.1526(3) 0.6431(2) 0.4840(4) 0.200(4) Uani 1 1 d D U . . .
H47F H 1.143177 0.649130 0.504889 0.239 Uiso 1 1 calc R . . . .
H47G H 1.168480 0.661179 0.481918 0.239 Uiso 1 1 calc R . . . .
C481 C 1.2283(3) 0.7665(2) 0.2434(3) 0.150(3) Uani 1 1 d . . . . .
H48A H 1.208816 0.750213 0.238076 0.181 Uiso 1 1 calc R . . . .
H48B H 1.222657 0.781602 0.220292 0.181 Uiso 1 1 calc R . . . .
C482 C 1.6967(3) 0.9876(2) 0.4897(4) 0.172(4) Uani 1 1 d . . . . .
H482 H 1.691820 1.011954 0.491795 0.206 Uiso 1 1 calc R . . . .
C484 C 0.6300(2) 0.7664(4) -0.1509(3) 0.140(3) Uani 1 1 d . . . . .
C485 C 0.6274(5) 0.9284(5) -0.1466(3) 0.191(6) Uani 1 1 d . . . . .
C487 C 0.9235(2) 0.7707(2) 0.2701(3) 0.144(3) Uani 1 1 d . . . . .
H48C H 0.907663 0.761400 0.245152 0.216 Uiso 1 1 calc GR . . . .
H48D H 0.934723 0.790978 0.264919 0.216 Uiso 1 1 calc GR . . . .
H48E H 0.910189 0.776276 0.287096 0.216 Uiso 1 1 calc GR . . . .
C490 C 0.8212(3) 0.6338(3) -0.0121(3) 0.175(3) Uani 1 1 d . U . . .
H49A H 0.828009 0.647427 -0.031111 0.210 Uiso 1 1 calc R . . . .
H49B H 0.802142 0.645404 -0.006221 0.210 Uiso 1 1 calc R . . . .
C491 C 1.1464(3) 0.76509(17) 0.2468(2) 0.136(3) Uani 1 1 d . . . . .
H49C H 1.122889 0.765721 0.248207 0.204 Uiso 1 1 calc GR . . . .
H49D H 1.160474 0.747995 0.264985 0.204 Uiso 1 1 calc GR . . . .
H49E H 1.144710 0.759569 0.219807 0.204 Uiso 1 1 calc GR . . . .
C494 C 1.3286(3) 0.6742(2) 0.5170(3) 0.166(3) Uani 1 1 d . U . . .
H49F H 1.350250 0.661851 0.518986 0.200 Uiso 1 1 calc R . . . .
H49G H 1.321313 0.687430 0.492304 0.200 Uiso 1 1 calc R . . . .
C495 C 0.6658(3) 0.8818(5) -0.1205(4) 0.173(6) Uani 1 1 d . . . . .
C496 C 0.6257(3) 0.7432(4) -0.1230(3) 0.147(3) Uani 1 1 d . . . . .
C498 C 1.2306(3) 0.7877(2) 0.2804(3) 0.141(3) Uani 1 1 d . . . . .
H498 H 1.241653 0.806567 0.270774 0.169 Uiso 1 1 calc R . . . .
C499 C 0.9608(3) 0.6278(2) 0.3727(3) 0.170(4) Uani 1 1 d . . . . .
H499 H 0.977193 0.635104 0.359244 0.204 Uiso 1 1 calc R . . . .
C500 C 0.5149(3) 0.9177(3) -0.1269(3) 0.149(3) Uani 1 1 d . . . . .
C502 C 1.4792(2) 0.6795(2) 0.3030(2) 0.131(3) Uani 1 1 d . . . . .
H502 H 1.502936 0.674566 0.322837 0.157 Uiso 1 1 calc R . . . .
C503 C 0.5930(4) 0.9472(4) -0.1520(3) 0.179(5) Uani 1 1 d . . . . .
C504 C 0.4107(3) 0.9504(3) -0.1388(4) 0.206(6) Uani 1 1 d . . . . .
H50D H 0.389860 0.955757 -0.131843 0.247 Uiso 1 1 calc R . . . .
H50E H 0.426920 0.969722 -0.130218 0.247 Uiso 1 1 calc R . . . .
C505 C 1.7147(3) 0.9745(3) 0.5295(4) 0.199(5) Uani 1 1 d . . . . .
H50F H 1.700405 0.978799 0.545805 0.298 Uiso 1 1 calc GR . . . .
H50G H 1.737407 0.985761 0.541250 0.298 Uiso 1 1 calc GR . . . .
H50H H 1.718373 0.950307 0.528246 0.298 Uiso 1 1 calc GR . . . .
C506 C 1.3511(3) 0.7366(3) 0.6213(5) 0.157(3) Uani 1 1 d . . . . .
H506 H 1.330818 0.722866 0.614374 0.188 Uiso 1 1 calc R . . . .
C507 C 1.1729(3) 0.6072(3) 0.4935(4) 0.231(4) Uani 1 1 d D U . . .
H507 H 1.186731 0.599958 0.477022 0.277 Uiso 1 1 calc R . . . .
C508 C 1.6368(3) 0.8930(2) 0.5624(4) 0.198(5) Uani 1 1 d . . . . .
H508 H 1.633164 0.894545 0.533623 0.237 Uiso 1 1 calc R . . . .
C510 C 1.3323(3) 0.9626(2) 0.6528(3) 0.153(3) Uani 1 1 d . . . . .
H51F H 1.332093 0.987402 0.654359 0.184 Uiso 1 1 calc R . . . .
H51G H 1.352436 0.954040 0.675319 0.184 Uiso 1 1 calc R . . . .
C511 C 1.2318(2) 0.9292(2) 0.4162(4) 0.182(4) Uani 1 1 d . . . . .
H51A H 1.241726 0.909074 0.431651 0.272 Uiso 1 1 calc GR . . . .
H51B H 1.240071 0.949187 0.432668 0.272 Uiso 1 1 calc GR . . . .
H51C H 1.239201 0.930387 0.393303 0.272 Uiso 1 1 calc GR . . . .
C512 C 0.7385(2) 0.7486(3) 0.2117(3) 0.153(3) Uani 1 1 d . . . . .
H51D H 0.756165 0.730748 0.214603 0.183 Uiso 1 1 calc R . . . .
H51E H 0.744729 0.760542 0.237225 0.183 Uiso 1 1 calc R . . . .
C513 C 1.0347(4) 0.5960(2) 0.0966(5) 0.295(11) Uani 1 1 d . . . . .
H513 H 1.020543 0.598845 0.114016 0.354 Uiso 1 1 calc R . . . .
C514 C 0.5867(3) 1.1483(2) -0.1513(3) 0.170(4) Uani 1 1 d . . . . .
H514 H 0.605218 1.154696 -0.125704 0.204 Uiso 1 1 calc R . . . .
C515 C 0.5868(4) 0.9775(3) -0.1717(3) 0.203(6) Uani 1 1 d . . . . .
H515 H 0.566147 0.989824 -0.174582 0.243 Uiso 1 1 calc R . . . .
C516 C 1.2970(4) 0.9477(3) 0.6540(4) 0.171(4) Uani 1 1 d . . . . .
H516 H 1.296503 0.923199 0.647720 0.205 Uiso 1 1 calc R . . . .
C517 C 1.1456(3) 0.5343(3) 0.3447(4) 0.175(4) Uani 1 1 d . . . . .
H517 H 1.143009 0.509387 0.341450 0.210 Uiso 1 1 calc R . . . .
C519 C 1.2921(3) 0.7629(3) 0.3187(3) 0.194(5) Uani 1 1 d . . . . .
H51H H 1.312920 0.777347 0.323324 0.233 Uiso 1 1 calc R . . . .
H51I H 1.296730 0.748227 0.342008 0.233 Uiso 1 1 calc R . . . .
C522 C 0.5720(3) 0.6469(2) 0.1834(3) 0.184(4) Uani 1 1 d . . . . .
H52A H 0.596775 0.650182 0.187226 0.276 Uiso 1 1 calc GR . . . .
H52B H 0.562025 0.629723 0.163144 0.276 Uiso 1 1 calc GR . . . .
H52C H 0.569856 0.639570 0.208279 0.276 Uiso 1 1 calc GR . . . .
C523 C 0.6804(2) 0.7531(2) 0.1331(3) 0.150(3) Uani 1 1 d . . . . .
H52D H 0.659581 0.766829 0.131129 0.180 Uiso 1 1 calc R . . . .
H52E H 0.676146 0.743055 0.106829 0.180 Uiso 1 1 calc R . . . .
C525 C 1.4846(3) 0.7042(3) 0.2707(3) 0.177(4) Uani 1 1 d . . . . .
H52F H 1.495648 0.691910 0.254775 0.265 Uiso 1 1 calc GR . . . .
H52G H 1.499747 0.722985 0.284062 0.265 Uiso 1 1 calc GR . . . .
H52H H 1.461871 0.712919 0.253599 0.265 Uiso 1 1 calc GR . . . .
C526 C 0.4830(4) 0.9317(3) -0.1281(3) 0.169(4) Uani 1 1 d . . . . .
H526 H 0.476468 0.953649 -0.138050 0.202 Uiso 1 1 calc R . . . .
C527 C 0.9829(3) 0.7611(2) 0.3288(3) 0.155(3) Uani 1 1 d . . . . .
H52I H 0.970149 0.775642 0.340845 0.232 Uiso 1 1 calc GR . . . .
H52J H 0.997550 0.774981 0.318350 0.232 Uiso 1 1 calc GR . . . .
H52K H 0.997857 0.745639 0.348635 0.232 Uiso 1 1 calc GR . . . .
C530 C 1.3911(4) 0.7733(2) 0.6683(3) 0.141(3) Uani 1 1 d . . . . .
H530 H 1.397608 0.784749 0.692808 0.169 Uiso 1 1 calc R . . . .
C531 C 0.5572(3) 0.7052(2) 0.2045(3) 0.162(3) Uani 1 1 d . . . . .
H53A H 0.550875 0.694160 0.225207 0.243 Uiso 1 1 calc GR . . . .
H53B H 0.542282 0.725014 0.194985 0.243 Uiso 1 1 calc GR . . . .
H53C H 0.581786 0.712200 0.215239 0.243 Uiso 1 1 calc GR . . . .
C532 C 0.8614(5) 0.5643(3) 0.1543(4) 0.249(5) Uani 1 1 d . U . . .
H53F H 0.862770 0.558932 0.181470 0.299 Uiso 1 1 calc R . . . .
H53G H 0.882338 0.555014 0.150134 0.299 Uiso 1 1 calc R . . . .
C534 C 0.8487(3) 1.0214(3) 0.3028(4) 0.187(4) Uani 1 1 d . . . . .
H534 H 0.830460 1.012399 0.278323 0.224 Uiso 1 1 calc R . . . .
C535 C 1.1146(2) 1.01308(19) 0.4805(2) 0.133(3) Uani 1 1 d . . . . .
H53H H 1.123916 0.999819 0.463572 0.200 Uiso 1 1 calc GR . . . .
H53I H 1.124023 1.004383 0.507491 0.200 Uiso 1 1 calc GR . . . .
H53J H 1.121625 1.036596 0.480268 0.200 Uiso 1 1 calc GR . . . .
C537 C 0.9805(4) 0.6099(2) 0.4071(3) 0.190(5) Uani 1 1 d . . . . .
H53K H 0.994257 0.625785 0.427355 0.286 Uiso 1 1 calc GR . . . .
H53L H 0.996312 0.594234 0.400922 0.286 Uiso 1 1 calc GR . . . .
H53M H 0.964598 0.597420 0.416952 0.286 Uiso 1 1 calc GR . . . .
C538 C 0.6421(3) 0.6886(3) -0.0874(4) 0.179(4) Uani 1 1 d D . . . .
H53D H 0.618381 0.678661 -0.097951 0.215 Uiso 1 1 calc R . . . .
H53E H 0.645164 0.699380 -0.061726 0.215 Uiso 1 1 calc R . . . .
C539 C 0.3998(4) 0.9485(4) -0.1797(6) 0.250(7) Uani 1 1 d . . . . .
H539 H 0.420827 0.947379 -0.187735 0.300 Uiso 1 1 calc R . . . .
C542 C 0.6373(4) 0.8139(4) -0.2063(3) 0.163(4) Uani 1 1 d . . . . .
H542 H 0.638812 0.829836 -0.225181 0.196 Uiso 1 1 calc R . . . .
C544 C 0.7985(3) 0.9554(3) 0.0501(3) 0.208(5) Uani 1 1 d . . . . .
H54D H 0.822566 0.963848 0.061060 0.313 Uiso 1 1 calc GR . . . .
H54E H 0.783067 0.973051 0.034503 0.313 Uiso 1 1 calc GR . . . .
H54F H 0.797644 0.935938 0.033242 0.313 Uiso 1 1 calc GR . . . .
C545 C 0.7347(3) 1.0195(3) -0.1070(4) 0.180(4) Uani 1 1 d . . . . .
H545 H 0.732003 0.997154 -0.120420 0.216 Uiso 1 1 calc R . . . .
C546 C 0.9980(3) 0.9953(2) 0.1268(3) 0.170(4) Uani 1 1 d . . . . .
H54G H 0.991159 0.973133 0.114775 0.255 Uiso 1 1 calc GR . . . .
H54H H 1.021453 0.993976 0.147027 0.255 Uiso 1 1 calc GR . . . .
H54I H 0.998167 1.011422 0.106426 0.255 Uiso 1 1 calc GR . . . .
C547 C 1.6528(3) 0.8564(3) 0.5795(6) 0.296(10) Uani 1 1 d . . . . .
H54J H 1.654075 0.854321 0.606910 0.444 Uiso 1 1 calc GR . . . .
H54K H 1.676275 0.854104 0.578297 0.444 Uiso 1 1 calc GR . . . .
H54L H 1.637530 0.838767 0.563514 0.444 Uiso 1 1 calc GR . . . .
C548 C 1.3210(3) 0.8555(4) 0.6957(3) 0.219(6) Uani 1 1 d . . . . .
H54M H 1.298774 0.864676 0.676892 0.263 Uiso 1 1 calc R . . . .
H54N H 1.323585 0.832226 0.687731 0.263 Uiso 1 1 calc R . . . .
C549 C 1.0099(4) 0.5808(2) 0.0682(3) 0.191(5) Uani 1 1 d . . . . .
H54A H 1.009505 0.589150 0.042668 0.286 Uiso 1 1 calc GR . . . .
H54B H 0.987223 0.585128 0.070932 0.286 Uiso 1 1 calc GR . . . .
H54C H 1.014430 0.556538 0.069894 0.286 Uiso 1 1 calc GR . . . .
C550 C 1.1805(3) 0.5437(3) 0.3410(4) 0.217(6) Uani 1 1 d . . . . .
H55A H 1.187331 0.526361 0.325984 0.325 Uiso 1 1 calc GR . . . .
H55B H 1.198441 0.545592 0.367379 0.325 Uiso 1 1 calc GR . . . .
H55C H 1.178136 0.565295 0.327288 0.325 Uiso 1 1 calc GR . . . .
C551 C 0.8826(3) 0.9720(3) -0.0162(4) 0.175(4) Uani 1 1 d . . . . .
H551 H 0.889613 0.990195 -0.030863 0.210 Uiso 1 1 calc R . . . .
C553 C 0.7030(3) 0.7331(3) 0.2015(4) 0.179(4) Uani 1 1 d . . . . .
H55D H 0.705772 0.711811 0.216461 0.215 Uiso 1 1 calc R . . . .
H55E H 0.688630 0.748226 0.211300 0.215 Uiso 1 1 calc R . . . .
C554 C 1.2958(4) 0.9512(3) 0.6969(4) 0.243(7) Uani 1 1 d . . . . .
H55I H 1.294624 0.928811 0.707667 0.364 Uiso 1 1 calc GR . . . .
H55J H 1.274999 0.964119 0.695785 0.364 Uiso 1 1 calc GR . . . .
H55K H 1.316879 0.962776 0.713938 0.364 Uiso 1 1 calc GR . . . .
C555 C 0.5368(4) 0.9406(3) -0.1428(3) 0.179(4) Uani 1 1 d . . . . .
C556 C 0.2811(3) 0.9662(4) -0.0871(5) 0.242(7) Uani 1 1 d . . . . .
H55F H 0.257534 0.975518 -0.099685 0.363 Uiso 1 1 calc GR . . . .
H55G H 0.281691 0.943187 -0.096354 0.363 Uiso 1 1 calc GR . . . .
H55H H 0.297978 0.980004 -0.094105 0.363 Uiso 1 1 calc GR . . . .
C557 C 0.7858(2) 0.9444(3) 0.0854(5) 0.226(7) Uani 1 1 d . . . . .
H557 H 0.796532 0.958918 0.109182 0.272 Uiso 1 1 calc R . . . .
C558 C 0.9527(3) 1.0375(2) 0.1216(4) 0.193(4) Uani 1 1 d . . . . .
H55L H 0.941538 1.050033 0.137200 0.290 Uiso 1 1 calc GR . . . .
H55M H 0.934854 1.029922 0.096959 0.290 Uiso 1 1 calc GR . . . .
H55N H 0.969580 1.052002 0.115618 0.290 Uiso 1 1 calc GR . . . .
C562 C 1.4619(3) 0.6448(3) 0.2858(3) 0.194(5) Uani 1 1 d . . . . .
H56F H 1.439576 0.648839 0.264208 0.291 Uiso 1 1 calc GR . . . .
H56G H 1.457670 0.631851 0.306611 0.291 Uiso 1 1 calc GR . . . .
H56H H 1.477622 0.632290 0.275725 0.291 Uiso 1 1 calc GR . . . .
C563 C 0.6918(3) 0.7610(4) -0.0187(4) 0.157(4) Uani 1 1 d . . . . .
H563 H 0.709936 0.744985 -0.014560 0.188 Uiso 1 1 calc R . . . .
C564 C 1.3170(3) 0.8424(2) 0.3503(3) 0.170(4) Uani 1 1 d . . . . .
H56I H 1.320550 0.866521 0.355086 0.255 Uiso 1 1 calc GR . . . .
H56J H 1.308924 0.838028 0.321828 0.255 Uiso 1 1 calc GR . . . .
H56K H 1.339111 0.830508 0.363373 0.255 Uiso 1 1 calc GR . . . .
C565 C 0.6835(3) 0.7259(3) 0.1615(4) 0.193(5) Uani 1 1 d . . . . .
H56A H 0.659574 0.719099 0.159546 0.232 Uiso 1 1 calc R . . . .
H56B H 0.694384 0.706314 0.153515 0.232 Uiso 1 1 calc R . . . .
C566 C 0.6548(3) 0.7621(4) -0.1707(4) 0.181(4) Uani 1 1 d . . . . .
H566 H 0.668795 0.742482 -0.165509 0.218 Uiso 1 1 calc R . . . .
C567 C 1.3599(4) 0.7545(4) 0.6542(5) 0.165(4) Uani 1 1 d . . . . .
H567 H 1.344670 0.754610 0.668781 0.198 Uiso 1 1 calc R . . . .
C568 C 1.4686(4) 1.0400(4) 0.7515(4) 0.254(6) Uani 1 1 d . U . . .
H568 H 1.449874 1.057400 0.746455 0.304 Uiso 1 1 calc R . . . .
C569 C 1.3111(3) 0.6272(3) 0.5524(4) 0.212(4) Uani 1 1 d . U . . .
H56L H 1.334796 0.618508 0.557986 0.317 Uiso 1 1 calc GR . . . .
H56M H 1.294669 0.608369 0.548281 0.317 Uiso 1 1 calc GR . . . .
H56N H 1.310529 0.640700 0.574804 0.317 Uiso 1 1 calc GR . . . .
C570 C 1.3003(3) 0.6492(3) 0.5149(4) 0.200(3) Uani 1 1 d . U . . .
H570 H 1.297387 0.634098 0.491893 0.241 Uiso 1 1 calc R . . . .
C573 C 1.4768(4) 1.0372(4) 0.7150(4) 0.234(5) Uani 1 1 d . U . . .
H57A H 1.498638 1.024086 0.720335 0.281 Uiso 1 1 calc R . . . .
H57B H 1.480535 1.059838 0.705946 0.281 Uiso 1 1 calc R . . . .
C574 C 1.2872(3) 0.7416(4) 0.2834(4) 0.233(7) Uani 1 1 d . . . . .
H57C H 1.309606 0.742118 0.278504 0.280 Uiso 1 1 calc R . . . .
H57D H 1.284044 0.718249 0.290899 0.280 Uiso 1 1 calc R . . . .
C575 C 0.6889(3) 0.8961(4) -0.1374(3) 0.200(6) Uani 1 1 d . . . . .
H575 H 0.710238 0.884367 -0.132830 0.240 Uiso 1 1 calc R . . . .
C577 C 0.8247(6) 0.5487(4) 0.1212(5) 0.318(7) Uani 1 1 d . U . . .
H577 H 0.802714 0.558592 0.122796 0.382 Uiso 1 1 calc R . . . .
C579 C 1.2650(3) 0.9651(3) 0.6205(4) 0.182(4) Uani 1 1 d . . . . .
H57E H 1.269800 0.989130 0.619468 0.273 Uiso 1 1 calc GR . . . .
H57F H 1.243565 0.962164 0.626559 0.273 Uiso 1 1 calc GR . . . .
H57G H 1.261885 0.954784 0.594975 0.273 Uiso 1 1 calc GR . . . .
C581 C 0.6130(7) 0.9911(7) -0.1886(6) 0.290(16) Uani 1 1 d . . . . .
H581 H 0.607728 1.009951 -0.205716 0.348 Uiso 1 1 calc R . . . .
C583 C 1.0640(3) 0.5754(2) 0.1267(4) 0.219(6) Uani 1 1 d . . . . .
H58A H 1.069413 0.584981 0.153064 0.329 Uiso 1 1 calc GR . . . .
H58B H 1.085024 0.576060 0.119489 0.329 Uiso 1 1 calc GR . . . .
H58C H 1.056301 0.552112 0.126530 0.329 Uiso 1 1 calc GR . . . .
C584 C 0.6435(8) 0.9758(6) -0.1789(4) 0.281(15) Uani 1 1 d . . . . .
H584 H 0.660913 0.987765 -0.185258 0.337 Uiso 1 1 calc R . . . .
C588 C 0.6550(5) 0.9432(4) -0.1598(3) 0.234(9) Uani 1 1 d . . . . .
C590 C 1.1464(4) 0.5426(3) 0.3856(4) 0.216(6) Uani 1 1 d . . . . .
H59A H 1.147524 0.567026 0.389193 0.324 Uiso 1 1 calc GR . . . .
H59B H 1.167047 0.532259 0.405144 0.324 Uiso 1 1 calc GR . . . .
H59C H 1.125163 0.533976 0.388969 0.324 Uiso 1 1 calc GR . . . .
C593 C 1.0090(3) 1.00104(18) 0.2995(2) 0.131(3) Uani 1 1 d . . . . .
H593 H 1.023546 1.020840 0.312614 0.157 Uiso 1 1 calc R . . . .
C594 C 0.8602(5) 1.0536(3) 0.2915(5) 0.291(9) Uani 1 1 d . . . . .
H59G H 0.866419 1.069162 0.313914 0.437 Uiso 1 1 calc GR . . . .
H59H H 0.841248 1.063301 0.269155 0.437 Uiso 1 1 calc GR . . . .
H59I H 0.880757 1.049886 0.283947 0.437 Uiso 1 1 calc GR . . . .
C599 C 0.7474(4) 1.0483(4) -0.1300(5) 0.259(7) Uani 1 1 d . . . . .
H59D H 0.741510 1.041767 -0.157699 0.388 Uiso 1 1 calc GR . . . .
H59E H 0.772857 1.051150 -0.117750 0.388 Uiso 1 1 calc GR . . . .
H59F H 0.735732 1.069466 -0.128599 0.388 Uiso 1 1 calc GR . . . .
C600 C 1.1365(3) 0.9962(2) 0.1584(4) 0.200(4) Uani 1 1 d D U . . .
H600 H 1.153962 1.000864 0.185235 0.240 Uiso 1 1 calc R . . . .
C602 C 0.6042(5) 1.1362(4) -0.1792(5) 0.266(8) Uani 1 1 d . . . . .
H60A H 0.629703 1.136470 -0.165716 0.399 Uiso 1 1 calc GR . . . .
H60B H 0.597848 1.150994 -0.202279 0.399 Uiso 1 1 calc GR . . . .
H60C H 0.596520 1.113254 -0.187734 0.399 Uiso 1 1 calc GR . . . .
C603 C 0.8092(4) 0.5944(3) -0.0294(3) 0.244(5) Uani 1 1 d . U . . .
H603 H 0.827823 0.582745 -0.036605 0.293 Uiso 1 1 calc R . . . .
S04 S 0.41583(6) 0.58856(5) -0.03025(7) 0.1245(6) Uani 1 1 d . . . . .
O139 O 0.39202(13) 0.57726(13) -0.07166(18) 0.1443(18) Uani 1 1 d . . . . .
C405 C 0.45653(17) 0.59979(18) -0.0339(2) 0.120(2) Uani 1 1 d . . . . .
H40C H 0.467800 0.579735 -0.039661 0.180 Uiso 1 1 calc GR . . . .
H40D H 0.471668 0.609667 -0.008947 0.180 Uiso 1 1 calc GR . . . .
H40E H 0.452651 0.616177 -0.055230 0.180 Uiso 1 1 calc GR . . . .
C473 C 0.4028(3) 0.62990(18) -0.0246(3) 0.156(3) Uani 1 1 d . . . . .
H47H H 0.400147 0.642884 -0.048462 0.234 Uiso 1 1 calc GR . . . .
H47I H 0.420549 0.640449 -0.001841 0.234 Uiso 1 1 calc GR . . . .
H47J H 0.380334 0.629328 -0.020405 0.234 Uiso 1 1 calc GR . . . .
S05 S 0.58684(6) 0.91445(5) 0.01369(7) 0.1265(6) Uani 1 1 d . . . . .
O219 O 0.60717(14) 0.91068(13) 0.05861(16) 0.1414(17) Uani 1 1 d . . . . .
C475 C 0.54164(18) 0.9041(2) 0.0047(2) 0.128(2) Uani 1 1 d . . . . .
H47K H 0.540486 0.883495 0.018985 0.192 Uiso 1 1 calc GR . . . .
H47L H 0.529316 0.900681 -0.023612 0.192 Uiso 1 1 calc GR . . . .
H47M H 0.530558 0.922513 0.013933 0.192 Uiso 1 1 calc GR . . . .
C497 C 0.5963(2) 0.8771(2) -0.0087(3) 0.139(3) Uani 1 1 d . . . . .
H49H H 0.620974 0.877328 -0.006471 0.209 Uiso 1 1 calc GR . . . .
H49I H 0.581339 0.876417 -0.036632 0.209 Uiso 1 1 calc GR . . . .
H49J H 0.591839 0.857271 0.004770 0.209 Uiso 1 1 calc GR . . . .
S07 S 0.99866(9) 0.75699(7) 0.13853(10) 0.1803(10) Uani 1 1 d . . . . .
O283 O 1.0224(2) 0.78905(17) 0.1448(3) 0.195(3) Uani 1 1 d . . . . .
O486 O 1.0567(3) 0.7937(3) 0.2236(4) 0.240(4) Uani 1 1 d . . . . .
H48F H 1.072721 0.778584 0.233329 0.360 Uiso 1 1 d G . . . .
H48G H 1.060805 0.801583 0.203346 0.360 Uiso 1 1 d G . . . .
C391 C 1.02586(19) 0.73101(16) 0.1794(2) 0.122(2) Uani 1 1 d . . . . .
H39F H 1.049023 0.741338 0.191265 0.184 Uiso 1 1 calc GR . . . .
H39G H 1.028380 0.708601 0.169531 0.184 Uiso 1 1 calc GR . . . .
H39H H 1.014778 0.729125 0.199267 0.184 Uiso 1 1 calc GR . . . .
C576 C 0.9733(3) 0.7618(3) 0.1683(3) 0.184(4) Uani 1 1 d . . . . .
H57H H 0.988662 0.764441 0.195836 0.276 Uiso 1 1 calc GR . . . .
H57I H 0.958517 0.741861 0.165766 0.276 Uiso 1 1 calc GR . . . .
H57J H 0.958360 0.781678 0.159830 0.276 Uiso 1 1 calc GR . . . .
S11 S 1.14260(11) 0.66222(10) 0.16833(12) 0.2098(13) Uani 1 1 d . . . . .
O469 O 1.1571(3) 0.6286(2) 0.1793(4) 0.271(5) Uani 1 1 d . . . . .
C536 C 1.1791(3) 0.6892(3) 0.1833(4) 0.206(5) Uani 1 1 d . . . . .
H53N H 1.190646 0.687927 0.211985 0.308 Uiso 1 1 calc GR . . . .
H53O H 1.171298 0.712291 0.175678 0.308 Uiso 1 1 calc GR . . . .
H53P H 1.195530 0.682419 0.170489 0.308 Uiso 1 1 calc GR . . . .
C560 C 1.1299(4) 0.6699(4) 0.2072(4) 0.273(8) Uani 1 1 d . . . . .
H56O H 1.112161 0.653454 0.207491 0.409 Uiso 1 1 calc GR . . . .
H56P H 1.119969 0.692571 0.204808 0.409 Uiso 1 1 calc GR . . . .
H56Q H 1.150186 0.668227 0.231721 0.409 Uiso 1 1 calc GR . . . .

loop_
_atom_site_aniso_label
_atom_site_aniso_U_11
_atom_site_aniso_U_22
_atom_site_aniso_U_33
_atom_site_aniso_U_23
_atom_site_aniso_U_13
_atom_site_aniso_U_12
S01 0.0896(11) 0.1305(14) 0.0857(10) -0.0008(9) 0.0207(8) 0.0063(10)
S02 0.0949(12) 0.1113(13) 0.1089(12) -0.0042(10) 0.0062(10) 0.0135(10)
S03 0.1187(14) 0.0946(11) 0.1097(12) -0.0168(9) 0.0210(10) 0.0061(10)
S06 0.1144(14) 0.0985(12) 0.1249(14) -0.0009(10) 0.0297(11) 0.0164(10)
S08 0.1214(18) 0.1124(17) 0.284(4) 0.069(2) 0.057(2) 0.0136(14)
O10 0.163(5) 0.063(3) 0.096(3) -0.002(2) 0.037(3) -0.015(3)
O013 0.127(3) 0.074(3) 0.112(3) 0.001(2) 0.042(3) -0.001(3)
O014 0.123(3) 0.073(3) 0.090(3) 0.005(2) 0.037(2) 0.003(2)
O016 0.103(3) 0.087(3) 0.093(3) -0.003(2) 0.026(2) 0.014(2)
O017 0.107(3) 0.075(3) 0.098(3) 0.010(2) 0.020(3) 0.001(2)
O022 0.117(3) 0.093(3) 0.097(3) -0.017(2) 0.033(2) -0.015(3)
O023 0.110(3) 0.084(3) 0.084(3) -0.007(2) 0.012(2) 0.014(2)
O024 0.095(3) 0.117(3) 0.090(3) -0.002(2) 0.013(2) 0.024(3)
O031 0.093(3) 0.092(3) 0.142(4) 0.002(3) 0.014(3) 0.014(3)
O039 0.111(3) 0.090(3) 0.109(3) 0.013(3) 0.005(3) 0.003(3)
O046 0.114(3) 0.123(4) 0.097(3) -0.017(3) 0.013(3) 0.010(3)
O049 0.158(4) 0.077(3) 0.138(4) -0.012(2) 0.043(3) -0.003(3)
O051 0.125(4) 0.088(2) 0.177(4) -0.030(3) 0.053(3) -0.025(3)
O053 0.086(3) 0.096(3) 0.136(4) -0.031(3) 0.021(3) -0.017(2)
O056 0.100(3) 0.090(3) 0.105(3) -0.005(3) 0.001(2) -0.007(2)
O057 0.106(3) 0.091(3) 0.127(3) -0.028(3) 0.022(3) -0.019(3)
O058 0.101(3) 0.096(3) 0.132(4) -0.021(3) 0.039(3) -0.002(3)
O061 0.108(4) 0.104(3) 0.144(4) 0.017(3) 0.029(3) -0.005(3)
O066 0.093(3) 0.092(3) 0.142(4) 0.028(3) 0.012(3) 0.001(2)
O067 0.134(4) 0.067(3) 0.129(3) -0.004(2) 0.035(3) 0.000(3)
O069 0.098(3) 0.085(3) 0.129(4) 0.008(2) 0.028(3) 0.002(2)
O072 0.102(3) 0.126(4) 0.116(4) 0.009(3) 0.020(3) -0.001(3)
O078 0.164(4) 0.050(2) 0.151(4) -0.010(2) 0.029(3) -0.008(3)
O082 0.086(3) 0.142(4) 0.102(3) -0.001(3) 0.022(3) 0.004(3)
O085 0.143(5) 0.093(3) 0.128(4) 0.012(3) 0.037(3) 0.036(3)
O094 0.130(3) 0.097(3) 0.142(3) -0.029(2) 0.046(3) -0.038(2)
O095 0.149(4) 0.085(3) 0.140(4) -0.022(3) 0.036(3) -0.032(3)
O096 0.140(4) 0.112(4) 0.115(4) -0.023(3) 0.040(3) -0.033(3)
O097 0.114(4) 0.094(3) 0.106(3) 0.003(2) 0.032(3) 0.011(3)
O099 0.148(5) 0.122(4) 0.110(4) -0.017(3) 0.047(4) -0.013(3)
O105 0.141(4) 0.131(4) 0.091(3) 0.010(3) 0.025(3) 0.054(4)
O106 0.192(5) 0.059(3) 0.128(4) 0.005(2) 0.053(4) -0.011(3)
O107 0.123(4) 0.079(3) 0.155(4) 0.011(3) 0.038(3) 0.018(3)
O108 0.121(4) 0.126(4) 0.090(3) -0.010(3) 0.025(3) -0.034(3)
O128 0.142(4) 0.114(3) 0.112(4) 0.036(3) 0.046(3) 0.018(3)
O138 0.155(4) 0.091(3) 0.155(4) 0.013(3) 0.047(4) 0.006(3)
O141 0.091(4) 0.103(4) 0.250(7) 0.022(4) 0.039(4) -0.009(3)
O143 0.129(4) 0.076(3) 0.180(5) -0.006(3) -0.006(4) 0.001(3)
O147 0.192(5) 0.052(3) 0.184(5) -0.011(3) 0.058(4) 0.013(3)
O156 0.143(5) 0.105(4) 0.144(5) -0.036(3) 0.035(4) -0.011(4)
O157 0.119(4) 0.122(4) 0.154(4) -0.009(3) 0.051(3) -0.008(3)
O161 0.133(4) 0.094(3) 0.171(5) 0.008(3) 0.022(4) 0.022(3)
O174 0.135(4) 0.110(4) 0.174(5) 0.012(3) 0.069(4) 0.000(3)
O179 0.118(4) 0.111(4) 0.170(5) 0.002(3) 0.021(3) 0.023(3)
O180 0.112(4) 0.095(3) 0.228(6) 0.051(4) 0.006(3) 0.019(3)
O190 0.142(4) 0.140(4) 0.156(5) -0.054(4) 0.072(4) -0.020(3)
O220 0.122(4) 0.107(4) 0.178(5) -0.035(4) 0.059(4) 0.001(3)
O232 0.107(4) 0.148(5) 0.136(4) -0.011(3) 0.038(3) -0.009(3)
O243 0.150(4) 0.107(4) 0.112(4) -0.027(3) 0.026(3) -0.018(3)
O244 0.132(4) 0.103(3) 0.165(5) 0.043(3) 0.030(3) 0.027(3)
O246 0.143(5) 0.145(4) 0.134(4) -0.027(3) 0.054(4) -0.025(4)
O255 0.130(4) 0.137(4) 0.147(4) -0.016(3) 0.041(4) -0.031(4)
O262 0.114(4) 0.126(4) 0.194(5) 0.021(3) 0.028(4) -0.030(3)
O266 0.134(4) 0.128(4) 0.115(4) 0.005(3) 0.037(3) 0.012(3)
O278 0.131(4) 0.119(4) 0.190(5) -0.025(4) 0.006(4) -0.028(4)
O333 0.242(6) 0.124(3) 0.156(4) -0.047(3) 0.052(4) -0.085(4)
O353 0.238(7) 0.115(4) 0.128(4) 0.006(4) 0.027(4) -0.012(5)
O359 0.126(5) 0.160(5) 0.188(6) -0.017(4) 0.070(4) -0.032(4)
O366 0.166(6) 0.201(6) 0.134(5) -0.023(4) 0.067(4) -0.024(5)
O382 0.151(6) 0.152(5) 0.208(7) -0.003(5) 0.011(5) 0.038(5)
O403 0.110(5) 0.312(11) 0.161(6) -0.062(6) 0.044(4) -0.028(6)
O417 0.150(5) 0.149(5) 0.210(6) 0.081(5) 0.080(5) 0.049(4)
O428 0.177(6) 0.244(8) 0.110(4) 0.002(4) 0.029(4) -0.074(6)
O434 0.182(5) 0.233(7) 0.169(5) -0.097(5) 0.016(4) -0.027(5)
O449 0.131(5) 0.234(8) 0.143(5) 0.029(4) 0.030(4) -0.035(5)
O453 0.124(5) 0.189(7) 0.191(6) -0.063(6) 0.041(4) 0.015(5)
O454 0.174(7) 0.164(6) 0.140(5) -0.038(4) 0.013(5) -0.016(5)
O488 0.193(8) 0.192(8) 0.291(11) 0.112(8) 0.007(7) -0.019(6)
O589 0.424(15) 0.458(13) 0.394(10) -0.124(10) 0.295(12) -0.241(12)
N09 0.101(4) 0.070(3) 0.083(3) 0.000(2) 0.029(3) 0.007(3)
N12 0.087(3) 0.065(3) 0.086(3) 0.005(2) 0.021(3) 0.001(2)
N015 0.096(4) 0.070(3) 0.083(3) 0.003(2) 0.029(3) -0.004(3)
N018 0.126(5) 0.063(3) 0.073(3) 0.005(2) 0.030(3) 0.007(3)
N019 0.097(4) 0.074(3) 0.089(3) -0.006(2) 0.033(3) -0.005(3)
N020 0.090(4) 0.082(3) 0.097(3) -0.008(3) 0.017(3) 0.012(3)
N021 0.099(4) 0.075(3) 0.084(3) 0.000(2) 0.037(3) 0.005(3)
N026 0.085(3) 0.071(3) 0.098(3) 0.008(2) 0.018(3) 0.006(3)
N027 0.076(3) 0.094(4) 0.101(4) 0.004(3) 0.009(3) 0.004(3)
N029 0.102(4) 0.064(3) 0.104(4) 0.007(3) 0.034(3) 0.005(3)
N030 0.096(4) 0.084(4) 0.106(4) -0.012(3) 0.036(3) -0.006(3)
N032 0.102(4) 0.072(3) 0.105(4) -0.015(3) 0.042(3) -0.006(3)
N034 0.103(4) 0.080(3) 0.073(3) -0.004(2) 0.022(3) 0.006(3)
N035 0.100(4) 0.082(3) 0.083(3) -0.013(3) 0.033(3) -0.002(3)
N036 0.084(4) 0.105(4) 0.076(3) -0.009(3) 0.023(3) 0.012(3)
N040 0.084(4) 0.073(3) 0.107(4) 0.004(3) 0.005(3) 0.004(3)
N041 0.098(4) 0.067(3) 0.120(4) -0.016(3) 0.038(3) -0.002(3)
N042 0.110(4) 0.080(3) 0.088(3) 0.001(3) 0.040(3) -0.005(3)
N047 0.085(4) 0.086(4) 0.110(4) -0.005(3) 0.013(3) 0.003(3)
N048 0.116(4) 0.061(3) 0.116(4) 0.011(3) 0.045(4) 0.013(3)
N050 0.112(4) 0.071(3) 0.099(3) -0.004(3) 0.033(3) -0.006(3)
N052 0.096(4) 0.089(4) 0.093(3) 0.001(3) 0.035(3) 0.004(3)
N055 0.100(4) 0.081(3) 0.093(3) 0.000(3) 0.016(3) -0.005(3)
N059 0.120(4) 0.060(3) 0.119(4) -0.005(3) 0.041(4) -0.002(3)
N060 0.096(4) 0.077(3) 0.094(3) 0.006(3) 0.014(3) 0.004(3)
N062 0.128(5) 0.109(5) 0.095(4) -0.032(3) 0.046(4) -0.041(4)
N063 0.090(4) 0.082(3) 0.091(3) 0.003(3) 0.021(3) 0.012(3)
N068 0.109(4) 0.068(3) 0.082(3) 0.003(2) 0.033(3) 0.005(3)
N070 0.104(4) 0.067(3) 0.103(3) -0.003(3) 0.024(3) 0.000(3)
N071 0.091(4) 0.091(4) 0.103(4) 0.008(3) 0.021(3) -0.004(3)
N075 0.111(4) 0.074(3) 0.090(3) -0.006(2) 0.044(3) -0.001(3)
N076 0.084(4) 0.092(4) 0.095(3) -0.019(3) -0.001(3) 0.009(3)
N077 0.118(4) 0.056(3) 0.115(4) -0.012(3) 0.040(4) 0.004(3)
N081 0.096(4) 0.080(3) 0.105(4) -0.011(3) 0.007(3) -0.004(3)
N088 0.108(4) 0.096(4) 0.134(4) -0.037(3) 0.040(4) -0.019(3)
N098 0.096(4) 0.105(4) 0.100(4) -0.012(3) 0.031(3) -0.007(3)
N104 0.122(5) 0.083(4) 0.124(5) -0.006(4) 0.053(4) -0.002(4)
N110 0.127(5) 0.100(4) 0.083(3) -0.015(3) 0.027(3) -0.016(4)
N116 0.124(5) 0.058(3) 0.129(5) -0.001(3) 0.039(4) 0.004(3)
N118 0.108(4) 0.080(4) 0.126(4) -0.021(3) 0.041(4) -0.012(3)
N121 0.094(4) 0.105(4) 0.135(5) -0.002(3) 0.020(3) -0.014(3)
N122 0.109(4) 0.097(4) 0.100(4) -0.010(3) 0.038(3) -0.007(3)
N125 0.094(4) 0.086(3) 0.108(4) -0.004(3) 0.032(3) -0.008(3)
N129 0.098(4) 0.081(3) 0.116(4) 0.018(3) 0.017(3) 0.002(3)
N130 0.120(5) 0.109(4) 0.072(3) -0.013(3) 0.022(3) 0.004(4)
N131 0.145(6) 0.114(5) 0.090(4) -0.007(3) 0.047(4) 0.008(4)
N140 0.094(4) 0.114(4) 0.103(4) 0.007(3) 0.016(3) 0.013(3)
N142 0.093(4) 0.083(4) 0.138(5) 0.011(3) 0.028(3) 0.003(3)
N144 0.098(4) 0.113(5) 0.115(4) 0.010(3) 0.020(3) 0.005(4)
N151 0.111(4) 0.098(4) 0.117(4) -0.019(3) 0.036(4) -0.015(3)
N153 0.114(4) 0.077(3) 0.099(4) -0.005(3) 0.026(3) -0.009(3)
N155 0.124(5) 0.059(3) 0.142(5) -0.008(3) 0.044(4) 0.008(3)
N162 0.093(4) 0.083(3) 0.124(4) -0.015(3) 0.030(4) 0.003(3)
N171 0.126(5) 0.090(4) 0.096(4) 0.004(3) 0.035(4) 0.001(3)
N173 0.118(5) 0.102(4) 0.118(4) 0.004(3) 0.026(4) -0.004(4)
N175 0.092(4) 0.077(3) 0.106(4) 0.007(3) 0.006(3) 0.004(3)
N176 0.101(4) 0.080(4) 0.145(5) 0.002(4) 0.019(4) -0.014(3)
N178 0.110(4) 0.082(3) 0.099(4) 0.005(3) 0.008(4) 0.001(3)
N181 0.085(4) 0.110(4) 0.101(4) -0.015(3) 0.003(3) -0.002(3)
N184 0.125(5) 0.089(4) 0.099(4) -0.001(4) 0.047(4) 0.019(4)
N189 0.094(4) 0.094(4) 0.146(5) 0.005(4) 0.034(4) -0.013(3)
N198 0.112(5) 0.135(5) 0.077(3) -0.029(3) 0.030(3) -0.040(4)
N204 0.082(4) 0.119(5) 0.115(4) -0.004(4) 0.026(3) -0.001(3)
N230 0.128(6) 0.149(6) 0.091(4) -0.012(4) 0.039(4) -0.041(5)
N231 0.115(5) 0.077(3) 0.115(4) -0.010(3) 0.004(4) -0.018(3)
N235 0.106(4) 0.092(4) 0.151(5) 0.029(4) 0.030(4) 0.021(3)
N236 0.097(5) 0.076(4) 0.169(6) 0.001(4) 0.013(5) -0.008(3)
N238 0.088(4) 0.155(6) 0.101(4) -0.035(4) 0.021(4) -0.024(4)
N239 0.084(4) 0.153(6) 0.104(4) -0.039(4) 0.008(4) -0.021(4)
N245 0.123(5) 0.100(4) 0.149(5) -0.041(4) 0.043(4) -0.036(4)
N250 0.110(5) 0.104(4) 0.128(5) 0.027(3) 0.027(4) 0.010(4)
N279 0.115(5) 0.084(4) 0.171(6) 0.028(4) 0.036(4) 0.023(3)
N295 0.146(6) 0.097(4) 0.148(5) 0.006(4) 0.023(5) -0.002(4)
N299 0.105(5) 0.223(10) 0.107(5) -0.044(6) 0.044(5) -0.057(6)
N343 0.114(5) 0.117(5) 0.131(5) 0.023(4) 0.013(4) -0.010(4)
N356 0.179(9) 0.103(6) 0.123(5) -0.009(4) 0.031(6) 0.020(6)
N364 0.189(8) 0.111(5) 0.154(6) 0.018(4) 0.035(6) 0.014(5)
N388 0.144(7) 0.168(7) 0.101(5) -0.019(5) 0.021(5) -0.075(6)
N404 0.128(6) 0.157(6) 0.130(5) 0.021(4) 0.006(5) -0.051(6)
N444 0.152(8) 0.212(10) 0.090(5) -0.020(5) 0.039(5) -0.081(9)
C1 0.267(14) 0.192(10) 0.201(10) 0.019(8) 0.109(11) 0.132(10)
C2 0.199(13) 0.228(13) 0.228(13) 0.027(10) 0.069(10) 0.054(10)
C3 0.221(13) 0.339(19) 0.190(12) -0.113(12) 0.019(10) 0.117(13)
C5 0.149(10) 0.214(13) 0.333(18) 0.043(11) 0.091(11) -0.042(9)
C6 0.46(3) 0.139(9) 0.50(3) 0.149(13) 0.36(2) 0.136(13)
C7 0.143(10) 0.218(16) 0.36(2) -0.045(17) 0.032(14) 0.055(11)
C8 0.37(2) 0.133(8) 0.215(12) -0.069(8) 0.088(13) -0.058(11)
C9 0.424(15) 0.458(13) 0.394(10) -0.124(10) 0.295(12) -0.241(12)
C10 0.092(6) 0.186(10) 0.335(16) 0.047(10) 0.043(8) -0.005(6)
C11 0.402(14) 0.303(17) 0.251(9) 0.010(8) -0.119(9) -0.181(12)
C12 0.225(10) 0.144(8) 0.294(11) 0.049(7) 0.147(9) 0.037(7)
C14 0.196(12) 0.257(15) 0.243(14) 0.093(12) 0.040(10) 0.004(11)
C15 0.163(9) 0.127(8) 0.370(19) 0.053(10) 0.014(11) -0.036(7)
C16 0.127(9) 0.35(2) 0.131(9) -0.002(11) 0.039(8) 0.008(11)
C17 0.152(10) 0.175(10) 0.302(18) 0.048(11) 0.057(11) -0.018(8)
C20 0.265(16) 0.172(10) 0.205(11) -0.023(9) -0.029(10) 0.073(10)
C22 0.424(15) 0.458(13) 0.394(10) -0.124(10) 0.295(12) -0.241(12)
C23 0.172(7) 0.153(6) 0.326(13) 0.098(8) 0.038(8) 0.018(5)
C24 0.55(2) 0.240(12) 0.184(7) -0.034(8) 0.036(10) -0.149(15)
C025 0.130(6) 0.092(5) 0.066(3) 0.011(3) 0.033(4) 0.024(4)
C25 0.273(17) 0.195(12) 0.178(11) -0.013(9) 0.063(11) 0.044(12)
C26 0.424(15) 0.458(13) 0.394(10) -0.124(10) 0.295(12) -0.241(12)
C27 0.424(15) 0.458(13) 0.394(10) -0.124(10) 0.295(12) -0.241(12)
C028 0.113(5) 0.073(4) 0.072(4) 0.008(3) 0.031(3) 0.009(4)
C29 0.424(15) 0.458(13) 0.394(10) -0.124(10) 0.295(12) -0.241(12)
C033 0.090(4) 0.064(4) 0.087(4) -0.003(3) 0.035(3) 0.007(3)
C34 0.298(15) 0.221(10) 0.329(13) 0.070(10) 0.071(11) -0.100(11)
C037 0.110(5) 0.081(4) 0.080(4) -0.001(3) 0.040(4) -0.008(4)
C39 0.224(16) 0.217(16) 0.45(3) 0.109(19) 0.126(18) 0.022(12)
C42 0.297(18) 0.50(3) 0.162(11) -0.116(15) -0.041(12) 0.27(2)
C043 0.093(5) 0.076(4) 0.076(4) 0.002(3) 0.027(3) -0.002(4)
C044 0.121(6) 0.065(4) 0.082(4) 0.012(3) 0.037(4) 0.000(4)
C44 0.332(17) 0.279(13) 0.216(11) -0.049(10) 0.024(10) -0.054(12)
C045 0.103(5) 0.096(5) 0.076(4) 0.002(3) 0.027(4) 0.013(4)
C45 0.146(6) 0.299(14) 0.397(19) 0.141(13) 0.056(9) -0.035(7)
C50 0.32(2) 0.180(12) 0.292(18) -0.001(12) -0.082(15) -0.068(13)
C054 0.137(6) 0.078(4) 0.074(4) 0.005(3) 0.036(4) 0.015(4)
C56 0.427(19) 0.47(2) 0.206(9) -0.163(12) 0.003(9) -0.205(18)
C62 0.33(2) 0.174(13) 0.44(3) 0.094(16) -0.16(2) 0.010(14)
C064 0.125(6) 0.088(5) 0.068(4) -0.004(3) 0.032(4) 0.000(4)
C065 0.123(5) 0.064(4) 0.076(4) 0.006(3) 0.026(3) 0.004(4)
C73 0.60(2) 0.166(7) 0.292(14) -0.036(8) 0.068(14) -0.206(9)
C073 0.100(5) 0.070(4) 0.086(4) -0.002(3) 0.028(4) 0.006(4)
C074 0.124(6) 0.072(4) 0.108(5) -0.016(3) 0.038(4) -0.029(4)
C78 0.201(16) 0.57(4) 0.49(4) 0.25(3) 0.039(18) -0.15(2)
C79 0.341(16) 0.161(9) 0.326(9) 0.088(8) -0.099(8) 0.026(8)
C079 0.094(5) 0.065(4) 0.121(5) -0.018(3) 0.044(4) -0.009(3)
C080 0.102(5) 0.079(4) 0.075(4) -0.008(3) 0.036(3) -0.001(4)
C083 0.116(5) 0.074(4) 0.069(3) 0.002(3) 0.033(4) 0.007(4)
C084 0.126(6) 0.077(4) 0.086(4) -0.012(3) 0.049(4) -0.009(4)
C086 0.109(6) 0.089(5) 0.095(4) -0.008(3) 0.032(4) -0.028(4)
C087 0.141(6) 0.069(4) 0.093(4) 0.004(3) 0.052(4) -0.011(4)
C089 0.098(5) 0.087(4) 0.065(3) -0.005(3) 0.018(3) 0.010(4)
C090 0.078(4) 0.080(4) 0.102(4) -0.002(4) 0.011(4) 0.008(3)
C091 0.123(6) 0.089(5) 0.085(4) -0.006(3) 0.046(4) -0.008(5)
C092 0.112(5) 0.075(4) 0.082(4) 0.000(3) 0.027(4) -0.012(4)
C093 0.103(6) 0.107(5) 0.074(4) -0.009(3) 0.024(4) 0.015(5)
C100 0.116(5) 0.067(4) 0.068(3) -0.001(3) 0.023(3) 0.004(4)
C101 0.115(5) 0.071(4) 0.115(5) -0.016(4) 0.045(4) -0.016(4)
C102 0.093(5) 0.128(6) 0.067(4) -0.001(4) 0.025(3) 0.025(5)
C103 0.093(5) 0.074(4) 0.123(5) 0.016(4) 0.038(4) 0.013(4)
C109 0.102(5) 0.079(4) 0.082(4) 0.004(3) 0.028(4) -0.006(4)
C111 0.102(5) 0.086(4) 0.086(4) 0.005(3) 0.036(4) 0.016(4)
C112 0.099(5) 0.112(5) 0.068(4) 0.002(3) 0.031(4) 0.016(4)
C113 0.100(5) 0.075(4) 0.115(5) 0.007(3) 0.015(4) 0.011(4)
C114 0.089(5) 0.073(4) 0.089(4) -0.002(3) -0.001(3) 0.000(4)
C115 0.091(5) 0.122(6) 0.086(4) -0.003(4) 0.023(4) 0.025(5)
C117 0.086(5) 0.100(5) 0.084(4) 0.004(3) 0.006(4) 0.007(4)
C119 0.127(6) 0.076(4) 0.062(3) -0.002(3) 0.034(4) 0.004(4)
C120 0.077(4) 0.099(5) 0.065(3) -0.003(3) 0.015(3) 0.008(4)
C123 0.090(5) 0.083(4) 0.102(5) -0.011(4) 0.000(4) -0.002(4)
C124 0.112(6) 0.095(5) 0.071(4) -0.003(3) 0.021(4) 0.011(4)
C126 0.108(6) 0.088(5) 0.096(4) -0.017(4) 0.036(4) -0.024(4)
C127 0.106(5) 0.090(5) 0.080(4) 0.003(3) 0.028(4) 0.019(4)
C132 0.114(6) 0.136(7) 0.074(4) -0.019(4) 0.031(4) -0.029(5)
C133 0.113(5) 0.067(4) 0.085(4) 0.011(3) 0.041(4) 0.001(4)
C134 0.100(5) 0.092(5) 0.094(4) 0.001(3) 0.030(4) -0.009(4)
C135 0.091(4) 0.094(5) 0.093(4) -0.008(3) 0.037(3) -0.002(4)
C136 0.112(5) 0.079(4) 0.089(4) -0.001(3) 0.032(4) -0.001(4)
C137 0.106(5) 0.070(4) 0.104(4) -0.005(3) 0.040(4) -0.020(4)
C145 0.125(5) 0.072(4) 0.093(4) 0.020(3) 0.040(4) 0.015(4)
C146 0.084(4) 0.078(4) 0.101(5) 0.007(4) -0.010(4) -0.001(4)
C148 0.117(5) 0.065(4) 0.087(4) 0.004(3) 0.045(4) 0.001(4)
C149 0.082(4) 0.081(4) 0.096(4) 0.005(4) 0.001(4) 0.003(4)
C150 0.133(6) 0.062(4) 0.135(6) 0.000(4) 0.056(5) 0.011(4)
C152 0.082(5) 0.123(6) 0.079(4) -0.001(4) 0.028(4) 0.014(4)
C154 0.103(5) 0.093(5) 0.106(5) -0.009(4) 0.029(4) 0.006(4)
C158 0.109(4) 0.086(4) 0.132(4) -0.023(3) 0.048(3) -0.027(3)
C159 0.094(5) 0.078(4) 0.110(5) 0.015(4) 0.037(4) 0.011(4)
C160 0.112(6) 0.087(5) 0.087(4) 0.003(3) 0.031(4) 0.007(4)
C163 0.114(6) 0.082(4) 0.118(5) -0.024(4) 0.019(4) 0.000(4)
C164 0.091(5) 0.075(4) 0.109(5) 0.012(4) 0.010(4) -0.001(4)
C165 0.080(5) 0.094(5) 0.119(5) 0.024(4) 0.030(4) -0.002(4)
C166 0.119(6) 0.080(4) 0.074(4) -0.003(3) 0.037(4) 0.003(4)
C167 0.131(6) 0.090(5) 0.087(4) -0.019(4) 0.042(4) -0.032(5)
C168 0.094(5) 0.124(6) 0.073(4) -0.003(4) 0.019(3) 0.024(5)
C169 0.138(7) 0.082(5) 0.097(5) -0.002(3) 0.037(4) 0.007(5)
C170 0.074(4) 0.083(4) 0.106(5) -0.004(4) 0.006(4) 0.000(4)
C172 0.097(5) 0.082(4) 0.122(5) -0.018(4) 0.012(4) 0.007(4)
C177 0.084(5) 0.090(5) 0.133(6) -0.024(4) 0.024(4) -0.002(4)
C182 0.110(5) 0.079(5) 0.124(5) -0.003(4) 0.030(4) -0.005(4)
C183 0.095(5) 0.083(4) 0.110(5) 0.001(4) 0.023(4) -0.005(4)
C186 0.096(5) 0.084(4) 0.094(4) -0.003(3) 0.002(4) 0.003(4)
C187 0.124(7) 0.124(6) 0.072(4) 0.001(4) 0.022(4) 0.040(6)
C188 0.113(5) 0.083(4) 0.104(5) -0.020(4) 0.041(4) -0.002(4)
C190 0.30(3) 0.43(4) 0.69(7) -0.35(5) -0.05(3) 0.11(2)
C191 0.087(5) 0.096(5) 0.100(5) 0.003(4) 0.008(4) 0.008(4)
C192 0.113(6) 0.102(5) 0.089(4) -0.017(4) 0.035(4) -0.025(5)
C193 0.151(7) 0.066(4) 0.083(4) 0.003(3) 0.034(4) 0.010(4)
C194 0.106(5) 0.088(5) 0.112(5) -0.038(4) 0.040(4) -0.028(4)
C195 0.094(5) 0.079(4) 0.145(6) 0.019(4) 0.025(4) 0.014(4)
C196 0.077(4) 0.104(5) 0.095(4) -0.013(4) 0.027(4) 0.005(4)
C197 0.128(6) 0.084(5) 0.097(5) 0.001(4) 0.053(5) -0.019(4)
C199 0.106(5) 0.068(4) 0.124(5) -0.016(4) 0.040(5) -0.002(4)
C200 0.098(5) 0.077(4) 0.101(4) 0.000(3) -0.002(4) -0.006(4)
C202 0.103(5) 0.088(5) 0.082(4) -0.002(3) 0.020(4) 0.015(4)
C203 0.107(5) 0.087(4) 0.088(4) 0.000(3) 0.041(4) -0.001(4)
C205 0.081(4) 0.096(5) 0.092(4) 0.020(4) 0.002(4) -0.004(4)
C206 0.087(5) 0.106(5) 0.089(4) 0.008(4) 0.011(4) 0.001(4)
C207 0.092(5) 0.091(5) 0.105(5) -0.014(4) -0.001(4) 0.000(4)
C208 0.118(5) 0.080(4) 0.096(4) -0.015(4) 0.036(4) 0.001(4)
C209 0.110(5) 0.081(5) 0.107(5) -0.022(4) 0.046(4) -0.006(4)
C210 0.149(7) 0.078(4) 0.099(5) 0.005(3) 0.057(5) 0.005(5)
C211 0.104(5) 0.081(4) 0.125(5) -0.007(4) 0.020(4) 0.002(4)
C212 0.079(5) 0.113(5) 0.112(5) -0.001(4) 0.007(4) 0.005(4)
C213 0.098(5) 0.087(5) 0.122(5) 0.017(4) 0.026(4) 0.001(4)
C214 0.101(5) 0.105(5) 0.114(5) -0.005(4) 0.033(5) -0.010(4)
C215 0.097(5) 0.132(7) 0.060(3) -0.017(4) 0.022(3) -0.038(5)
C216 0.158(7) 0.078(5) 0.085(4) -0.001(3) 0.038(5) 0.023(5)
C217 0.089(4) 0.123(6) 0.079(4) -0.008(4) 0.022(3) 0.012(4)
C218 0.096(5) 0.078(5) 0.121(5) 0.002(4) 0.013(4) 0.007(4)
C221 0.083(4) 0.086(4) 0.100(5) 0.001(4) 0.026(4) 0.006(4)
C222 0.108(5) 0.127(6) 0.082(4) 0.020(4) 0.037(4) 0.008(4)
C223 0.108(5) 0.067(4) 0.102(5) -0.013(3) 0.018(4) -0.002(4)
C224 0.096(5) 0.083(4) 0.116(5) 0.006(4) 0.028(5) 0.009(4)
C225 0.087(5) 0.085(5) 0.116(5) 0.000(4) 0.011(4) 0.011(4)
C227 0.090(5) 0.089(5) 0.110(5) -0.020(4) 0.011(4) 0.002(4)
C228 0.092(5) 0.086(5) 0.104(5) 0.001(4) 0.002(4) -0.004(4)
C229 0.105(5) 0.061(4) 0.125(5) -0.005(4) 0.040(4) -0.001(4)
C233 0.091(5) 0.076(4) 0.106(5) -0.001(4) 0.001(4) 0.002(4)
C234 0.104(5) 0.096(5) 0.103(4) -0.015(4) 0.038(4) -0.001(4)
C237 0.128(6) 0.080(4) 0.141(7) -0.006(4) 0.040(5) -0.014(4)
C240 0.098(5) 0.097(5) 0.102(5) -0.013(4) 0.040(4) -0.010(4)
C241 0.141(7) 0.093(5) 0.064(3) 0.011(3) 0.028(4) 0.023(4)
C242 0.104(5) 0.088(5) 0.083(4) 0.003(3) 0.029(4) 0.019(4)
C247 0.095(5) 0.080(4) 0.098(5) 0.006(4) 0.006(4) 0.005(4)
C248 0.111(6) 0.070(4) 0.150(6) 0.020(4) 0.036(5) 0.025(4)
C249 0.128(5) 0.078(4) 0.087(4) -0.001(3) 0.038(4) 0.016(4)
C251 0.097(5) 0.103(5) 0.091(4) 0.019(4) 0.015(4) 0.019(4)
C252 0.115(6) 0.095(6) 0.143(7) -0.003(5) 0.060(6) 0.006(5)
C253 0.081(4) 0.086(4) 0.116(5) -0.011(4) -0.002(4) -0.010(4)
C254 0.129(6) 0.071(4) 0.110(5) 0.017(4) 0.044(4) 0.012(4)
C256 0.131(7) 0.119(7) 0.129(7) -0.029(5) 0.061(6) -0.019(6)
C257 0.136(6) 0.083(5) 0.120(5) -0.020(4) 0.061(5) -0.010(4)
C258 0.085(5) 0.090(5) 0.133(6) 0.001(4) 0.018(4) 0.007(4)
C259 0.116(6) 0.087(5) 0.121(5) -0.028(4) 0.045(5) -0.022(4)
C260 0.103(5) 0.090(5) 0.081(4) -0.008(3) 0.010(4) 0.011(4)
C261 0.109(6) 0.100(5) 0.103(5) -0.014(4) 0.033(4) -0.021(5)
C263 0.091(5) 0.120(6) 0.114(5) 0.000(4) 0.010(4) 0.005(5)
C264 0.083(5) 0.117(5) 0.115(5) -0.018(4) 0.011(4) 0.011(4)
C265 0.119(5) 0.097(5) 0.090(4) 0.002(4) 0.033(4) 0.007(4)
C267 0.099(5) 0.118(6) 0.078(4) -0.010(4) 0.022(4) 0.005(4)
C268 0.088(5) 0.081(4) 0.115(5) -0.013(4) 0.037(4) 0.002(4)
C269 0.097(5) 0.101(5) 0.103(5) 0.002(4) 0.006(4) 0.002(4)
C270 0.148(7) 0.071(4) 0.103(5) 0.017(4) 0.053(5) 0.019(5)
C271 0.114(5) 0.099(5) 0.095(4) -0.023(4) 0.048(4) -0.018(4)
C272 0.124(6) 0.113(5) 0.105(5) -0.015(4) 0.030(4) -0.032(5)
C273 0.093(5) 0.124(6) 0.072(4) -0.005(4) 0.019(4) 0.018(5)
C274 0.102(6) 0.100(5) 0.158(7) -0.028(5) 0.040(5) -0.004(4)
C275 0.114(6) 0.085(5) 0.137(6) 0.006(4) 0.022(5) 0.006(4)
C276 0.133(6) 0.081(5) 0.088(4) 0.007(3) 0.038(4) 0.012(5)
C277 0.092(5) 0.138(7) 0.091(4) 0.013(4) 0.026(4) 0.009(5)
C280 0.090(5) 0.085(4) 0.091(4) -0.005(3) 0.011(4) -0.001(4)
C281 0.087(5) 0.118(5) 0.109(5) 0.008(4) 0.017(4) 0.019(4)
C282 0.100(5) 0.082(4) 0.126(5) 0.007(4) 0.010(4) 0.016(4)
C284 0.131(6) 0.079(5) 0.151(7) 0.019(5) 0.060(6) 0.016(5)
C285 0.139(6) 0.109(6) 0.113(5) -0.003(4) 0.045(5) -0.014(5)
C286 0.094(5) 0.095(5) 0.130(6) -0.006(4) 0.026(4) -0.021(4)
C287 0.101(6) 0.086(5) 0.143(6) 0.007(4) 0.013(5) -0.020(4)
C288 0.103(5) 0.111(6) 0.111(5) -0.021(4) 0.029(4) -0.026(4)
C289 0.077(5) 0.123(6) 0.100(5) 0.001(4) 0.013(4) 0.006(4)
C290 0.099(6) 0.137(7) 0.086(5) -0.007(5) -0.002(4) -0.032(5)
C291 0.145(7) 0.071(5) 0.154(7) -0.033(4) 0.069(6) -0.030(5)
C292 0.091(5) 0.096(5) 0.116(5) -0.023(4) 0.030(4) 0.002(4)
C293 0.107(5) 0.124(6) 0.109(5) -0.027(4) 0.039(4) -0.015(5)
C294 0.126(6) 0.071(4) 0.111(5) 0.001(4) 0.023(5) -0.010(4)
C296 0.112(6) 0.106(5) 0.103(5) -0.004(4) 0.009(4) 0.018(4)
C297 0.114(6) 0.092(5) 0.108(5) -0.014(4) 0.024(5) -0.018(4)
C298 0.133(6) 0.083(4) 0.096(4) -0.009(3) 0.033(4) -0.016(4)
C300 0.079(4) 0.091(4) 0.127(6) 0.000(4) 0.021(4) -0.008(4)
C301 0.100(5) 0.081(4) 0.119(5) 0.003(4) 0.016(4) 0.011(4)
C302 0.080(5) 0.108(5) 0.119(6) -0.028(4) 0.005(4) 0.007(4)
C303 0.111(6) 0.092(5) 0.142(6) -0.016(5) 0.037(5) -0.019(5)
C304 0.096(5) 0.130(6) 0.093(4) 0.005(4) 0.022(4) 0.006(5)
C305 0.132(6) 0.077(4) 0.123(6) 0.012(4) 0.004(5) 0.015(4)
C306 0.088(5) 0.080(4) 0.119(5) 0.015(4) 0.022(4) -0.012(4)
C307 0.101(6) 0.072(4) 0.140(6) 0.012(4) -0.005(5) -0.007(4)
C308 0.104(6) 0.083(5) 0.158(7) 0.028(4) 0.033(5) 0.022(4)
C309 0.084(5) 0.112(5) 0.114(5) -0.014(4) 0.005(4) 0.009(4)
C310 0.084(5) 0.133(7) 0.105(5) -0.005(5) 0.028(4) -0.016(5)
C311 0.090(5) 0.099(5) 0.112(5) 0.002(4) 0.015(4) -0.005(4)
C312 0.095(5) 0.158(8) 0.073(4) -0.021(4) 0.013(4) 0.002(6)
C313 0.143(7) 0.080(5) 0.141(6) -0.012(5) 0.062(6) -0.004(5)
C314 0.073(4) 0.086(4) 0.150(6) -0.008(4) 0.027(5) -0.005(3)
C315 0.123(6) 0.075(4) 0.129(6) -0.003(4) 0.007(4) 0.016(4)
C316 0.118(6) 0.082(4) 0.098(5) 0.002(4) 0.023(4) 0.002(4)
C317 0.202(10) 0.082(5) 0.161(8) -0.053(5) 0.089(7) -0.058(6)
C318 0.086(5) 0.088(5) 0.098(5) -0.007(4) -0.004(4) 0.002(4)
C319 0.104(6) 0.082(4) 0.101(5) -0.011(4) 0.005(4) -0.013(4)
C320 0.088(5) 0.108(5) 0.104(5) -0.003(4) 0.017(4) 0.000(4)
C321 0.103(6) 0.095(5) 0.126(6) 0.004(4) 0.020(5) 0.001(5)
C322 0.106(6) 0.097(5) 0.124(6) 0.010(4) 0.025(5) -0.007(4)
C323 0.080(5) 0.072(4) 0.147(6) 0.005(4) 0.014(5) -0.013(4)
C324 0.089(5) 0.105(5) 0.105(5) 0.019(4) 0.008(4) 0.003(4)
C326 0.152(7) 0.086(5) 0.099(5) -0.003(4) 0.045(5) -0.029(5)
C327 0.148(7) 0.069(4) 0.124(5) 0.002(4) 0.031(5) 0.011(4)
C328 0.091(5) 0.091(5) 0.161(7) -0.003(4) 0.012(5) 0.010(4)
C329 0.120(6) 0.103(5) 0.122(6) 0.007(4) 0.037(5) -0.013(5)
C330 0.108(6) 0.081(5) 0.142(6) -0.011(4) 0.041(5) -0.010(4)
C331 0.093(5) 0.083(4) 0.122(6) -0.013(4) 0.001(4) 0.015(4)
C332 0.111(6) 0.091(5) 0.107(5) 0.007(4) 0.026(4) -0.007(4)
C334 0.118(6) 0.088(5) 0.100(5) -0.021(4) 0.038(4) -0.023(4)
C335 0.110(6) 0.082(5) 0.134(6) 0.020(4) 0.019(5) 0.013(4)
C336 0.097(5) 0.087(5) 0.106(5) -0.001(4) 0.019(4) -0.016(4)
C337 0.114(6) 0.100(5) 0.126(6) -0.018(5) 0.002(5) -0.014(5)
C338 0.126(6) 0.062(4) 0.137(6) -0.015(4) 0.050(5) -0.012(4)
C339 0.094(5) 0.089(5) 0.109(5) 0.004(4) -0.002(4) -0.001(4)
C340 0.101(5) 0.101(5) 0.098(4) 0.010(4) 0.015(4) 0.012(4)
C341 0.121(6) 0.068(4) 0.118(5) -0.008(4) 0.025(5) 0.004(4)
C342 0.102(5) 0.082(5) 0.148(7) 0.016(4) 0.006(5) -0.004(4)
C344 0.132(6) 0.092(5) 0.127(6) -0.038(4) 0.053(5) -0.044(5)
C345 0.177(7) 0.111(5) 0.154(6) -0.057(5) 0.065(5) -0.047(5)
C346 0.104(6) 0.113(6) 0.157(7) 0.006(5) 0.048(6) 0.008(5)
C347 0.109(5) 0.067(4) 0.132(6) 0.007(4) 0.048(5) 0.006(4)
C348 0.109(6) 0.150(7) 0.104(5) -0.009(5) -0.001(4) 0.008(5)
C349 0.101(5) 0.131(7) 0.130(6) 0.005(5) 0.019(4) -0.023(5)
C350 0.105(6) 0.121(6) 0.119(6) 0.001(5) 0.010(5) -0.004(5)
C351 0.114(6) 0.149(8) 0.078(4) -0.030(5) 0.022(4) -0.031(6)
C352 0.085(5) 0.081(5) 0.192(8) 0.023(5) 0.012(6) -0.012(4)
C354 0.155(7) 0.077(5) 0.102(5) 0.010(4) 0.046(5) -0.014(5)
C355 0.152(7) 0.078(4) 0.122(5) 0.004(4) 0.034(5) 0.000(4)
C357 0.106(6) 0.120(6) 0.142(7) 0.006(5) 0.024(5) 0.006(5)
C358 0.138(6) 0.067(4) 0.146(6) 0.004(4) 0.027(5) -0.018(4)
C360 0.123(7) 0.064(5) 0.220(10) 0.033(5) 0.061(7) 0.033(4)
C361 0.142(7) 0.118(6) 0.126(6) -0.029(5) 0.021(6) -0.007(6)
C362 0.176(10) 0.130(7) 0.063(4) -0.005(5) 0.035(5) 0.030(8)
C363 0.097(5) 0.093(6) 0.178(8) 0.041(5) 0.032(5) 0.031(5)
C365 0.099(6) 0.085(5) 0.159(7) 0.007(5) 0.019(5) -0.001(5)
C367 0.100(6) 0.139(7) 0.109(6) -0.013(5) 0.017(5) 0.002(5)
C368 0.099(5) 0.142(6) 0.122(6) -0.049(5) 0.001(4) 0.011(5)
C369 0.103(6) 0.095(5) 0.149(6) 0.007(5) 0.011(5) 0.013(4)
C370 0.129(8) 0.144(8) 0.097(5) 0.013(5) 0.034(5) 0.032(6)
C371 0.096(5) 0.090(5) 0.146(6) -0.013(4) 0.014(5) -0.009(4)
C372 0.149(7) 0.071(5) 0.140(6) 0.002(4) 0.048(6) 0.008(5)
C373 0.098(5) 0.119(6) 0.138(6) 0.023(5) 0.022(5) 0.032(4)
C374 0.124(6) 0.081(4) 0.116(6) 0.014(4) 0.034(5) 0.003(4)
C375 0.133(7) 0.108(5) 0.111(6) 0.001(4) 0.037(5) -0.008(5)
C376 0.089(5) 0.119(6) 0.175(8) -0.035(5) -0.001(5) 0.004(5)
C377 0.132(7) 0.083(5) 0.119(5) 0.018(4) 0.028(5) 0.000(4)
C378 0.148(7) 0.084(5) 0.136(6) 0.023(4) 0.023(5) 0.011(5)
C379 0.170(8) 0.084(4) 0.093(5) -0.009(3) 0.041(5) -0.018(5)
C380 0.086(4) 0.093(5) 0.130(5) 0.032(4) 0.022(4) 0.014(4)
C381 0.156(8) 0.128(6) 0.132(7) 0.001(5) 0.025(6) 0.053(6)
C383 0.087(5) 0.104(6) 0.128(6) -0.019(5) 0.003(4) 0.000(5)
C384 0.111(6) 0.091(5) 0.167(7) -0.013(5) 0.008(5) 0.015(5)
C385 0.112(6) 0.145(8) 0.122(6) -0.050(6) 0.047(5) -0.047(6)
C386 0.127(7) 0.095(5) 0.141(6) 0.025(5) 0.030(5) 0.021(5)
C387 0.105(6) 0.095(5) 0.153(7) 0.021(4) 0.031(5) 0.007(5)
C389 0.107(6) 0.161(7) 0.093(5) -0.008(5) 0.028(4) 0.004(6)
C390 0.124(6) 0.094(5) 0.119(5) 0.010(4) 0.041(5) -0.004(5)
C392 0.085(5) 0.092(5) 0.200(8) 0.011(5) 0.016(5) -0.006(4)
C393 0.142(7) 0.070(5) 0.164(7) -0.006(5) 0.017(6) 0.008(5)
C394 0.094(5) 0.125(6) 0.150(7) -0.019(5) 0.034(5) -0.013(5)
C395 0.128(7) 0.110(6) 0.115(6) -0.011(5) 0.013(5) 0.045(5)
C396 0.105(7) 0.124(7) 0.177(9) 0.018(6) 0.044(6) -0.010(6)
C397 0.133(7) 0.090(5) 0.111(5) 0.015(4) 0.023(5) -0.001(5)
C398 0.127(7) 0.089(5) 0.151(8) 0.018(5) 0.030(6) 0.007(5)
C399 0.090(5) 0.111(6) 0.140(7) -0.031(5) -0.004(5) -0.004(4)
C400 0.112(6) 0.092(5) 0.147(6) -0.023(4) 0.030(5) -0.016(4)
C401 0.141(8) 0.091(5) 0.139(7) 0.009(5) 0.033(7) -0.004(5)
C402 0.160(8) 0.075(5) 0.153(7) 0.007(4) 0.061(6) 0.005(5)
C406 0.096(5) 0.112(5) 0.148(7) -0.018(5) 0.034(5) -0.002(5)
C408 0.092(5) 0.117(6) 0.124(6) -0.020(5) 0.007(5) 0.015(4)
C409 0.136(7) 0.076(4) 0.119(5) 0.024(4) 0.031(5) -0.010(5)
C410 0.115(6) 0.113(6) 0.133(6) -0.007(5) 0.020(5) 0.033(5)
C411 0.109(6) 0.130(7) 0.125(6) -0.005(5) 0.011(5) 0.017(6)
C412 0.131(7) 0.110(5) 0.097(5) -0.026(4) 0.020(5) 0.000(5)
C413 0.112(7) 0.084(5) 0.146(7) -0.013(5) -0.005(6) -0.006(5)
C414 0.141(7) 0.107(5) 0.123(6) -0.011(5) 0.045(5) -0.005(5)
C415 0.096(5) 0.126(6) 0.147(6) 0.012(5) 0.047(5) 0.017(5)
C416 0.118(7) 0.121(7) 0.150(7) 0.026(5) 0.046(6) 0.014(5)
C418 0.128(8) 0.183(10) 0.104(7) -0.015(7) 0.010(7) -0.013(8)
C419 0.111(6) 0.095(5) 0.133(7) -0.015(5) 0.007(5) -0.009(5)
C420 0.098(6) 0.081(5) 0.170(8) 0.005(5) 0.000(5) -0.019(4)
C421 0.184(9) 0.104(6) 0.215(10) -0.064(6) 0.030(8) -0.040(6)
C422 0.123(6) 0.127(6) 0.149(7) 0.012(5) 0.033(5) 0.014(5)
C423 0.176(8) 0.114(6) 0.117(6) 0.011(5) 0.017(5) 0.045(6)
C424 0.105(7) 0.134(7) 0.114(6) -0.033(6) 0.004(5) -0.019(6)
C425 0.130(7) 0.113(6) 0.149(7) 0.020(5) 0.025(6) 0.035(5)
C426 0.136(7) 0.104(6) 0.106(5) -0.009(4) 0.016(5) 0.028(5)
C427 0.217(9) 0.095(5) 0.100(5) 0.004(4) 0.051(5) -0.026(5)
C429 0.113(7) 0.135(7) 0.162(8) -0.030(6) 0.002(6) -0.021(5)
C430 0.174(8) 0.094(5) 0.121(6) 0.012(5) 0.014(6) 0.026(5)
C431 0.111(6) 0.128(6) 0.125(6) 0.035(5) 0.041(5) 0.042(5)
C432 0.111(5) 0.125(6) 0.135(6) 0.022(5) 0.034(5) 0.018(5)
C433 0.187(6) 0.079(3) 0.245(8) -0.028(4) 0.104(6) -0.021(3)
C435 0.159(7) 0.106(5) 0.142(7) 0.006(5) 0.034(6) -0.006(5)
C436 0.097(6) 0.133(7) 0.149(7) -0.030(6) 0.029(5) 0.000(5)
C437 0.136(7) 0.109(6) 0.098(5) -0.017(4) 0.023(5) 0.005(5)
C438 0.126(6) 0.116(6) 0.120(6) -0.009(4) 0.009(5) 0.024(5)
C439 0.096(7) 0.156(8) 0.108(6) -0.026(6) 0.006(5) -0.028(6)
C440 0.112(6) 0.083(5) 0.157(8) 0.018(5) 0.023(6) -0.004(5)
C441 0.122(6) 0.147(7) 0.122(6) -0.008(5) 0.038(6) -0.011(5)
C442 0.099(6) 0.183(9) 0.097(5) -0.006(6) 0.014(4) 0.037(7)
C443 0.125(8) 0.180(10) 0.097(6) -0.030(6) 0.024(6) -0.059(8)
C445 0.123(7) 0.141(7) 0.146(7) -0.047(6) 0.055(6) -0.046(6)
C446 0.174(10) 0.138(7) 0.091(5) -0.015(5) 0.017(5) 0.055(7)
C447 0.108(7) 0.144(8) 0.120(6) -0.017(5) -0.001(5) 0.020(6)
C448 0.103(6) 0.131(7) 0.108(5) -0.012(5) 0.011(4) -0.019(5)
C450 0.112(6) 0.091(5) 0.172(8) -0.010(5) 0.044(6) -0.005(4)
C451 0.105(6) 0.065(4) 0.185(8) 0.009(5) 0.036(6) 0.010(4)
C452 0.099(6) 0.128(6) 0.167(8) 0.008(5) 0.011(5) 0.032(5)
C455 0.086(5) 0.127(6) 0.156(7) -0.027(5) 0.016(5) 0.013(5)
C456 0.130(7) 0.115(6) 0.099(5) -0.010(4) 0.010(4) 0.020(6)
C457 0.149(7) 0.140(7) 0.152(5) -0.055(5) 0.003(5) -0.010(6)
C459 0.118(6) 0.127(6) 0.159(7) 0.008(5) 0.059(6) -0.008(5)
C460 0.137(7) 0.135(7) 0.116(6) 0.006(5) 0.043(6) -0.003(6)
C461 0.128(7) 0.099(6) 0.200(9) -0.043(6) -0.001(6) -0.015(5)
C462 0.162(8) 0.126(6) 0.098(5) -0.011(5) 0.038(5) -0.008(6)
C463 0.117(6) 0.098(5) 0.160(7) 0.017(5) 0.025(5) -0.010(5)
C464 0.128(10) 0.196(12) 0.111(8) -0.043(8) -0.006(7) -0.038(9)
C465 0.120(8) 0.143(9) 0.162(8) 0.004(7) 0.004(6) 0.041(7)
C466 0.233(10) 0.066(4) 0.135(6) -0.013(4) 0.069(7) -0.023(5)
C467 0.145(8) 0.131(7) 0.118(6) -0.009(5) 0.025(6) -0.012(6)
C468 0.165(8) 0.097(6) 0.167(7) 0.013(5) 0.026(6) 0.022(5)
C471 0.095(7) 0.219(12) 0.142(8) -0.067(8) 0.026(6) -0.037(8)
C472 0.122(7) 0.108(6) 0.187(8) 0.020(5) 0.040(6) -0.028(5)
C476 0.098(6) 0.067(4) 0.172(8) 0.012(5) 0.003(5) -0.012(4)
C477 0.203(9) 0.091(5) 0.158(7) 0.024(5) 0.040(7) -0.007(6)
C478 0.143(6) 0.151(5) 0.238(6) 0.075(5) -0.014(4) -0.015(4)
C481 0.162(8) 0.145(7) 0.131(6) -0.030(5) 0.035(6) 0.038(6)
C482 0.098(6) 0.121(7) 0.287(14) 0.043(8) 0.055(8) 0.001(5)
C484 0.096(6) 0.191(10) 0.130(8) -0.047(7) 0.037(6) -0.005(7)
C485 0.210(14) 0.243(16) 0.104(7) -0.040(9) 0.036(8) -0.128(13)
C487 0.118(6) 0.108(5) 0.180(8) -0.006(5) 0.022(5) 0.007(5)
C490 0.149(5) 0.175(6) 0.168(5) -0.008(4) 0.015(4) -0.076(4)
C491 0.211(9) 0.075(4) 0.130(6) -0.003(4) 0.071(6) 0.010(5)
C494 0.136(5) 0.129(5) 0.200(6) 0.013(4) 0.016(5) -0.043(4)
C495 0.085(7) 0.288(18) 0.138(9) -0.078(11) 0.028(7) -0.061(10)
C496 0.123(8) 0.188(11) 0.124(7) -0.030(7) 0.035(6) -0.006(8)
C498 0.153(8) 0.117(6) 0.127(6) -0.003(5) 0.019(6) 0.046(6)
C499 0.275(13) 0.100(6) 0.146(8) -0.001(6) 0.090(9) -0.035(7)
C500 0.110(7) 0.120(8) 0.182(9) 0.012(7) 0.009(6) -0.014(6)
C502 0.115(6) 0.163(7) 0.098(5) -0.014(5) 0.016(4) 0.029(5)
C503 0.159(10) 0.187(11) 0.150(9) 0.024(8) 0.006(8) -0.079(10)
C504 0.208(11) 0.114(7) 0.192(11) -0.004(7) -0.056(9) 0.049(7)
C505 0.114(7) 0.160(9) 0.252(13) 0.018(9) -0.021(8) -0.011(6)
C506 0.142(8) 0.140(9) 0.189(11) 0.040(8) 0.060(9) 0.010(7)
C507 0.134(6) 0.179(7) 0.294(9) 0.120(7) -0.028(6) 0.005(4)
C508 0.154(9) 0.107(7) 0.304(15) 0.005(8) 0.046(9) -0.017(7)
C510 0.181(9) 0.151(7) 0.144(7) -0.056(6) 0.077(7) -0.022(7)
C511 0.128(7) 0.095(6) 0.267(12) -0.025(6) 0.002(7) -0.019(5)
C512 0.121(7) 0.163(8) 0.165(8) 0.066(6) 0.041(6) 0.016(6)
C513 0.230(12) 0.067(6) 0.39(2) 0.045(8) -0.140(13) -0.039(7)
C514 0.290(13) 0.087(5) 0.177(8) 0.036(5) 0.138(9) 0.012(7)
C515 0.270(15) 0.157(9) 0.159(9) 0.021(7) 0.047(9) -0.094(10)
C516 0.212(12) 0.144(8) 0.183(10) -0.059(7) 0.103(10) -0.035(8)
C517 0.130(8) 0.122(7) 0.225(13) 0.035(8) 0.001(8) 0.023(6)
C519 0.212(10) 0.225(11) 0.131(7) -0.010(7) 0.044(7) 0.126(9)
C522 0.243(11) 0.119(7) 0.143(7) 0.028(5) 0.010(7) 0.024(7)
C523 0.103(6) 0.129(6) 0.182(8) 0.025(6) 0.006(5) -0.014(5)
C525 0.160(8) 0.230(11) 0.127(7) -0.029(8) 0.035(6) 0.053(8)
C526 0.158(10) 0.139(8) 0.178(9) 0.030(7) 0.021(8) -0.025(8)
C527 0.188(9) 0.128(7) 0.158(8) 0.018(6) 0.074(7) 0.003(7)
C530 0.176(10) 0.115(7) 0.144(7) 0.023(5) 0.072(8) 0.031(7)
C531 0.209(10) 0.135(7) 0.125(6) 0.021(6) 0.038(6) 0.030(7)
C532 0.400(12) 0.122(3) 0.188(7) -0.050(4) 0.057(8) -0.098(5)
C534 0.201(10) 0.143(9) 0.212(11) 0.020(8) 0.068(9) 0.076(8)
C535 0.155(8) 0.108(5) 0.124(6) -0.012(4) 0.032(5) -0.040(5)
C537 0.348(16) 0.093(6) 0.176(9) 0.002(6) 0.149(10) 0.038(8)
C538 0.156(9) 0.149(9) 0.223(12) 0.000(8) 0.054(9) -0.002(7)
C539 0.203(13) 0.229(16) 0.261(17) 0.076(14) 0.011(12) 0.023(12)
C542 0.131(9) 0.240(14) 0.116(7) -0.005(8) 0.039(7) -0.045(8)
C544 0.172(10) 0.216(11) 0.150(8) 0.039(8) -0.051(7) -0.032(9)
C545 0.148(9) 0.184(10) 0.207(11) 0.044(9) 0.061(9) -0.034(8)
C546 0.220(11) 0.082(5) 0.193(9) 0.031(5) 0.054(9) -0.009(6)
C547 0.126(8) 0.125(8) 0.59(3) -0.052(13) 0.068(13) 0.021(7)
C548 0.154(9) 0.39(2) 0.142(8) -0.076(10) 0.089(7) -0.079(11)
C549 0.334(16) 0.091(6) 0.117(6) 0.001(5) 0.042(8) -0.041(8)
C550 0.137(9) 0.132(8) 0.324(17) 0.034(9) 0.011(10) 0.003(7)
C551 0.102(7) 0.216(12) 0.191(10) -0.004(8) 0.033(7) 0.040(7)
C553 0.137(9) 0.194(10) 0.193(11) 0.055(9) 0.043(8) -0.031(7)
C554 0.344(19) 0.214(12) 0.224(12) -0.069(10) 0.168(13) -0.091(12)
C555 0.169(11) 0.144(9) 0.176(9) 0.055(7) 0.000(8) -0.030(9)
C556 0.200(12) 0.220(13) 0.225(14) -0.024(11) -0.026(10) 0.050(10)
C557 0.055(5) 0.281(15) 0.300(15) 0.170(12) 0.009(7) 0.032(6)
C558 0.186(10) 0.118(7) 0.246(12) 0.015(7) 0.040(9) -0.005(7)
C562 0.146(8) 0.215(11) 0.170(8) -0.111(8) -0.005(6) 0.017(7)
C563 0.086(7) 0.203(12) 0.171(10) -0.043(9) 0.033(7) 0.000(7)
C564 0.209(10) 0.127(7) 0.171(8) 0.030(6) 0.063(8) 0.048(7)
C565 0.156(9) 0.194(11) 0.202(12) 0.054(10) 0.030(9) -0.038(8)
C566 0.141(9) 0.237(13) 0.157(10) -0.064(9) 0.042(8) -0.036(8)
C567 0.167(11) 0.157(10) 0.184(12) 0.028(8) 0.078(9) 0.017(8)
C568 0.294(11) 0.230(11) 0.177(6) -0.106(7) 0.010(6) -0.056(9)
C569 0.201(9) 0.148(8) 0.270(10) 0.036(6) 0.064(8) -0.048(6)
C570 0.162(5) 0.162(6) 0.236(8) 0.016(4) 0.020(6) -0.073(4)
C573 0.241(9) 0.220(10) 0.177(6) -0.095(6) -0.006(5) -0.042(8)
C574 0.184(11) 0.307(16) 0.176(10) -0.082(11) 0.022(9) 0.121(11)
C575 0.155(9) 0.305(18) 0.158(9) -0.100(10) 0.078(8) -0.117(11)
C577 0.523(14) 0.166(6) 0.191(7) -0.044(7) 0.034(9) -0.201(8)
C579 0.182(10) 0.186(10) 0.195(11) -0.054(9) 0.086(9) -0.028(9)
C581 0.36(3) 0.27(2) 0.136(12) 0.032(11) -0.043(15) -0.16(2)
C583 0.203(10) 0.079(5) 0.322(15) 0.056(7) 0.027(10) 0.001(6)
C584 0.44(3) 0.29(3) 0.090(9) -0.037(11) 0.064(14) -0.27(3)
C588 0.37(2) 0.207(12) 0.102(6) -0.029(8) 0.062(10) -0.208(14)
C590 0.231(13) 0.218(13) 0.140(9) 0.027(8) -0.007(9) 0.095(10)
C593 0.149(7) 0.080(5) 0.118(6) 0.020(4) -0.009(5) -0.029(5)
C594 0.41(2) 0.124(9) 0.267(16) 0.001(10) 0.023(15) 0.088(13)
C599 0.241(15) 0.265(16) 0.325(18) 0.071(14) 0.169(15) 0.024(12)
C600 0.229(8) 0.106(4) 0.307(11) -0.022(6) 0.148(8) -0.043(5)
C602 0.317(19) 0.223(14) 0.317(19) 0.108(14) 0.186(17) 0.053(13)
C603 0.301(11) 0.203(7) 0.157(6) -0.018(5) -0.007(6) -0.139(7)
S04 0.1208(15) 0.0829(11) 0.1544(17) 0.0057(11) 0.0296(13) 0.0140(10)
O139 0.107(3) 0.116(4) 0.178(5) -0.038(3) 0.011(3) 0.000(3)
C405 0.091(5) 0.102(5) 0.151(6) -0.007(4) 0.022(4) 0.003(4)
C473 0.227(10) 0.075(4) 0.186(8) 0.011(5) 0.100(8) 0.036(5)
S05 0.1154(15) 0.0995(13) 0.1514(18) 0.0111(11) 0.0307(13) 0.0074(11)
O219 0.136(4) 0.124(4) 0.130(4) 0.006(3) 0.005(3) 0.024(3)
C475 0.098(5) 0.118(5) 0.153(6) 0.015(5) 0.027(5) 0.003(4)
C497 0.113(6) 0.117(6) 0.171(7) -0.018(5) 0.029(5) 0.011(5)
S07 0.203(3) 0.1288(19) 0.205(3) -0.0126(18) 0.067(2) -0.0044(19)
O283 0.212(7) 0.121(5) 0.248(8) -0.001(5) 0.074(6) -0.032(5)
O486 0.218(9) 0.149(7) 0.329(12) -0.016(8) 0.067(9) 0.013(6)
C391 0.108(5) 0.072(4) 0.176(7) 0.036(4) 0.037(5) -0.019(4)
C576 0.188(10) 0.171(9) 0.201(10) -0.023(7) 0.079(9) 0.020(7)
S11 0.207(3) 0.180(3) 0.237(4) -0.012(3) 0.071(3) 0.001(3)
O469 0.292(11) 0.171(7) 0.387(14) 0.084(8) 0.166(10) 0.081(8)
C536 0.128(7) 0.161(9) 0.284(14) -0.078(9) 0.019(8) -0.004(7)
C560 0.37(2) 0.310(17) 0.246(13) -0.080(12) 0.243(15) -0.114(15)

loop_
_atom_type_symbol
_atom_type_description
_atom_type_scat_dispersion_real
_atom_type_scat_dispersion_imag
_atom_type_scat_source
C C 0.0181 0.0091 'International Tables Vol C Tables 4.2.6.8 and 6.1.1.4'
H H 0.0000 0.0000 'International Tables Vol C Tables 4.2.6.8 and 6.1.1.4'
N N 0.0311 0.0180 'International Tables Vol C Tables 4.2.6.8 and 6.1.1.4'
O O 0.0492 0.0322 'International Tables Vol C Tables 4.2.6.8 and 6.1.1.4'
S S 0.3331 0.5567 'International Tables Vol C Tables 4.2.6.8 and 6.1.1.4'

loop_
_geom_angle_atom_site_label_1
_geom_angle_atom_site_label_2
_geom_angle_atom_site_label_3
_geom_angle
_geom_angle_site_symmetry_1
_geom_angle_site_symmetry_3
_geom_angle_publ_flag
C267 S01 C222 92.6(4) . . ?
C264 S02 C207 92.9(4) . . ?
C296 S03 C437 92.4(4) . . ?
C431 S06 C331 92.7(5) . . ?
O049 S08 C487 110.4(4) . . ?
O049 S08 C527 120.5(5) . . ?
C527 S08 C487 103.1(5) . . ?
C064 O10 C298 116.7(5) . . ?
C132 O022 C272 117.1(6) . . ?
C124 O023 C315 118.6(5) . . ?
C168 O024 C373 116.6(6) . . ?
C258 O031 C328 117.6(5) . . ?
C228 O039 C305 118.7(6) . . ?
C260 O046 C368 116.6(6) . . ?
C074 O051 C433 118.9(6) . . ?
C259 O057 C400 119.7(6) . . ?
C306 O061 C392 116.2(6) . . ?
C223 O067 C355 117.5(5) . . ?
C276 O085 C425 118.3(6) . . ?
C158 O094 C490 116.6(6) . . ?
C187 O105 C423 119.4(7) . . ?
C354 O106 C466 118.6(7) . . ?
C409 O138 C378 118.4(6) . . ?
C352 O141 C472 118.5(8) . . ?
C284 O161 C468 113.7(6) . . ?
C390 O174 C459 117.9(6) . . ?
C363 O180 C478 117.3(7) . . ?
C412 O246 C510 117.5(7) . . ?
C440 O262 C494 121.5(8) . . ?
C345 O333 C532 117.4(9) . . ?
C460 O366 C548 116.6(7) . . ?
C465 O382 C504 119.5(10) . . ?
C457 O434 C573 119.0(10) . . ?
C496 O453 C538 116.7(9) . . ?
C555 O488 H488 109.6 . . ?
C9 O589 C22 106(2) . . ?
C028 N09 H09 115.3 . . ?
C028 N09 C043 129.5(5) . . ?
C043 N09 H09 115.3 . . ?
C109 N12 C043 117.5(5) . . ?
C037 N015 C092 116.8(5) . . ?
C083 N018 C100 116.4(5) . . ?
C080 N019 H019 115.6 . . ?
C091 N019 H019 115.6 . . ?
C091 N019 C080 128.8(6) . . ?
N063 N020 H020 119.4 . . ?
C154 N020 H020 119.4 . . ?
C154 N020 N063 121.2(5) . . ?
C033 N021 C080 118.1(5) . . ?
C109 N026 H026 114.5 . . ?
C165 N026 H026 114.5 . . ?
C165 N026 C109 131.0(6) . . ?
C117 N027 C114 118.3(6) . . ?
C159 N029 C103 116.4(6) . . ?
C240 N030 C209 116.6(6) . . ?
C268 N032 C079 117.7(5) . . ?
C025 N034 C093 117.5(6) . . ?
C084 N035 H035 115.4 . . ?
C127 N035 H035 115.4 . . ?
C127 N035 C084 129.1(6) . . ?
C112 N036 C120 116.4(6) . . ?
C221 N040 C224 117.3(6) . . ?
C229 N041 C079 117.7(6) . . ?
C197 N042 C148 117.6(6) . . ?
C227 N047 C123 115.0(6) . . ?
C103 N048 C347 117.8(6) . . ?
C211 N050 C073 118.5(5) . . ?
C033 N052 H052 113.4 . . ?
C196 N052 H052 113.3 . . ?
C196 N052 C033 133.3(6) . . ?
C164 N055 C205 115.5(6) . . ?
C199 N059 C150 116.3(6) . . ?
C146 N060 H060 114.6 . . ?
C146 N060 C149 130.8(6) . . ?
C149 N060 H060 114.6 . . ?
C194 N062 C126 119.5(6) . . ?
N020 N063 H063 121.2 . . ?
C045 N063 N020 117.5(5) . . ?
C045 N063 H063 121.2 . . ?
C044 N068 H068 115.9 . . ?
C044 N068 C133 128.3(6) . . ?
C133 N068 H068 115.9 . . ?
C134 N070 H070 115.4 . . ?
C218 N070 H070 115.4 . . ?
C218 N070 C134 129.2(6) . . ?
C321 N071 C117 117.1(6) . . ?
C166 N075 C160 114.8(6) . . ?
C172 N076 C163 120.0(6) . . ?
C257 N077 C209 115.1(6) . . ?
C170 N081 H081 115.3 . . ?
C170 N081 C221 129.4(6) . . ?
C221 N081 H081 115.3 . . ?
C252 N088 H088 115.5 . . ?
C252 N088 C256 128.9(8) . . ?
C256 N088 H088 115.5 . . ?
C152 N098 H098 114.7 . . ?
C152 N098 C240 130.7(6) . . ?
C240 N098 H098 114.6 . . ?
O220 N104 O266 123.9(7) . . ?
O220 N104 C210 117.2(7) . . ?
O266 N104 C210 118.8(7) . . ?
N198 N110 H110 121.7 . . ?
C215 N110 H110 121.7 . . ?
C215 N110 N198 116.7(6) . . ?
C313 N116 H116 114.9 . . ?
C347 N116 H116 114.9 . . ?
C347 N116 C313 130.2(6) . . ?
C252 N118 C199 116.8(7) . . ?
C321 N121 H121 114.5 . . ?
C396 N121 H121 114.5 . . ?
C396 N121 C321 130.9(8) . . ?
C115 N122 H122 114.1 . . ?
C115 N122 C261 131.8(7) . . ?
C261 N122 H122 114.1 . . ?
C224 N125 H125 116.2 . . ?
C322 N125 H125 116.1 . . ?
C322 N125 C224 127.7(6) . . ?
C090 N129 H129 115.6 . . ?
C225 N129 H129 115.6 . . ?
C225 N129 C090 128.9(6) . . ?
C351 N130 C312 117.8(7) . . ?
C089 N131 C120 122.2(6) . . ?
N173 N140 H140 118.9 . . ?
C367 N140 H140 118.9 . . ?
C367 N140 N173 122.1(7) . . ?
C113 N142 C195 117.0(6) . . ?
C269 N144 H144 117.1 . . ?
C310 N144 H144 117.1 . . ?
C310 N144 C269 125.9(7) . . ?
N245 N151 H151 119.4 . . ?
N245 N151 C274 121.2(6) . . ?
C274 N151 H151 119.4 . . ?
C294 N153 H153 116.2 . . ?
C332 N153 H153 116.2 . . ?
C332 N153 C294 127.5(6) . . ?
C182 N155 H155 114.9 . . ?
C182 N155 C229 130.2(6) . . ?
C229 N155 H155 114.9 . . ?
C292 N162 C177 119.2(6) . . ?
C214 N171 H171 120.2 . . ?
C214 N171 C316 119.5(6) . . ?
C316 N171 H171 120.2 . . ?
N140 N173 H173 122.7 . . ?
C416 N173 N140 114.6(6) . . ?
C416 N173 H173 122.7 . . ?
C090 N175 C123 119.6(6) . . ?
C307 N176 C323 120.4(7) . . ?
C247 N178 C374 116.7(7) . . ?
C320 N181 C318 118.7(7) . . ?
O099 N184 C119 118.0(6) . . ?
O128 N184 O099 125.5(7) . . ?
O128 N184 C119 116.4(7) . . ?
C287 N189 C323 119.0(7) . . ?
N110 N198 H198 120.4 . . ?
C362 N198 N110 119.1(7) . . ?
C362 N198 H198 120.4 . . ?
C383 N204 H204 117.1 . . ?
C383 N204 C424 125.9(8) . . ?
C424 N204 H204 117.1 . . ?
C126 N230 C167 123.3(6) . . ?
C419 N231 C319 117.0(7) . . ?
C308 N235 C195 116.9(6) . . ?
C307 N236 H236 113.1 . . ?
C413 N236 H236 113.1 . . ?
C413 N236 C307 133.7(8) . . ?
C439 N238 C424 120.0(9) . . ?
C290 N239 C443 116.8(9) . . ?
N151 N245 H245 120.9 . . ?
C297 N245 N151 118.1(7) . . ?
C297 N245 H245 121.0 . . ?
C335 N250 C275 118.7(7) . . ?
C308 N279 H279 114.1 . . ?
C308 N279 C386 131.7(7) . . ?
C386 N279 H279 114.1 . . ?
C319 N295 C237 118.8(7) . . ?
C439 N299 H299 115.5 . . ?
C464 N299 H299 115.5 . . ?
C464 N299 C439 129.0(11) . . ?
C500 N343 C350 116.8(8) . . ?
O353 N356 C401 119.5(10) . . ?
O454 N356 O353 119.0(11) . . ?
O454 N356 C401 121.0(9) . . ?
C415 N364 C335 123.9(8) . . ?
C495 N388 C485 118.9(13) . . ?
C503 N404 H404 119.0 . . ?
C503 N404 C555 122.1(11) . . ?
C555 N404 H404 118.9 . . ?
O428 N444 C418 119.6(11) . . ?
O449 N444 O428 118.3(13) . . ?
O449 N444 C418 121.9(10) . . ?
H1A C1 H1B 109.5 . . ?
H1A C1 H1C 109.5 . . ?
H1B C1 H1C 109.5 . . ?
C534 C1 H1A 109.5 . . ?
C534 C1 H1B 109.5 . . ?
C534 C1 H1C 109.5 . . ?
H2A C2 H2B 109.5 . . ?
H2A C2 H2C 109.5 . . ?
H2B C2 H2C 109.5 . . ?
C551 C2 H2A 109.5 . . ?
C551 C2 H2B 109.5 . . ?
C551 C2 H2C 109.4 . . ?
H3A C3 H3B 109.5 . . ?
H3A C3 H3C 109.5 . . ?
H3B C3 H3C 109.5 . . ?
C551 C3 H3A 109.4 . . ?
C551 C3 H3B 109.5 . . ?
C551 C3 H3C 109.5 . . ?
H5A C5 H5B 109.5 . . ?
H5A C5 H5C 109.5 . . ?
H5B C5 H5C 109.5 . . ?
C482 C5 H5A 109.5 . . ?
C482 C5 H5B 109.4 . . ?
C482 C5 H5C 109.5 . . ?
H6A C6 H6B 109.5 . . ?
H6A C6 H6C 109.5 . . ?
H6B C6 H6C 109.5 . . ?
C600 C6 H6A 109.4 . . ?
C600 C6 H6B 109.6 . . ?
C600 C6 H6C 109.4 . . ?
C39 C7 H7 104.1 . . ?
C190 C7 H7 104.0 . . ?
C190 C7 C39 127.1(19) . . ?
C190 C7 C538 107.2(17) . . ?
C538 C7 H7 104.1 . . ?
C538 C7 C39 108.1(16) . . ?
H8A C8 H8B 109.5 . . ?
H8A C8 H8C 109.5 . . ?
H8B C8 H8C 109.5 . . ?
C499 C8 H8A 109.5 . . ?
C499 C8 H8B 109.5 . . ?
C499 C8 H8C 109.5 . . ?
O589 C9 C588 103(3) . . ?
C575 C9 O589 138(4) . . ?
C575 C9 C588 117.3(17) . . ?
H10A C10 H10B 109.5 . . ?
H10A C10 H10C 109.5 . . ?
H10B C10 H10C 109.5 . . ?
C452 C10 H10A 109.4 . . ?
C452 C10 H10B 109.5 . . ?
C452 C10 H10C 109.5 . . ?
H11A C11 H11B 109.5 . . ?
H11A C11 H11C 109.5 . . ?
H11B C11 H11C 109.5 . . ?
C603 C11 H11A 109.3 . . ?
C603 C11 H11B 109.5 . . ?
C603 C11 H11C 109.6 . . ?
H12A C12 H12B 109.5 . . ?
H12A C12 H12C 109.5 . . ?
H12B C12 H12C 109.5 . . ?
C600 C12 H12A 109.6 . . ?
C600 C12 H12B 109.4 . . ?
C600 C12 H12C 109.5 . . ?
H14A C14 H14B 109.5 . . ?
H14A C14 H14C 109.5 . . ?
H14B C14 H14C 109.5 . . ?
C25 C14 H14A 109.5 . . ?
C25 C14 H14B 109.5 . . ?
C25 C14 H14C 109.4 . . ?
H15A C15 H15B 109.5 . . ?
H15A C15 H15C 109.5 . . ?
H15B C15 H15C 109.5 . . ?
C508 C15 H15A 109.5 . . ?
C508 C15 H15B 109.5 . . ?
C508 C15 H15C 109.4 . . ?
C542 C16 H16 121.3 . . ?
C542 C16 C566 117.5(13) . . ?
C566 C16 H16 121.2 . . ?
H17A C17 H17B 109.5 . . ?
H17A C17 H17C 109.5 . . ?
H17B C17 H17C 109.5 . . ?
C545 C17 H17A 109.5 . . ?
C545 C17 H17B 109.4 . . ?
C545 C17 H17C 109.5 . . ?
H20A C20 H20B 109.5 . . ?
H20A C20 H20C 109.5 . . ?
H20B C20 H20C 109.5 . . ?
C557 C20 H20A 109.5 . . ?
C557 C20 H20B 109.4 . . ?
C557 C20 H20C 109.5 . . ?
O589 C22 H22A 107.7 . . ?
O589 C22 H22B 107.8 . . ?
O589 C22 C26 118.5(17) . . ?
H22A C22 H22B 107.1 . . ?
C26 C22 H22A 107.6 . . ?
C26 C22 H22B 107.7 . . ?
H23A C23 H23B 109.5 . . ?
H23A C23 H23C 109.5 . . ?
H23B C23 H23C 109.5 . . ?
C507 C23 H23A 109.4 . . ?
C507 C23 H23B 109.5 . . ?
C507 C23 H23C 109.5 . . ?
H24A C24 H24B 109.5 . . ?
H24A C24 H24C 109.5 . . ?
H24B C24 H24C 109.5 . . ?
C577 C24 H24A 109.5 . . ?
C577 C24 H24B 109.5 . . ?
C577 C24 H24C 109.4 . . ?
N034 C025 C028 117.2(6) . . ?
N034 C025 C241 123.5(7) . . ?
C241 C025 C028 119.3(7) . . ?
C14 C25 H25 112.7 . . ?
C78 C25 C14 109.3(14) . . ?
C78 C25 H25 112.7 . . ?
C548 C25 C14 102.9(12) . . ?
C548 C25 H25 112.7 . . ?
C548 C25 C78 105.9(15) . . ?
C22 C26 H26 109.3 . . ?
C22 C26 C29 115.4(18) . . ?
C27 C26 C22 93.9(15) . . ?
C27 C26 H26 109.6 . . ?
C27 C26 C29 118.2(13) . . ?
C29 C26 H26 109.4 . . ?
C26 C27 H27A 112.5 . . ?
C26 C27 H27B 112.8 . . ?
C26 C27 H27C 112.9 . . ?
H27A C27 H27B 106.1 . . ?
H27A C27 H27C 106.0 . . ?
H27B C27 H27C 106.0 . . ?
O014 C028 N09 125.5(6) . . ?
O014 C028 C025 122.2(6) . . ?
N09 C028 C025 112.3(6) . . ?
C26 C29 H29A 110.7 . . ?
C26 C29 H29B 110.7 . . ?
C26 C29 H29C 110.6 . . ?
H29A C29 H29B 108.2 . . ?
H29A C29 H29C 108.2 . . ?
H29B C29 H29C 108.2 . . ?
N021 C033 N052 113.2(5) . . ?
N021 C033 C135 124.9(5) . . ?
C135 C033 N052 121.9(6) . . ?
H34A C34 H34B 109.5 . . ?
H34A C34 H34C 109.5 . . ?
H34B C34 H34C 109.5 . . ?
C603 C34 H34A 109.5 . . ?
C603 C34 H34B 109.4 . . ?
C603 C34 H34C 109.6 . . ?
N015 C037 C091 116.7(6) . . ?
N015 C037 C137 124.8(7) . . ?
C137 C037 C091 118.6(6) . . ?
C7 C39 H39A 109.5 . . ?
C7 C39 H39B 109.4 . . ?
C7 C39 H39C 109.5 . . ?
H39A C39 H39B 109.5 . . ?
H39A C39 H39C 109.5 . . ?
H39B C39 H39C 109.5 . . ?
H42I C42 H42J 106.4 . . ?
C481 C42 H42I 106.3 . . ?
C481 C42 H42J 106.3 . . ?
C574 C42 H42I 106.2 . . ?
C574 C42 H42J 106.4 . . ?
C574 C42 C481 124.1(11) . . ?
N12 C043 N09 112.5(5) . . ?
N12 C043 C136 123.1(6) . . ?
C136 C043 N09 124.4(6) . . ?
O017 C044 N068 125.7(6) . . ?
O017 C044 C083 121.9(6) . . ?
N068 C044 C083 112.3(6) . . ?
H44A C44 H44B 109.5 . . ?
H44A C44 H44C 109.5 . . ?
H44B C44 H44C 109.5 . . ?
C568 C44 H44A 109.5 . . ?
C568 C44 H44B 109.6 . . ?
C568 C44 H44C 109.4 . . ?
O016 C045 N063 119.4(6) . . ?
O016 C045 C089 122.8(7) . . ?
N063 C045 C089 117.8(6) . . ?
H45C C45 H45D 109.5 . . ?
H45C C45 H45E 109.5 . . ?
H45D C45 H45E 109.5 . . ?
C570 C45 H45C 109.5 . . ?
C570 C45 H45D 109.4 . . ?
C570 C45 H45E 109.5 . . ?
H50A C50 H50B 108.9 . . ?
H50A C50 H50C 108.9 . . ?
H50B C50 H50C 108.9 . . ?
C539 C50 H50A 109.9 . . ?
C539 C50 H50B 110.0 . . ?
C539 C50 H50C 110.2 . . ?
C064 C054 C100 118.6(6) . . ?
C064 C054 C193 124.4(7) . . ?
C193 C054 C100 117.0(7) . . ?
H56C C56 H56D 89.8 . . ?
H56C C56 H56E 89.9 . . ?
H56D C56 H56E 89.8 . . ?
C568 C56 H56C 125.4 . . ?
C568 C56 H56D 125.4 . . ?
C568 C56 H56E 125.4 . . ?
H62A C62 H62B 108.4 . . ?
H62A C62 H62C 108.5 . . ?
H62B C62 H62C 108.5 . . ?
C539 C62 H62A 110.7 . . ?
C539 C62 H62B 110.2 . . ?
C539 C62 H62C 110.5 . . ?
O10 C064 C054 115.1(6) . . ?
O10 C064 C065 124.2(7) . . ?
C065 C064 C054 120.7(6) . . ?
C064 C065 H065 121.8 . . ?
C064 C065 C083 116.3(6) . . ?
C083 C065 H065 121.8 . . ?
H73A C73 H73B 109.5 . . ?
H73A C73 H73C 109.5 . . ?
H73B C73 H73C 109.5 . . ?
C577 C73 H73A 109.5 . . ?
C577 C73 H73B 109.4 . . ?
C577 C73 H73C 109.5 . . ?
N050 C073 C084 118.9(6) . . ?
N050 C073 C188 121.6(6) . . ?
C084 C073 C188 119.5(6) . . ?
O051 C074 C086 113.9(7) . . ?
C137 C074 O051 126.2(7) . . ?
C137 C074 C086 119.9(6) . . ?
C25 C78 H78A 109.6 . . ?
C25 C78 H78B 109.6 . . ?
C25 C78 H78C 109.8 . . ?
H78A C78 H78B 109.3 . . ?
H78A C78 H78C 109.3 . . ?
H78B C78 H78C 109.3 . . ?
H79A C79 H79B 109.4 . . ?
H79A C79 H79C 109.4 . . ?
H79B C79 H79C 109.4 . . ?
C507 C79 H79A 109.5 . . ?
C507 C79 H79B 109.5 . . ?
C507 C79 H79C 109.5 . . ?
N032 C079 C101 121.0(7) . . ?
N041 C079 N032 115.4(5) . . ?
N041 C079 C101 123.6(6) . . ?
N019 C080 C111 125.0(6) . . ?
N021 C080 N019 112.5(6) . . ?
N021 C080 C111 122.5(6) . . ?
N018 C083 C044 116.8(6) . . ?
N018 C083 C065 126.7(6) . . ?
C065 C083 C044 116.5(6) . . ?
C073 C084 N035 116.6(6) . . ?
C203 C084 N035 121.5(6) . . ?
C203 C084 C073 121.8(6) . . ?
C092 C086 C074 115.2(7) . . ?
C330 C086 C074 124.7(6) . . ?
C330 C086 C092 120.0(7) . . ?
C148 C087 C270 118.5(7) . . ?
C148 C087 C354 116.7(7) . . ?
C270 C087 C354 124.8(7) . . ?
N131 C089 C045 115.4(6) . . ?
N131 C089 C124 117.4(6) . . ?
C124 C089 C045 127.2(7) . . ?
N129 C090 C200 121.9(7) . . ?
N175 C090 N129 113.2(6) . . ?
N175 C090 C200 124.8(6) . . ?
O013 C091 N019 124.2(7) . . ?
O013 C091 C037 121.9(6) . . ?
N019 C091 C037 113.8(6) . . ?
N015 C092 C086 123.7(6) . . ?
N015 C092 C134 118.6(6) . . ?
C086 C092 C134 117.7(7) . . ?
N034 C093 C115 117.3(6) . . ?
N034 C093 C273 123.1(7) . . ?
C273 C093 C115 119.6(7) . . ?
N018 C100 C054 120.9(7) . . ?
C119 C100 N018 120.0(6) . . ?
C119 C100 C054 118.9(6) . . ?
C079 C101 C158 118.1(6) . . ?
C291 C101 C079 116.0(7) . . ?
C291 C101 C158 125.9(7) . . ?
C120 C102 C168 116.5(7) . . ?
C120 C102 C202 119.9(6) . . ?
C202 C102 C168 123.4(7) . . ?
N029 C103 C248 121.9(7) . . ?
N048 C103 N029 114.4(6) . . ?
N048 C103 C248 123.7(7) . . ?
N12 C109 N026 114.0(5) . . ?
N12 C109 C213 124.3(6) . . ?
C213 C109 N026 121.7(6) . . ?
C080 C111 H111 121.1 . . ?
C080 C111 C242 117.7(6) . . ?
C242 C111 H111 121.2 . . ?
N036 C112 C152 116.8(6) . . ?
N036 C112 C217 126.9(7) . . ?
C217 C112 C152 116.1(7) . . ?
N142 C113 C225 117.8(7) . . ?
N142 C113 C301 126.0(6) . . ?
C301 C113 C225 116.1(7) . . ?
N027 C114 C170 118.0(6) . . ?
N027 C114 C280 122.5(7) . . ?
C280 C114 C170 119.4(6) . . ?
N122 C115 C093 113.2(6) . . ?
N122 C115 C389 126.5(8) . . ?
C389 C115 C093 120.2(7) . . ?
N027 C117 N071 116.5(6) . . ?
N027 C117 C206 124.0(7) . . ?
N071 C117 C206 119.5(7) . . ?
C100 C119 N184 120.7(6) . . ?
C100 C119 C249 122.5(6) . . ?
C249 C119 N184 116.8(7) . . ?
N036 C120 N131 117.0(6) . . ?
N036 C120 C102 124.4(6) . . ?
C102 C120 N131 118.5(6) . . ?
N047 C123 N175 116.9(7) . . ?
N047 C123 C233 125.2(6) . . ?
N175 C123 C233 117.9(7) . . ?
O023 C124 C089 115.2(6) . . ?
C202 C124 O023 124.0(6) . . ?
C202 C124 C089 120.8(7) . . ?
N230 C126 N062 119.9(7) . . ?
N230 C126 C192 120.9(7) . . ?
C192 C126 N062 119.2(7) . . ?
O097 C127 N035 125.2(7) . . ?
O097 C127 C166 119.5(6) . . ?
N035 C127 C166 115.2(7) . . ?
O022 C132 C167 115.1(7) . . ?
O022 C132 C334 123.3(7) . . ?
C334 C132 C167 121.6(8) . . ?
N068 C133 C148 115.1(6) . . ?
C145 C133 N068 125.3(6) . . ?
C145 C133 C148 119.5(6) . . ?
N070 C134 C092 112.7(6) . . ?
C311 C134 N070 126.1(6) . . ?
C311 C134 C092 121.1(6) . . ?
C033 C135 H135 122.2 . . ?
C242 C135 C033 115.6(6) . . ?
C242 C135 H135 122.2 . . ?
C043 C136 H136 120.3 . . ?
C336 C136 C043 119.4(6) . . ?
C336 C136 H136 120.3 . . ?
C037 C137 H137 120.3 . . ?
C074 C137 C037 119.5(6) . . ?
C074 C137 H137 120.2 . . ?
C133 C145 H145 119.9 . . ?
C133 C145 C254 120.1(7) . . ?
C254 C145 H145 119.9 . . ?
O056 C146 N060 122.6(7) . . ?
O056 C146 C247 122.4(6) . . ?
N060 C146 C247 115.0(7) . . ?
N042 C148 C087 122.5(6) . . ?
N042 C148 C133 117.7(5) . . ?
C087 C148 C133 119.8(7) . . ?
N060 C149 C205 115.1(7) . . ?
C191 C149 N060 125.6(6) . . ?
C191 C149 C205 119.3(7) . . ?
N059 C150 C182 115.0(6) . . ?
C341 C150 N059 127.1(7) . . ?
C341 C150 C182 117.9(6) . . ?
O082 C152 N098 126.4(7) . . ?
O082 C152 C112 124.0(7) . . ?
N098 C152 C112 109.6(6) . . ?
O107 C154 N020 123.4(7) . . ?
O107 C154 C172 124.6(7) . . ?
N020 C154 C172 111.8(6) . . ?
O094 C158 C101 115.1(6) . . ?
C234 C158 O094 124.8(7) . . ?
C234 C158 C101 120.0(6) . . ?
N029 C159 C165 115.5(6) . . ?
N029 C159 C380 127.5(6) . . ?
C380 C159 C165 117.0(7) . . ?
N075 C160 C169 123.6(7) . . ?
N075 C160 C210 119.7(6) . . ?
C169 C160 C210 116.7(7) . . ?
N076 C163 C296 115.6(6) . . ?
N076 C163 C376 120.8(6) . . ?
C376 C163 C296 123.6(7) . . ?
N055 C164 C183 125.0(7) . . ?
N055 C164 C332 118.1(7) . . ?
C183 C164 C332 117.0(7) . . ?
O066 C165 N026 123.6(6) . . ?
O066 C165 C159 122.0(6) . . ?
N026 C165 C159 114.3(6) . . ?
N075 C166 C127 117.0(6) . . ?
N075 C166 C265 126.5(6) . . ?
C265 C166 C127 116.4(7) . . ?
N230 C167 C215 117.1(7) . . ?
C132 C167 N230 115.0(7) . . ?
C132 C167 C215 127.9(8) . . ?
O024 C168 C102 114.3(7) . . ?
O024 C168 C217 125.6(7) . . ?
C217 C168 C102 120.1(7) . . ?
C160 C169 C276 117.6(7) . . ?
C160 C169 C372 119.5(8) . . ?
C276 C169 C372 122.8(7) . . ?
O053 C170 N081 124.5(7) . . ?
O053 C170 C114 120.8(6) . . ?
N081 C170 C114 114.7(6) . . ?
N076 C172 C154 116.2(6) . . ?
N076 C172 C384 122.5(6) . . ?
C384 C172 C154 121.3(7) . . ?
N162 C177 C274 115.2(7) . . ?
N162 C177 C406 122.7(7) . . ?
C406 C177 C274 122.1(8) . . ?
O078 C182 N155 125.4(7) . . ?
O078 C182 C150 122.1(7) . . ?
N155 C182 C150 112.4(6) . . ?
C164 C183 H183 119.8 . . ?
C306 C183 C164 120.4(7) . . ?
C306 C183 H183 119.8 . . ?
C200 C186 H186 120.0 . . ?
C233 C186 H186 120.1 . . ?
C233 C186 C200 119.9(7) . . ?
O105 C187 C273 114.7(8) . . ?
C241 C187 O105 125.1(9) . . ?
C241 C187 C273 120.2(7) . . ?
C208 C188 C073 117.8(7) . . ?
C223 C188 C073 117.8(6) . . ?
C223 C188 C208 124.4(6) . . ?
C7 C190 H19A 113.3 . . ?
C7 C190 H19B 113.4 . . ?
C7 C190 H19C 113.4 . . ?
H19A C190 H19B 105.3 . . ?
H19A C190 H19C 105.4 . . ?
H19B C190 H19C 105.3 . . ?
C149 C191 H191 118.8 . . ?
C149 C191 C340 122.4(7) . . ?
C340 C191 H191 118.8 . . ?
C126 C192 C259 118.0(7) . . ?
C334 C192 C126 117.1(7) . . ?
C334 C192 C259 124.8(6) . . ?
C054 C193 H193 119.3 . . ?
C216 C193 C054 121.5(7) . . ?
C216 C193 H193 119.2 . . ?
N062 C194 C256 115.9(7) . . ?
N062 C194 C293 125.1(7) . . ?
C293 C194 C256 119.0(8) . . ?
N142 C195 N235 114.7(6) . . ?
N142 C195 C282 123.1(7) . . ?
N235 C195 C282 122.1(6) . . ?
O058 C196 N052 124.5(7) . . ?
O058 C196 C268 122.2(7) . . ?
N052 C196 C268 113.2(6) . . ?
N042 C197 C261 117.1(6) . . ?
N042 C197 C326 123.3(8) . . ?
C326 C197 C261 119.5(7) . . ?
N059 C199 N118 112.9(7) . . ?
N059 C199 C303 123.5(6) . . ?
N118 C199 C303 123.6(7) . . ?
C090 C200 H200 121.6 . . ?
C186 C200 C090 116.7(7) . . ?
C186 C200 H200 121.7 . . ?
C102 C202 H202 119.5 . . ?
C124 C202 C102 121.1(6) . . ?
C124 C202 H202 119.5 . . ?
C084 C203 H203 120.9 . . ?
C084 C203 C271 118.1(6) . . ?
C271 C203 H203 120.9 . . ?
N055 C205 C149 117.8(7) . . ?
N055 C205 C251 125.2(6) . . ?
C251 C205 C149 117.0(7) . . ?
C117 C206 C260 115.6(7) . . ?
C117 C206 C304 118.6(7) . . ?
C304 C206 C260 125.7(7) . . ?
C309 C207 S02 108.9(6) . . ?
C309 C207 C318 130.5(7) . . ?
C318 C207 S02 120.5(6) . . ?
C188 C208 H208 119.2 . . ?
C271 C208 C188 121.6(6) . . ?
C271 C208 H208 119.2 . . ?
N030 C209 C344 121.7(8) . . ?
N077 C209 N030 114.0(6) . . ?
N077 C209 C344 124.2(7) . . ?
C160 C210 N104 120.8(6) . . ?
C285 C210 N104 115.8(8) . . ?
C285 C210 C160 123.4(7) . . ?
N050 C211 C218 118.6(6) . . ?
N050 C211 C327 122.5(7) . . ?
C327 C211 C218 118.7(7) . . ?
C264 C212 C281 124.4(7) . . ?
C264 C212 C309 111.3(7) . . ?
C309 C212 C281 124.3(7) . . ?
C109 C213 H213 121.6 . . ?
C109 C213 C336 116.7(6) . . ?
C336 C213 H213 121.7 . . ?
N171 C214 C322 117.8(7) . . ?
N171 C214 C441 124.0(7) . . ?
C441 C214 C322 118.3(8) . . ?
O108 C215 N110 121.7(7) . . ?
O108 C215 C167 118.9(8) . . ?
N110 C215 C167 119.3(7) . . ?
C193 C216 H216 118.7 . . ?
C193 C216 C249 122.6(7) . . ?
C249 C216 H216 118.7 . . ?
C112 C217 H217 122.2 . . ?
C168 C217 C112 115.7(6) . . ?
C168 C217 H217 122.2 . . ?
O143 C218 N070 125.1(7) . . ?
O143 C218 C211 121.0(6) . . ?
N070 C218 C211 113.9(6) . . ?
N040 C221 N081 113.8(6) . . ?
N040 C221 C253 122.9(7) . . ?
C253 C221 N081 123.3(7) . . ?
C277 C222 S01 110.9(6) . . ?
C277 C222 C432 127.9(7) . . ?
C432 C222 S01 121.0(6) . . ?
O067 C223 C188 114.4(6) . . ?
C327 C223 O067 125.4(6) . . ?
C327 C223 C188 120.1(6) . . ?
N040 C224 N125 111.1(6) . . ?
N040 C224 C300 122.6(7) . . ?
C300 C224 N125 126.2(7) . . ?
O069 C225 N129 126.2(6) . . ?
O069 C225 C113 123.7(7) . . ?
N129 C225 C113 110.1(7) . . ?
N047 C227 C339 126.3(7) . . ?
N047 C227 C383 114.7(8) . . ?
C339 C227 C383 119.0(7) . . ?
O039 C228 C233 116.3(8) . . ?
O039 C228 C339 126.2(7) . . ?
C339 C228 C233 117.5(7) . . ?
N041 C229 N155 112.5(6) . . ?
N041 C229 C338 124.5(7) . . ?
N155 C229 C338 123.0(6) . . ?
C123 C233 C228 115.9(7) . . ?
C186 C233 C123 120.9(6) . . ?
C186 C233 C228 123.1(7) . . ?
C158 C234 H234 121.5 . . ?
C158 C234 C268 117.0(7) . . ?
C268 C234 H234 121.5 . . ?
N295 C237 C297 113.2(7) . . ?
C412 C237 N295 122.0(8) . . ?
C412 C237 C297 124.8(8) . . ?
N030 C240 N098 111.9(6) . . ?
N030 C240 C288 126.7(7) . . ?
C288 C240 N098 121.4(7) . . ?
C025 C241 H241 120.8 . . ?
C187 C241 C025 118.5(7) . . ?
C187 C241 H241 120.7 . . ?
C111 C242 H242 119.4 . . ?
C135 C242 C111 121.1(6) . . ?
C135 C242 H242 119.5 . . ?
N178 C247 C146 116.4(7) . . ?
N178 C247 C342 124.6(8) . . ?
C342 C247 C146 118.9(7) . . ?
C103 C248 C360 114.7(8) . . ?
C103 C248 C363 117.9(7) . . ?
C363 C248 C360 127.4(7) . . ?
C119 C249 H249 121.3 . . ?
C216 C249 C119 117.3(7) . . ?
C216 C249 H249 121.3 . . ?
C205 C251 C306 115.4(7) . . ?
C205 C251 C324 122.7(7) . . ?
C324 C251 C306 121.8(7) . . ?
N088 C252 C445 122.4(9) . . ?
N118 C252 N088 113.5(8) . . ?
N118 C252 C445 123.9(7) . . ?
C221 C253 H253 121.2 . . ?
C314 C253 C221 117.5(7) . . ?
C314 C253 H253 121.3 . . ?
C145 C254 H254 119.0 . . ?
C270 C254 C145 122.0(7) . . ?
C270 C254 H254 119.0 . . ?
O156 C256 N088 127.3(8) . . ?
O156 C256 C194 122.0(8) . . ?
N088 C256 C194 110.7(9) . . ?
N077 C257 C313 114.0(6) . . ?
N077 C257 C317 125.2(9) . . ?
C317 C257 C313 120.7(8) . . ?
O031 C258 C282 117.3(6) . . ?
O031 C258 C301 125.2(7) . . ?
C301 C258 C282 117.5(7) . . ?
O057 C259 C192 114.9(7) . . ?
O057 C259 C293 124.1(7) . . ?
C293 C259 C192 121.0(6) . . ?
O046 C260 C206 112.5(7) . . ?
C280 C260 O046 127.9(7) . . ?
C280 C260 C206 119.5(6) . . ?
O255 C261 N122 122.8(8) . . ?
O255 C261 C197 124.5(7) . . ?
N122 C261 C197 112.7(7) . . ?
C269 C263 H263 120.1 . . ?
C269 C263 C448 119.9(8) . . ?
C448 C263 H263 120.0 . . ?
C212 C264 S02 112.6(6) . . ?
C212 C264 C422 128.0(7) . . ?
C422 C264 S02 119.4(6) . . ?
C166 C265 H265 120.4 . . ?
C276 C265 C166 119.3(7) . . ?
C276 C265 H265 120.4 . . ?
C289 C267 S01 111.4(6) . . ?
C289 C267 C312 128.8(7) . . ?
C312 C267 S01 119.8(6) . . ?
N032 C268 C196 114.5(6) . . ?
N032 C268 C234 126.1(6) . . ?
C234 C268 C196 119.4(7) . . ?
N144 C269 C350 113.8(8) . . ?
C263 C269 N144 126.3(7) . . ?
C263 C269 C350 119.8(8) . . ?
C087 C270 H270 120.0 . . ?
C254 C270 C087 120.0(6) . . ?
C254 C270 H270 120.0 . . ?
C203 C271 H271 119.4 . . ?
C208 C271 C203 121.2(7) . . ?
C208 C271 H271 119.4 . . ?
O022 C272 H27D 110.5 . . ?
O022 C272 H27E 110.5 . . ?
O022 C272 C593 106.2(6) . . ?
H27D C272 H27E 108.7 . . ?
C593 C272 H27D 110.5 . . ?
C593 C272 H27E 110.5 . . ?
C187 C273 C093 117.1(7) . . ?
C187 C273 C370 123.0(8) . . ?
C370 C273 C093 119.9(8) . . ?
O190 C274 N151 120.8(7) . . ?
O190 C274 C177 126.3(8) . . ?
N151 C274 C177 112.9(8) . . ?
N250 C275 C377 122.6(8) . . ?
N250 C275 C386 117.5(7) . . ?
C377 C275 C386 119.8(7) . . ?
O085 C276 C169 115.7(7) . . ?
O085 C276 C265 126.5(8) . . ?
C265 C276 C169 117.8(7) . . ?
C222 C277 C346 124.5(7) . . ?
C289 C277 C222 109.9(7) . . ?
C289 C277 C346 125.6(7) . . ?
C114 C280 H280 120.0 . . ?
C260 C280 C114 120.0(6) . . ?
C260 C280 H280 120.0 . . ?
C212 C281 H281 89.8 . . ?
C212 C281 C523 115.9(7) . . ?
C346 C281 C212 123.2(7) . . ?
C346 C281 H281 89.8 . . ?
C346 C281 C523 120.9(7) . . ?
C523 C281 H281 89.8 . . ?
C195 C282 C258 119.1(7) . . ?
C195 C282 C369 116.7(8) . . ?
C258 C282 C369 124.3(7) . . ?
O161 C284 C303 111.1(8) . . ?
C341 C284 O161 128.1(7) . . ?
C341 C284 C303 120.6(7) . . ?
C210 C285 H285 120.8 . . ?
C210 C285 C402 118.3(8) . . ?
C402 C285 H285 120.8 . . ?
C304 C286 H286 122.0 . . ?
C304 C286 C321 116.0(7) . . ?
C321 C286 H286 122.0 . . ?
N189 C287 C396 119.1(8) . . ?
N189 C287 C463 126.1(8) . . ?
C463 C287 C396 114.8(9) . . ?
C240 C288 H288 120.8 . . ?
C385 C288 C240 118.5(8) . . ?
C385 C288 H288 120.8 . . ?
C267 C289 C277 115.3(7) . . ?
C267 C289 H289 122.3 . . ?
C277 C289 H289 122.4 . . ?
N239 C290 C310 115.6(9) . . ?
N239 C290 C436 125.3(9) . . ?
C436 C290 C310 119.1(9) . . ?
C101 C291 H291 119.2 . . ?
C338 C291 C101 121.5(7) . . ?
C338 C291 H291 119.2 . . ?
N162 C292 C331 115.7(7) . . ?
N162 C292 C399 120.2(7) . . ?
C399 C292 C331 124.1(7) . . ?
C194 C293 H293 121.4 . . ?
C259 C293 C194 117.1(7) . . ?
C259 C293 H293 121.5 . . ?
N153 C294 C316 118.5(6) . . ?
N153 C294 C414 120.9(7) . . ?
C316 C294 C414 120.6(8) . . ?
C163 C296 S03 118.4(6) . . ?
C438 C296 S03 111.7(6) . . ?
C438 C296 C163 129.8(7) . . ?
O096 C297 N245 120.9(7) . . ?
O096 C297 C237 120.5(8) . . ?
N245 C297 C237 118.5(8) . . ?
O10 C298 H29D 109.8 . . ?
O10 C298 H29E 109.8 . . ?
O10 C298 C379 109.5(6) . . ?
H29D C298 H29E 108.2 . . ?
C379 C298 H29D 109.8 . . ?
C379 C298 H29E 109.8 . . ?
C224 C300 H300 120.6 . . ?
C314 C300 C224 118.9(7) . . ?
C314 C300 H300 120.5 . . ?
C113 C301 H301 121.4 . . ?
C258 C301 C113 117.2(7) . . ?
C258 C301 H301 121.4 . . ?
C318 C302 H302 120.2 . . ?
C408 C302 H302 120.1 . . ?
C408 C302 C318 119.7(8) . . ?
C199 C303 C284 115.8(7) . . ?
C450 C303 C199 118.2(7) . . ?
C450 C303 C284 125.9(8) . . ?
C206 C304 H304 119.3 . . ?
C286 C304 C206 121.4(7) . . ?
C286 C304 H304 119.3 . . ?
O039 C305 H30A 110.4 . . ?
O039 C305 H30B 110.4 . . ?
O039 C305 C430 106.7(6) . . ?
H30A C305 H30B 108.6 . . ?
C430 C305 H30A 110.4 . . ?
C430 C305 H30B 110.4 . . ?
O061 C306 C251 112.7(7) . . ?
C183 C306 O061 128.9(7) . . ?
C183 C306 C251 118.4(7) . . ?
N176 C307 N236 115.6(8) . . ?
N176 C307 C420 121.2(10) . . ?
N236 C307 C420 123.2(9) . . ?
N235 C308 N279 112.3(7) . . ?
N235 C308 C387 124.9(8) . . ?
N279 C308 C387 122.7(7) . . ?
C207 C309 C212 114.4(7) . . ?
C207 C309 H309 122.8 . . ?
C212 C309 H309 122.8 . . ?
O072 C310 N144 126.0(7) . . ?
O072 C310 C290 118.3(9) . . ?
N144 C310 C290 115.7(8) . . ?
C134 C311 H311 121.1 . . ?
C134 C311 C349 117.8(7) . . ?
C349 C311 H311 121.1 . . ?
N130 C312 C267 116.7(7) . . ?
N130 C312 C456 119.2(8) . . ?
C456 C312 C267 124.1(8) . . ?
O147 C313 N116 123.6(8) . . ?
O147 C313 C257 122.7(7) . . ?
N116 C313 C257 113.8(6) . . ?
C253 C314 H314 119.5 . . ?
C300 C314 C253 120.9(7) . . ?
C300 C314 H314 119.6 . . ?
O023 C315 H31A 109.8 . . ?
O023 C315 H31B 109.8 . . ?
O023 C315 C393 109.2(6) . . ?
H31A C315 H31B 108.3 . . ?
C393 C315 H31A 109.8 . . ?
C393 C315 H31B 109.8 . . ?
N171 C316 C294 119.9(7) . . ?
N171 C316 C375 121.8(7) . . ?
C294 C316 C375 118.2(7) . . ?
C257 C317 H317 121.0 . . ?
C345 C317 C257 118.0(9) . . ?
C345 C317 H317 121.0 . . ?
N181 C318 C207 113.7(7) . . ?
N181 C318 C302 121.8(8) . . ?
C302 C318 C207 124.4(7) . . ?
N231 C319 N295 117.1(7) . . ?
N231 C319 C337 123.3(7) . . ?
C337 C319 N295 119.6(8) . . ?
N181 C320 C348 125.8(7) . . ?
N181 C320 C367 115.8(8) . . ?
C348 C320 C367 118.3(8) . . ?
N071 C321 N121 112.6(7) . . ?
N071 C321 C286 127.3(7) . . ?
C286 C321 N121 120.1(8) . . ?
O157 C322 N125 122.4(7) . . ?
O157 C322 C214 118.9(8) . . ?
N125 C322 C214 118.7(7) . . ?
N176 C323 C365 120.7(8) . . ?
N189 C323 N176 116.6(7) . . ?
N189 C323 C365 122.6(9) . . ?
C251 C324 H324 120.7 . . ?
C340 C324 C251 118.6(7) . . ?
C340 C324 H324 120.7 . . ?
C197 C326 H326 120.3 . . ?
C354 C326 C197 119.3(7) . . ?
C354 C326 H326 120.4 . . ?
C211 C327 H327 120.3 . . ?
C223 C327 C211 119.3(7) . . ?
C223 C327 H327 120.4 . . ?
O031 C328 H32A 110.2 . . ?
O031 C328 H32B 110.2 . . ?
O031 C328 C452 107.5(6) . . ?
H32A C328 H32B 108.5 . . ?
C452 C328 H32A 110.2 . . ?
C452 C328 H32B 110.2 . . ?
C390 C329 H329 119.6 . . ?
C397 C329 H329 119.6 . . ?
C397 C329 C390 120.8(7) . . ?
C086 C330 H330 120.6 . . ?
C349 C330 C086 118.9(7) . . ?
C349 C330 H330 120.5 . . ?
C292 C331 S06 120.5(6) . . ?
C410 C331 S06 108.0(7) . . ?
C410 C331 C292 131.4(8) . . ?
O095 C332 N153 124.8(7) . . ?
O095 C332 C164 117.9(7) . . ?
N153 C332 C164 117.2(7) . . ?
C132 C334 C192 121.8(7) . . ?
C132 C334 H334 119.1 . . ?
C192 C334 H334 119.1 . . ?
N250 C335 N364 121.3(7) . . ?
N250 C335 C397 123.4(7) . . ?
N364 C335 C397 115.3(8) . . ?
C136 C336 C213 119.0(6) . . ?
C136 C336 H336 120.5 . . ?
C213 C336 H336 120.5 . . ?
C319 C337 C361 119.6(7) . . ?
C319 C337 C457 117.7(10) . . ?
C361 C337 C457 122.6(10) . . ?
C229 C338 H338 121.7 . . ?
C291 C338 C229 116.7(7) . . ?
C291 C338 H338 121.6 . . ?
C227 C339 H339 120.0 . . ?
C228 C339 C227 120.1(7) . . ?
C228 C339 H339 119.9 . . ?
C191 C340 H340 120.1 . . ?
C324 C340 C191 119.9(7) . . ?
C324 C340 H340 120.1 . . ?
C150 C341 C284 116.6(7) . . ?
C150 C341 H341 121.7 . . ?
C284 C341 H341 121.7 . . ?
C247 C342 H342 121.3 . . ?
C440 C342 C247 117.4(8) . . ?
C440 C342 H342 121.3 . . ?
C209 C344 C345 118.6(9) . . ?
C209 C344 C385 117.8(7) . . ?
C345 C344 C385 123.5(8) . . ?
O333 C345 C344 114.8(10) . . ?
C317 C345 O333 126.4(9) . . ?
C317 C345 C344 118.8(9) . . ?
C277 C346 H346 90.7 . . ?
C277 C346 C512 114.6(8) . . ?
C281 C346 C277 123.0(7) . . ?
C281 C346 H346 91.5 . . ?
C281 C346 C512 122.3(7) . . ?
C512 C346 H346 90.7 . . ?
N048 C347 N116 111.9(6) . . ?
N048 C347 C451 122.4(8) . . ?
N116 C347 C451 125.6(7) . . ?
C320 C348 H348 123.7 . . ?
C320 C348 C408 112.6(8) . . ?
C408 C348 H348 123.7 . . ?
C311 C349 H349 117.9 . . ?
C330 C349 C311 124.3(7) . . ?
C330 C349 H349 117.8 . . ?
N343 C350 C269 119.2(9) . . ?
N343 C350 C357 123.7(8) . . ?
C357 C350 C269 117.1(9) . . ?
N130 C351 C362 116.7(9) . . ?
N130 C351 C446 126.4(8) . . ?
C446 C351 C362 116.9(9) . . ?
O141 C352 C365 116.9(9) . . ?
O141 C352 C463 122.1(10) . . ?
C365 C352 C463 121.0(8) . . ?
O106 C354 C087 115.1(8) . . ?
C326 C354 O106 124.5(8) . . ?
C326 C354 C087 120.4(7) . . ?
O067 C355 H35A 109.8 . . ?
O067 C355 H35B 109.8 . . ?
O067 C355 C513 109.3(7) . . ?
H35A C355 H35B 108.3 . . ?
C513 C355 H35A 109.8 . . ?
C513 C355 H35B 109.9 . . ?
C411 C357 C350 120.4(8) . . ?
C465 C357 C350 115.4(10) . . ?
C465 C357 C411 124.2(10) . . ?
H35C C358 H35D 109.5 . . ?
H35C C358 H35E 109.5 . . ?
H35D C358 H35E 109.5 . . ?
C593 C358 H35C 109.4 . . ?
C593 C358 H35D 109.5 . . ?
C593 C358 H35E 109.5 . . ?
C248 C360 H360 119.0 . . ?
C451 C360 C248 122.0(7) . . ?
C451 C360 H360 119.0 . . ?
C337 C361 H361 118.5 . . ?
C412 C361 C337 122.9(8) . . ?
C412 C361 H361 118.6 . . ?
O243 C362 N198 123.8(9) . . ?
O243 C362 C351 126.9(9) . . ?
N198 C362 C351 109.2(9) . . ?
O180 C363 C248 114.2(8) . . ?
O180 C363 C380 125.3(8) . . ?
C380 C363 C248 120.5(6) . . ?
C352 C365 C323 117.7(8) . . ?
C476 C365 C323 118.7(9) . . ?
C476 C365 C352 123.6(9) . . ?
O232 C367 N140 123.8(8) . . ?
O232 C367 C320 125.5(9) . . ?
N140 C367 C320 110.7(9) . . ?
O046 C368 H36A 110.7 . . ?
O046 C368 H36B 110.7 . . ?
O046 C368 C502 105.2(7) . . ?
H36A C368 H36B 108.8 . . ?
C502 C368 H36A 110.7 . . ?
C502 C368 H36B 110.7 . . ?
C282 C369 H369 119.4 . . ?
C387 C369 C282 121.2(7) . . ?
C387 C369 H369 119.4 . . ?
C273 C370 H370 120.3 . . ?
C442 C370 C273 119.4(8) . . ?
C442 C370 H370 120.3 . . ?
C400 C371 H371 107.1 . . ?
C421 C371 H371 107.1 . . ?
C421 C371 C400 109.5(7) . . ?
C511 C371 H371 107.1 . . ?
C511 C371 C400 112.4(7) . . ?
C511 C371 C421 113.2(8) . . ?
C169 C372 H372 119.3 . . ?
C402 C372 C169 121.4(7) . . ?
C402 C372 H372 119.3 . . ?
O024 C373 H37C 111.3 . . ?
O024 C373 H37D 111.2 . . ?
O024 C373 C557 102.8(6) . . ?
H37C C373 H37D 109.1 . . ?
C557 C373 H37C 111.2 . . ?
C557 C373 H37D 111.2 . . ?
N178 C374 C398 123.9(8) . . ?
N178 C374 C401 120.9(8) . . ?
C398 C374 C401 115.2(9) . . ?
C460 C375 C316 115.3(8) . . ?
C462 C375 C316 119.3(8) . . ?
C462 C375 C460 125.4(9) . . ?
C163 C376 H376 121.4 . . ?
C461 C376 C163 117.3(7) . . ?
C461 C376 H376 121.3 . . ?
C275 C377 H377 120.8 . . ?
C409 C377 C275 118.3(7) . . ?
C409 C377 H377 120.8 . . ?
O138 C378 H37A 110.4 . . ?
O138 C378 H37B 110.4 . . ?
O138 C378 C514 106.7(7) . . ?
H37A C378 H37B 108.6 . . ?
C514 C378 H37A 110.4 . . ?
C514 C378 H37B 110.3 . . ?
C298 C379 H379 108.0 . . ?
C298 C379 C427 109.5(6) . . ?
C298 C379 C535 110.8(7) . . ?
C427 C379 H379 108.1 . . ?
C535 C379 H379 108.0 . . ?
C535 C379 C427 112.3(7) . . ?
C159 C380 H380 122.1 . . ?
C363 C380 C159 115.8(7) . . ?
C363 C380 H380 122.1 . . ?
C395 C381 H381 90.2 . . ?
C395 C381 C519 113.7(8) . . ?
C498 C381 H381 89.0 . . ?
C498 C381 C395 124.2(7) . . ?
C498 C381 C519 122.2(8) . . ?
C519 C381 H381 90.2 . . ?
O179 C383 N204 127.7(8) . . ?
O179 C383 C227 118.9(9) . . ?
N204 C383 C227 113.4(7) . . ?
C172 C384 H384 121.0 . . ?
C461 C384 C172 117.9(7) . . ?
C461 C384 H384 121.1 . . ?
C288 C385 C344 118.7(7) . . ?
C288 C385 H385 120.7 . . ?
C344 C385 H385 120.7 . . ?
O244 C386 N279 123.6(8) . . ?
O244 C386 C275 125.0(8) . . ?
N279 C386 C275 111.4(7) . . ?
C308 C387 H387 121.0 . . ?
C369 C387 C308 118.1(7) . . ?
C369 C387 H387 120.9 . . ?
C115 C389 H389 121.1 . . ?
C115 C389 C442 117.8(8) . . ?
C442 C389 H389 121.1 . . ?
O174 C390 C329 123.5(7) . . ?
O174 C390 C415 116.3(7) . . ?
C329 C390 C415 120.3(8) . . ?
O061 C392 H39D 110.3 . . ?
O061 C392 H39E 110.3 . . ?
O061 C392 C508 107.1(8) . . ?
H39D C392 H39E 108.5 . . ?
C508 C392 H39D 110.2 . . ?
C508 C392 H39E 110.3 . . ?
C315 C393 H393 109.4 . . ?
C546 C393 C315 112.0(7) . . ?
C546 C393 H393 109.4 . . ?
C546 C393 C558 106.6(9) . . ?
C558 C393 C315 110.0(7) . . ?
C558 C393 H393 109.4 . . ?
C399 C394 H394 120.2 . . ?
C406 C394 H394 120.2 . . ?
C406 C394 C399 119.6(8) . . ?
C410 C395 C381 124.8(10) . . ?
C431 C395 C381 123.0(10) . . ?
C431 C395 C410 112.2(8) . . ?
O359 C396 N121 124.2(9) . . ?
O359 C396 C287 123.9(9) . . ?
N121 C396 C287 111.5(9) . . ?
C329 C397 C335 119.9(7) . . ?
C409 C397 C329 126.3(8) . . ?
C409 C397 C335 113.8(8) . . ?
C374 C398 C506 117.8(10) . . ?
C440 C398 C374 117.6(10) . . ?
C440 C398 C506 124.6(11) . . ?
C292 C399 C394 119.4(7) . . ?
C292 C399 H399 120.3 . . ?
C394 C399 H399 120.3 . . ?
O057 C400 C371 109.4(6) . . ?
O057 C400 H40A 109.8 . . ?
O057 C400 H40B 109.8 . . ?
C371 C400 H40A 109.8 . . ?
C371 C400 H40B 109.9 . . ?
H40A C400 H40B 108.2 . . ?
N356 C401 C374 115.3(9) . . ?
C530 C401 N356 121.3(10) . . ?
C530 C401 C374 123.4(10) . . ?
C285 C402 H402 119.8 . . ?
C372 C402 C285 120.4(8) . . ?
C372 C402 H402 119.8 . . ?
C177 C406 H406 120.6 . . ?
C394 C406 C177 118.8(8) . . ?
C394 C406 H406 120.6 . . ?
C302 C408 C348 121.2(8) . . ?
C302 C408 H408 119.4 . . ?
C348 C408 H408 119.4 . . ?
O138 C409 C397 112.4(8) . . ?
C377 C409 O138 124.5(7) . . ?
C377 C409 C397 123.1(7) . . ?
C331 C410 C395 113.9(8) . . ?
C331 C410 H410 123.1 . . ?
C395 C410 H410 123.0 . . ?
C357 C411 H411 120.4 . . ?
C448 C411 C357 119.2(8) . . ?
C448 C411 H411 120.4 . . ?
O246 C412 C237 117.0(7) . . ?
O246 C412 C361 126.0(8) . . ?
C361 C412 C237 117.1(9) . . ?
O278 C413 N236 121.9(10) . . ?
O278 C413 C419 123.2(9) . . ?
N236 C413 C419 114.9(8) . . ?
C294 C414 H414 121.1 . . ?
C467 C414 C294 117.8(8) . . ?
C467 C414 H414 121.1 . . ?
N364 C415 C390 119.8(8) . . ?
N364 C415 C416 112.8(8) . . ?
C390 C415 C416 127.4(8) . . ?
O417 C416 N173 118.9(8) . . ?
O417 C416 C415 123.3(9) . . ?
N173 C416 C415 117.7(8) . . ?
C443 C418 N444 119.6(12) . . ?
C443 C418 C542 124.4(13) . . ?
C542 C418 N444 115.9(13) . . ?
N231 C419 C413 115.5(9) . . ?
N231 C419 C429 125.5(9) . . ?
C429 C419 C413 119.0(8) . . ?
C307 C420 H420 120.7 . . ?
C476 C420 C307 118.7(9) . . ?
C476 C420 H420 120.6 . . ?
C371 C421 H42A 109.5 . . ?
C371 C421 H42B 109.4 . . ?
C371 C421 H42C 109.5 . . ?
H42A C421 H42B 109.5 . . ?
H42A C421 H42C 109.5 . . ?
H42B C421 H42C 109.5 . . ?
C264 C422 H42D 109.5 . . ?
C264 C422 H42E 109.5 . . ?
C264 C422 H42F 109.5 . . ?
H42D C422 H42E 109.5 . . ?
H42D C422 H42F 109.5 . . ?
H42E C422 H42F 109.5 . . ?
O105 C423 H42K 110.5 . . ?
O105 C423 H42L 110.5 . . ?
O105 C423 C534 106.1(8) . . ?
H42K C423 H42L 108.7 . . ?
C534 C423 H42K 110.5 . . ?
C534 C423 H42L 110.5 . . ?
N204 C424 N238 115.5(9) . . ?
N204 C424 C455 126.3(11) . . ?
N238 C424 C455 118.2(10) . . ?
O085 C425 H42G 109.3 . . ?
O085 C425 H42H 109.4 . . ?
O085 C425 C551 111.3(8) . . ?
H42G C425 H42H 108.0 . . ?
C551 C425 H42G 109.3 . . ?
C551 C425 H42H 109.4 . . ?
C437 C426 C438 110.2(7) . . ?
C437 C426 C498 128.8(8) . . ?
C498 C426 C438 120.6(9) . . ?
C379 C427 H42M 109.5 . . ?
C379 C427 H42N 109.5 . . ?
C379 C427 H42O 109.5 . . ?
H42M C427 H42N 109.5 . . ?
H42M C427 H42O 109.5 . . ?
H42N C427 H42O 109.5 . . ?
C419 C429 H429 120.3 . . ?
C419 C429 C457 119.2(9) . . ?
C457 C429 H429 120.4 . . ?
C305 C430 H430 108.9 . . ?
C522 C430 C305 106.9(8) . . ?
C522 C430 H430 108.9 . . ?
C531 C430 C305 110.5(7) . . ?
C531 C430 H430 108.8 . . ?
C531 C430 C522 112.8(7) . . ?
C395 C431 S06 113.2(7) . . ?
C395 C431 C564 128.8(9) . . ?
C564 C431 S06 118.0(8) . . ?
C222 C432 H43A 109.5 . . ?
C222 C432 H43B 109.5 . . ?
C222 C432 H43C 109.4 . . ?
H43A C432 H43B 109.5 . . ?
H43A C432 H43C 109.5 . . ?
H43B C432 H43C 109.5 . . ?
O051 C433 H43D 108.4 . . ?
O051 C433 H43E 108.4 . . ?
H43D C433 H43E 107.5 . . ?
C600 C433 O051 115.5(8) . . ?
C600 C433 H43D 108.3 . . ?
C600 C433 H43E 108.4 . . ?
H43F C435 H43G 109.5 . . ?
H43F C435 H43H 109.5 . . ?
H43G C435 H43H 109.5 . . ?
C593 C435 H43F 109.5 . . ?
C593 C435 H43G 109.5 . . ?
C593 C435 H43H 109.5 . . ?
C290 C436 H436 120.1 . . ?
C290 C436 C496 119.8(10) . . ?
C496 C436 H436 120.1 . . ?
C426 C437 S03 112.7(6) . . ?
C426 C437 C491 130.6(7) . . ?
C491 C437 S03 116.5(7) . . ?
C296 C438 C426 113.0(8) . . ?
C296 C438 H438 123.5 . . ?
C426 C438 H438 123.5 . . ?
N238 C439 N299 114.1(10) . . ?
N238 C439 C471 124.2(11) . . ?
N299 C439 C471 121.7(12) . . ?
O262 C440 C342 122.3(9) . . ?
O262 C440 C398 118.4(10) . . ?
C398 C440 C342 119.3(9) . . ?
C214 C441 H441 121.7 . . ?
C460 C441 C214 116.6(8) . . ?
C460 C441 H441 121.7 . . ?
C370 C442 C389 122.9(8) . . ?
C370 C442 H442 118.5 . . ?
C389 C442 H442 118.5 . . ?
N239 C443 C418 122.9(13) . . ?
N239 C443 C484 121.3(10) . . ?
C418 C443 C484 115.8(12) . . ?
C252 C445 H445 121.3 . . ?
C450 C445 C252 117.5(8) . . ?
C450 C445 H445 121.2 . . ?
C351 C446 H446 124.0 . . ?
C351 C446 C447 111.9(9) . . ?
C447 C446 H446 124.1 . . ?
C446 C447 H447 118.0 . . ?
C456 C447 C446 124.0(9) . . ?
C456 C447 H447 118.0 . . ?
C263 C448 H448 118.4 . . ?
C411 C448 C263 123.2(8) . . ?
C411 C448 H448 118.4 . . ?
C303 C450 C445 119.9(8) . . ?
C303 C450 H450 120.1 . . ?
C445 C450 H450 120.1 . . ?
C347 C451 H451 120.3 . . ?
C360 C451 C347 119.3(7) . . ?
C360 C451 H451 120.3 . . ?
C10 C452 H452 111.5 . . ?
C10 C452 C556 106.0(10) . . ?
C328 C452 C10 106.6(7) . . ?
C328 C452 H452 111.5 . . ?
C328 C452 C556 109.5(8) . . ?
C556 C452 H452 111.6 . . ?
C424 C455 H455 120.3 . . ?
C563 C455 C424 119.5(11) . . ?
C563 C455 H455 120.2 . . ?
C312 C456 H456 119.7 . . ?
C447 C456 C312 120.7(9) . . ?
C447 C456 H456 119.7 . . ?
O434 C457 C337 114.1(11) . . ?
O434 C457 C429 128.7(10) . . ?
C429 C457 C337 117.2(10) . . ?
O174 C459 H45A 110.5 . . ?
O174 C459 H45B 110.5 . . ?
O174 C459 C545 106.2(7) . . ?
H45A C459 H45B 108.7 . . ?
C545 C459 H45A 110.4 . . ?
C545 C459 H45B 110.5 . . ?
O366 C460 C375 114.8(8) . . ?
C441 C460 O366 122.4(9) . . ?
C441 C460 C375 122.8(8) . . ?
C376 C461 H461 119.3 . . ?
C384 C461 C376 121.5(8) . . ?
C384 C461 H461 119.2 . . ?
C375 C462 H462 119.3 . . ?
C467 C462 C375 121.5(8) . . ?
C467 C462 H462 119.3 . . ?
C287 C463 H463 123.2 . . ?
C352 C463 C287 113.5(8) . . ?
C352 C463 H463 123.2 . . ?
O403 C464 N299 123.0(14) . . ?
O403 C464 C495 113.4(15) . . ?
N299 C464 C495 123.6(14) . . ?
O382 C465 C357 114.9(12) . . ?
O382 C465 C526 125.8(11) . . ?
C526 C465 C357 119.3(10) . . ?
O106 C466 H46C 110.2 . . ?
O106 C466 H46D 110.3 . . ?
O106 C466 C499 107.3(8) . . ?
H46C C466 H46D 108.5 . . ?
C499 C466 H46C 110.2 . . ?
C499 C466 H46D 110.3 . . ?
C414 C467 H467 118.8 . . ?
C462 C467 C414 122.4(8) . . ?
C462 C467 H467 118.8 . . ?
O161 C468 H46A 111.0 . . ?
O161 C468 H46B 111.0 . . ?
O161 C468 C517 103.9(7) . . ?
H46A C468 H46B 109.0 . . ?
C517 C468 H46A 111.0 . . ?
C517 C468 H46B 111.0 . . ?
C439 C471 H471 122.9 . . ?
C563 C471 C439 114.1(11) . . ?
C563 C471 H471 123.0 . . ?
O141 C472 H47D 109.8 . . ?
O141 C472 H47E 109.8 . . ?
O141 C472 C482 109.2(8) . . ?
H47D C472 H47E 108.3 . . ?
C482 C472 H47D 109.9 . . ?
C482 C472 H47E 109.8 . . ?
C365 C476 H476 119.8 . . ?
C420 C476 C365 120.3(8) . . ?
C420 C476 H476 119.8 . . ?
H47A C477 H47B 109.5 . . ?
H47A C477 H47C 109.5 . . ?
H47B C477 H47C 109.5 . . ?
C514 C477 H47A 109.4 . . ?
C514 C477 H47B 109.5 . . ?
C514 C477 H47C 109.5 . . ?
O180 C478 H47F 110.9 . . ?
O180 C478 H47G 111.0 . . ?
O180 C478 C507 104.0(8) . . ?
H47F C478 H47G 109.0 . . ?
C507 C478 H47F 110.9 . . ?
C507 C478 H47G 111.0 . . ?
C42 C481 H48A 108.7 . . ?
C42 C481 H48B 108.7 . . ?
C42 C481 C498 114.0(8) . . ?
H48A C481 H48B 107.6 . . ?
C498 C481 H48A 109.6 . . ?
C498 C481 H48B 108.0 . . ?
C5 C482 C472 109.0(11) . . ?
C5 C482 H482 108.2 . . ?
C472 C482 H482 108.2 . . ?
C505 C482 C5 112.3(10) . . ?
C505 C482 C472 110.9(8) . . ?
C505 C482 H482 108.2 . . ?
C496 C484 C443 117.8(10) . . ?
C496 C484 C566 124.0(13) . . ?
C566 C484 C443 118.2(13) . . ?
N388 C485 C503 121.1(11) . . ?
C588 C485 N388 116.9(17) . . ?
C588 C485 C503 121.6(17) . . ?
S08 C487 H48C 109.4 . . ?
S08 C487 H48D 109.5 . . ?
S08 C487 H48E 109.5 . . ?
H48C C487 H48D 109.5 . . ?
H48C C487 H48E 109.5 . . ?
H48D C487 H48E 109.5 . . ?
O094 C490 H49A 111.4 . . ?
O094 C490 H49B 111.4 . . ?
O094 C490 C603 101.7(8) . . ?
H49A C490 H49B 109.3 . . ?
C603 C490 H49A 111.5 . . ?
C603 C490 H49B 111.4 . . ?
C437 C491 H49C 109.5 . . ?
C437 C491 H49D 109.5 . . ?
C437 C491 H49E 109.5 . . ?
H49C C491 H49D 109.5 . . ?
H49C C491 H49E 109.5 . . ?
H49D C491 H49E 109.5 . . ?
O262 C494 H49F 109.0 . . ?
O262 C494 H49G 109.0 . . ?
O262 C494 C570 113.0(10) . . ?
H49F C494 H49G 107.8 . . ?
C570 C494 H49F 108.9 . . ?
C570 C494 H49G 109.0 . . ?
N388 C495 C464 116.3(13) . . ?
N388 C495 C575 119.9(18) . . ?
C575 C495 C464 123.8(15) . . ?
O453 C496 C436 125.8(12) . . ?
O453 C496 C484 115.2(11) . . ?
C436 C496 C484 118.9(11) . . ?
C381 C498 C426 124.4(7) . . ?
C381 C498 C481 121.6(8) . . ?
C381 C498 H498 89.0 . . ?
C426 C498 C481 114.0(7) . . ?
C426 C498 H498 90.2 . . ?
C481 C498 H498 90.2 . . ?
C8 C499 H499 107.8 . . ?
C466 C499 C8 106.6(10) . . ?
C466 C499 H499 107.8 . . ?
C537 C499 C8 113.0(9) . . ?
C537 C499 C466 113.6(8) . . ?
C537 C499 H499 107.8 . . ?
N343 C500 C526 126.0(10) . . ?
N343 C500 C555 119.7(12) . . ?
C526 C500 C555 114.2(11) . . ?
C368 C502 H502 107.2 . . ?
C368 C502 C525 112.9(7) . . ?
C368 C502 C562 107.9(7) . . ?
C525 C502 H502 107.2 . . ?
C562 C502 H502 107.2 . . ?
C562 C502 C525 114.0(8) . . ?
N404 C503 C485 112.7(12) . . ?
C515 C503 N404 128.2(16) . . ?
C515 C503 C485 118.9(14) . . ?
O382 C504 H50D 107.7 . . ?
O382 C504 H50E 107.7 . . ?
H50D C504 H50E 107.1 . . ?
C539 C504 O382 118.4(11) . . ?
C539 C504 H50D 107.7 . . ?
C539 C504 H50E 107.7 . . ?
C482 C505 H50F 109.5 . . ?
C482 C505 H50G 109.4 . . ?
C482 C505 H50H 109.5 . . ?
H50F C505 H50G 109.5 . . ?
H50F C505 H50H 109.5 . . ?
H50G C505 H50H 109.5 . . ?
C398 C506 H506 118.7 . . ?
C567 C506 C398 122.5(12) . . ?
C567 C506 H506 118.8 . . ?
C23 C507 C79 97.5(12) . . ?
C23 C507 C478 104.5(9) . . ?
C23 C507 H507 118.7 . . ?
C79 C507 H507 118.7 . . ?
C478 C507 C79 94.3(10) . . ?
C478 C507 H507 118.6 . . ?
C15 C508 H508 109.9 . . ?
C15 C508 C547 110.6(10) . . ?
C392 C508 C15 109.0(10) . . ?
C392 C508 H508 109.9 . . ?
C392 C508 C547 107.2(9) . . ?
C547 C508 H508 110.1 . . ?
O246 C510 H51F 110.4 . . ?
O246 C510 H51G 110.4 . . ?
O246 C510 C516 106.8(7) . . ?
H51F C510 H51G 108.6 . . ?
C516 C510 H51F 110.4 . . ?
C516 C510 H51G 110.3 . . ?
C371 C511 H51A 109.5 . . ?
C371 C511 H51B 109.5 . . ?
C371 C511 H51C 109.4 . . ?
H51A C511 H51B 109.5 . . ?
H51A C511 H51C 109.5 . . ?
H51B C511 H51C 109.5 . . ?
C346 C512 H51D 109.5 . . ?
C346 C512 H51E 109.5 . . ?
H51D C512 H51E 108.1 . . ?
C553 C512 C346 110.7(8) . . ?
C553 C512 H51D 109.5 . . ?
C553 C512 H51E 109.5 . . ?
C355 C513 H513 95.2 . . ?
C355 C513 C583 108.7(8) . . ?
C549 C513 C355 128.8(10) . . ?
C549 C513 H513 95.2 . . ?
C549 C513 C583 119.9(9) . . ?
C583 C513 H513 95.2 . . ?
C378 C514 C477 105.9(9) . . ?
C378 C514 H514 108.5 . . ?
C477 C514 H514 108.5 . . ?
C602 C514 C378 112.2(9) . . ?
C602 C514 C477 112.9(8) . . ?
C602 C514 H514 108.7 . . ?
C503 C515 H515 120.1 . . ?
C503 C515 C581 119.8(18) . . ?
C581 C515 H515 120.1 . . ?
C510 C516 H516 107.8 . . ?
C510 C516 C579 109.1(10) . . ?
C554 C516 C510 110.1(10) . . ?
C554 C516 H516 107.8 . . ?
C554 C516 C579 114.1(11) . . ?
C579 C516 H516 107.8 . . ?
C468 C517 H517 107.3 . . ?
C550 C517 C468 110.3(10) . . ?
C550 C517 H517 107.3 . . ?
C590 C517 C468 114.8(10) . . ?
C590 C517 H517 107.3 . . ?
C590 C517 C550 109.6(12) . . ?
C381 C519 H51H 109.7 . . ?
C381 C519 H51I 108.1 . . ?
H51H C519 H51I 107.7 . . ?
C574 C519 C381 113.6(9) . . ?
C574 C519 H51H 108.9 . . ?
C574 C519 H51I 108.7 . . ?
C430 C522 H52A 109.5 . . ?
C430 C522 H52B 109.4 . . ?
C430 C522 H52C 109.5 . . ?
H52A C522 H52B 109.5 . . ?
H52A C522 H52C 109.5 . . ?
H52B C522 H52C 109.5 . . ?
C281 C523 H52D 107.9 . . ?
C281 C523 H52E 109.1 . . ?
H52D C523 H52E 107.5 . . ?
C565 C523 C281 115.2(8) . . ?
C565 C523 H52D 108.4 . . ?
C565 C523 H52E 108.5 . . ?
C502 C525 H52F 109.5 . . ?
C502 C525 H52G 109.4 . . ?
C502 C525 H52H 109.5 . . ?
H52F C525 H52G 109.5 . . ?
H52F C525 H52H 109.5 . . ?
H52G C525 H52H 109.5 . . ?
C465 C526 H526 120.9 . . ?
C500 C526 C465 118.3(10) . . ?
C500 C526 H526 120.8 . . ?
S08 C527 H52I 109.5 . . ?
S08 C527 H52J 109.5 . . ?
S08 C527 H52K 109.5 . . ?
H52I C527 H52J 109.5 . . ?
H52I C527 H52K 109.5 . . ?
H52J C527 H52K 109.5 . . ?
C401 C530 H530 121.0 . . ?
C401 C530 C567 118.2(11) . . ?
C567 C530 H530 120.8 . . ?
C430 C531 H53A 109.5 . . ?
C430 C531 H53B 109.4 . . ?
C430 C531 H53C 109.4 . . ?
H53A C531 H53B 109.5 . . ?
H53A C531 H53C 109.5 . . ?
H53B C531 H53C 109.5 . . ?
O333 C532 H53F 110.7 . . ?
O333 C532 H53G 110.7 . . ?
O333 C532 C577 105.1(11) . . ?
H53F C532 H53G 108.8 . . ?
C577 C532 H53F 110.7 . . ?
C577 C532 H53G 110.8 . . ?
C1 C534 H534 106.2 . . ?
C423 C534 C1 108.0(9) . . ?
C423 C534 H534 106.2 . . ?
C594 C534 C1 121.0(11) . . ?
C594 C534 C423 108.4(11) . . ?
C594 C534 H534 106.2 . . ?
C379 C535 H53H 109.5 . . ?
C379 C535 H53I 109.5 . . ?
C379 C535 H53J 109.5 . . ?
H53H C535 H53I 109.5 . . ?
H53H C535 H53J 109.5 . . ?
H53I C535 H53J 109.5 . . ?
C499 C537 H53K 109.5 . . ?
C499 C537 H53L 109.5 . . ?
C499 C537 H53M 109.4 . . ?
H53K C537 H53L 109.5 . . ?
H53K C537 H53M 109.5 . . ?
H53L C537 H53M 109.5 . . ?
O453 C538 C7 107.4(13) . . ?
O453 C538 H53D 110.3 . . ?
O453 C538 H53E 110.2 . . ?
C7 C538 H53D 110.3 . . ?
C7 C538 H53E 110.1 . . ?
H53D C538 H53E 108.5 . . ?
C50 C539 H539 109.4 . . ?
C62 C539 C50 108.2(13) . . ?
C62 C539 H539 109.0 . . ?
C504 C539 C50 109.8(13) . . ?
C504 C539 C62 111.1(17) . . ?
C504 C539 H539 109.3 . . ?
C16 C542 C418 121.0(13) . . ?
C16 C542 H542 119.4 . . ?
C418 C542 H542 119.6 . . ?
H54D C544 H54E 109.5 . . ?
H54D C544 H54F 109.5 . . ?
H54E C544 H54F 109.5 . . ?
C557 C544 H54D 109.5 . . ?
C557 C544 H54E 109.4 . . ?
C557 C544 H54F 109.5 . . ?
C17 C545 C459 108.6(11) . . ?
C17 C545 H545 112.5 . . ?
C17 C545 C599 104.6(11) . . ?
C459 C545 H545 112.4 . . ?
C459 C545 C599 105.9(10) . . ?
C599 C545 H545 112.3 . . ?
C393 C546 H54G 109.5 . . ?
C393 C546 H54H 109.5 . . ?
C393 C546 H54I 109.4 . . ?
H54G C546 H54H 109.5 . . ?
H54G C546 H54I 109.5 . . ?
H54H C546 H54I 109.5 . . ?
C508 C547 H54J 109.6 . . ?
C508 C547 H54K 109.5 . . ?
C508 C547 H54L 109.4 . . ?
H54J C547 H54K 109.5 . . ?
H54J C547 H54L 109.5 . . ?
H54K C547 H54L 109.5 . . ?
O366 C548 H54M 109.5 . . ?
O366 C548 H54N 109.4 . . ?
C25 C548 O366 110.8(11) . . ?
C25 C548 H54M 109.4 . . ?
C25 C548 H54N 109.5 . . ?
H54M C548 H54N 108.1 . . ?
C513 C549 H54A 109.5 . . ?
C513 C549 H54B 109.4 . . ?
C513 C549 H54C 109.4 . . ?
H54A C549 H54B 109.5 . . ?
H54A C549 H54C 109.5 . . ?
H54B C549 H54C 109.5 . . ?
C517 C550 H55A 109.5 . . ?
C517 C550 H55B 109.4 . . ?
C517 C550 H55C 109.4 . . ?
H55A C550 H55B 109.5 . . ?
H55A C550 H55C 109.5 . . ?
H55B C550 H55C 109.5 . . ?
C2 C551 H551 109.0 . . ?
C3 C551 C2 111.9(10) . . ?
C3 C551 H551 108.9 . . ?
C425 C551 C2 108.1(10) . . ?
C425 C551 C3 110.0(9) . . ?
C425 C551 H551 108.9 . . ?
C512 C553 H55D 107.6 . . ?
C512 C553 H55E 107.6 . . ?
H55D C553 H55E 107.1 . . ?
C565 C553 C512 118.8(10) . . ?
C565 C553 H55D 107.7 . . ?
C565 C553 H55E 107.6 . . ?
C516 C554 H55I 109.5 . . ?
C516 C554 H55J 109.5 . . ?
C516 C554 H55K 109.5 . . ?
H55I C554 H55J 109.5 . . ?
H55I C554 H55K 109.5 . . ?
H55J C554 H55K 109.5 . . ?
O488 C555 N404 123.8(12) . . ?
O488 C555 C500 119.8(14) . . ?
N404 C555 C500 116.3(11) . . ?
C452 C556 H55F 109.5 . . ?
C452 C556 H55G 109.5 . . ?
C452 C556 H55H 109.4 . . ?
H55F C556 H55G 109.5 . . ?
H55F C556 H55H 109.5 . . ?
H55G C556 H55H 109.5 . . ?
C20 C557 C373 100.1(8) . . ?
C20 C557 H557 111.3 . . ?
C373 C557 H557 111.2 . . ?
C544 C557 C20 118.4(10) . . ?
C544 C557 C373 103.7(11) . . ?
C544 C557 H557 111.2 . . ?
C393 C558 H55L 109.4 . . ?
C393 C558 H55M 109.5 . . ?
C393 C558 H55N 109.5 . . ?
H55L C558 H55M 109.5 . . ?
H55L C558 H55N 109.5 . . ?
H55M C558 H55N 109.5 . . ?
C502 C562 H56F 109.5 . . ?
C502 C562 H56G 109.4 . . ?
C502 C562 H56H 109.5 . . ?
H56F C562 H56G 109.5 . . ?
H56F C562 H56H 109.5 . . ?
H56G C562 H56H 109.5 . . ?
C455 C563 C471 124.0(11) . . ?
C455 C563 H563 118.0 . . ?
C471 C563 H563 117.9 . . ?
C431 C564 H56I 109.5 . . ?
C431 C564 H56J 109.5 . . ?
C431 C564 H56K 109.5 . . ?
H56I C564 H56J 109.5 . . ?
H56I C564 H56K 109.5 . . ?
H56J C564 H56K 109.5 . . ?
C523 C565 H56A 108.3 . . ?
C523 C565 H56B 108.1 . . ?
C553 C565 C523 116.5(11) . . ?
C553 C565 H56A 108.2 . . ?
C553 C565 H56B 108.1 . . ?
H56A C565 H56B 107.3 . . ?
C16 C566 C484 123.0(14) . . ?
C16 C566 H566 118.6 . . ?
C484 C566 H566 118.5 . . ?
C506 C567 C530 122.4(12) . . ?
C506 C567 H567 118.7 . . ?
C530 C567 H567 118.8 . . ?
C44 C568 C56 114.8(15) . . ?
C44 C568 H568 106.8 . . ?
C56 C568 H568 106.8 . . ?
C573 C568 C44 117.9(13) . . ?
C573 C568 C56 103.1(14) . . ?
C573 C568 H568 106.7 . . ?
H56L C569 H56M 109.5 . . ?
H56L C569 H56N 109.5 . . ?
H56M C569 H56N 109.5 . . ?
C570 C569 H56L 109.4 . . ?
C570 C569 H56M 109.4 . . ?
C570 C569 H56N 109.6 . . ?
C45 C570 H570 107.6 . . ?
C494 C570 C45 105.5(10) . . ?
C494 C570 C569 110.8(9) . . ?
C494 C570 H570 107.7 . . ?
C569 C570 C45 117.2(13) . . ?
C569 C570 H570 107.7 . . ?
O434 C573 H57A 109.6 . . ?
O434 C573 H57B 109.7 . . ?
C568 C573 O434 109.8(12) . . ?
C568 C573 H57A 109.7 . . ?
C568 C573 H57B 109.8 . . ?
H57A C573 H57B 108.2 . . ?
C42 C574 C519 121.3(10) . . ?
C42 C574 H57C 107.0 . . ?
C42 C574 H57D 107.1 . . ?
C519 C574 H57C 106.9 . . ?
C519 C574 H57D 107.1 . . ?
H57C C574 H57D 106.7 . . ?
C9 C575 C495 129(2) . . ?
C9 C575 H575 115.8 . . ?
C495 C575 H575 115.7 . . ?
C24 C577 C532 105.5(16) . . ?
C24 C577 H577 113.9 . . ?
C73 C577 C24 103.7(18) . . ?
C73 C577 C532 104.7(16) . . ?
C73 C577 H577 114.0 . . ?
C532 C577 H577 114.1 . . ?
C516 C579 H57E 109.5 . . ?
C516 C579 H57F 109.4 . . ?
C516 C579 H57G 109.5 . . ?
H57E C579 H57F 109.5 . . ?
H57E C579 H57G 109.5 . . ?
H57F C579 H57G 109.5 . . ?
C515 C581 H581 121.2 . . ?
C584 C581 C515 118(2) . . ?
C584 C581 H581 121.1 . . ?
C513 C583 H58A 109.4 . . ?
C513 C583 H58B 109.6 . . ?
C513 C583 H58C 109.5 . . ?
H58A C583 H58B 109.5 . . ?
H58A C583 H58C 109.5 . . ?
H58B C583 H58C 109.5 . . ?
C581 C584 H584 114.8 . . ?
C581 C584 C588 131(2) . . ?
C588 C584 H584 114.6 . . ?
C485 C588 C9 116.8(16) . . ?
C584 C588 C9 132.0(18) . . ?
C584 C588 C485 110.4(18) . . ?
C517 C590 H59A 109.5 . . ?
C517 C590 H59B 109.5 . . ?
C517 C590 H59C 109.5 . . ?
H59A C590 H59B 109.5 . . ?
H59A C590 H59C 109.5 . . ?
H59B C590 H59C 109.5 . . ?
C272 C593 H593 105.1 . . ?
C358 C593 C272 113.5(6) . . ?
C358 C593 C435 110.3(7) . . ?
C358 C593 H593 105.1 . . ?
C435 C593 C272 116.6(8) . . ?
C435 C593 H593 105.1 . . ?
C534 C594 H59G 109.6 . . ?
C534 C594 H59H 109.5 . . ?
C534 C594 H59I 109.4 . . ?
H59G C594 H59H 109.5 . . ?
H59G C594 H59I 109.5 . . ?
H59H C594 H59I 109.5 . . ?
C545 C599 H59D 109.6 . . ?
C545 C599 H59E 109.4 . . ?
C545 C599 H59F 109.4 . . ?
H59D C599 H59E 109.5 . . ?
H59D C599 H59F 109.5 . . ?
H59E C599 H59F 109.5 . . ?
C6 C600 C12 103.9(10) . . ?
C6 C600 H600 116.0 . . ?
C12 C600 H600 116.0 . . ?
C433 C600 C6 100.1(10) . . ?
C433 C600 C12 102.6(9) . . ?
C433 C600 H600 116.1 . . ?
C514 C602 H60A 109.4 . . ?
C514 C602 H60B 109.5 . . ?
C514 C602 H60C 109.5 . . ?
H60A C602 H60B 109.5 . . ?
H60A C602 H60C 109.5 . . ?
H60B C602 H60C 109.5 . . ?
C11 C603 C490 96.5(11) . . ?
C11 C603 H603 112.3 . . ?
C34 C603 C11 112.4(14) . . ?
C34 C603 C490 109.7(11) . . ?
C34 C603 H603 112.5 . . ?
C490 C603 H603 112.4 . . ?
O139 S04 C405 106.6(4) . . ?
O139 S04 C473 105.9(4) . . ?
C473 S04 C405 95.9(4) . . ?
S04 C405 H40C 109.5 . . ?
S04 C405 H40D 109.5 . . ?
S04 C405 H40E 109.5 . . ?
H40C C405 H40D 109.5 . . ?
H40C C405 H40E 109.5 . . ?
H40D C405 H40E 109.5 . . ?
S04 C473 H47H 109.5 . . ?
S04 C473 H47I 109.5 . . ?
S04 C473 H47J 109.4 . . ?
H47H C473 H47I 109.5 . . ?
H47H C473 H47J 109.5 . . ?
H47I C473 H47J 109.5 . . ?
O219 S05 C475 107.5(4) . . ?
O219 S05 C497 105.8(4) . . ?
C497 S05 C475 95.7(4) . . ?
S05 C475 H47K 109.5 . . ?
S05 C475 H47L 109.4 . . ?
S05 C475 H47M 109.5 . . ?
H47K C475 H47L 109.5 . . ?
H47K C475 H47M 109.5 . . ?
H47L C475 H47M 109.5 . . ?
S05 C497 H49H 109.5 . . ?
S05 C497 H49I 109.4 . . ?
S05 C497 H49J 109.5 . . ?
H49H C497 H49I 109.5 . . ?
H49H C497 H49J 109.5 . . ?
H49I C497 H49J 109.5 . . ?
O283 S07 C391 100.2(4) . . ?
O283 S07 C576 107.0(5) . . ?
C576 S07 C391 83.4(5) . . ?
H48F O486 H48G 104.4 . . ?
S07 C391 H39F 109.5 . . ?
S07 C391 H39G 109.5 . . ?
S07 C391 H39H 109.5 . . ?
H39F C391 H39G 109.5 . . ?
H39F C391 H39H 109.5 . . ?
H39G C391 H39H 109.5 . . ?
S07 C576 H57H 109.4 . . ?
S07 C576 H57I 109.5 . . ?
S07 C576 H57J 109.4 . . ?
H57H C576 H57I 109.5 . . ?
H57H C576 H57J 109.5 . . ?
H57I C576 H57J 109.5 . . ?
O469 S11 C536 105.1(6) . . ?
O469 S11 C560 98.9(8) . . ?
C560 S11 C536 96.2(7) . . ?
S11 C536 H53N 109.4 . . ?
S11 C536 H53O 109.5 . . ?
S11 C536 H53P 109.5 . . ?
H53N C536 H53O 109.5 . . ?
H53N C536 H53P 109.5 . . ?
H53O C536 H53P 109.5 . . ?
S11 C560 H56O 110.9 . . ?
S11 C560 H56P 110.7 . . ?
S11 C560 H56Q 111.1 . . ?
H56O C560 H56P 108.1 . . ?
H56O C560 H56Q 108.0 . . ?
H56P C560 H56Q 108.0 . . ?

loop_
_geom_bond_atom_site_label_1
_geom_bond_atom_site_label_2
_geom_bond_distance
_geom_bond_site_symmetry_2
_geom_bond_publ_flag
S01 C222 1.717(7) . ?
S01 C267 1.694(7) . ?
S02 C207 1.706(7) . ?
S02 C264 1.691(8) . ?
S03 C296 1.702(8) . ?
S03 C437 1.710(8) . ?
S06 C331 1.747(8) . ?
S06 C431 1.704(9) . ?
S08 O049 1.406(5) . ?
S08 C487 1.738(8) . ?
S08 C527 1.541(10) . ?
O10 C064 1.345(7) . ?
O10 C298 1.450(8) . ?
O013 C091 1.237(7) . ?
O014 C028 1.195(7) . ?
O016 C045 1.219(7) . ?
O017 C044 1.222(7) . ?
O022 C132 1.367(9) . ?
O022 C272 1.423(7) . ?
O023 C124 1.364(8) . ?
O023 C315 1.455(7) . ?
O024 C168 1.363(8) . ?
O024 C373 1.420(8) . ?
O031 C258 1.315(8) . ?
O031 C328 1.453(8) . ?
O039 C228 1.320(8) . ?
O039 C305 1.437(7) . ?
O046 C260 1.376(8) . ?
O046 C368 1.451(8) . ?
O051 C074 1.342(7) . ?
O051 C433 1.448(9) . ?
O053 C170 1.222(7) . ?
O056 C146 1.280(8) . ?
O057 C259 1.360(7) . ?
O057 C400 1.419(8) . ?
O058 C196 1.234(7) . ?
O061 C306 1.352(8) . ?
O061 C392 1.452(9) . ?
O066 C165 1.235(8) . ?
O067 C223 1.355(7) . ?
O067 C355 1.446(8) . ?
O069 C225 1.219(8) . ?
O072 C310 1.208(8) . ?
O078 C182 1.208(7) . ?
O082 C152 1.195(7) . ?
O085 C276 1.334(8) . ?
O085 C425 1.446(9) . ?
O094 C158 1.365(7) . ?
O094 C490 1.484(10) . ?
O095 C332 1.245(8) . ?
O096 C297 1.234(8) . ?
O097 C127 1.235(7) . ?
O099 N184 1.219(7) . ?
O105 C187 1.370(8) . ?
O105 C423 1.456(10) . ?
O106 C354 1.340(8) . ?
O106 C466 1.444(9) . ?
O107 C154 1.215(7) . ?
O108 C215 1.255(8) . ?
O128 N184 1.197(6) . ?
O138 C378 1.470(8) . ?
O138 C409 1.383(8) . ?
O141 C352 1.335(9) . ?
O141 C472 1.427(10) . ?
O143 C218 1.227(7) . ?
O147 C313 1.246(8) . ?
O156 C256 1.199(9) . ?
O157 C322 1.270(8) . ?
O161 C284 1.367(9) . ?
O161 C468 1.507(9) . ?
O174 C390 1.346(9) . ?
O174 C459 1.447(9) . ?
O179 C383 1.225(8) . ?
O180 C363 1.353(8) . ?
O180 C478 1.456(11) . ?
O190 C274 1.243(9) . ?
O220 N104 1.208(7) . ?
O232 C367 1.264(9) . ?
O243 C362 1.211(10) . ?
O244 C386 1.208(8) . ?
O246 C412 1.336(9) . ?
O246 C510 1.463(9) . ?
O255 C261 1.208(8) . ?
O262 C440 1.323(9) . ?
O262 C494 1.426(11) . ?
O266 N104 1.219(7) . ?
O278 C413 1.259(9) . ?
O333 C345 1.365(11) . ?
O333 C532 1.449(12) . ?
O353 N356 1.215(8) . ?
O359 C396 1.214(10) . ?
O366 C460 1.386(9) . ?
O366 C548 1.493(11) . ?
O382 C465 1.352(11) . ?
O382 C504 1.434(11) . ?
O403 C464 1.297(14) . ?
O417 C416 1.232(9) . ?
O428 N444 1.225(9) . ?
O434 C457 1.333(12) . ?
O434 C573 1.507(12) . ?
O449 N444 1.218(10) . ?
O453 C496 1.362(12) . ?
O453 C538 1.509(12) . ?
O454 N356 1.195(9) . ?
O488 H488 0.8203 . ?
O488 C555 1.234(12) . ?
O589 C9 1.405(16) . ?
O589 C22 1.495(17) . ?
N09 H09 0.8600 . ?
N09 C028 1.382(7) . ?
N09 C043 1.387(7) . ?
N12 C043 1.336(7) . ?
N12 C109 1.322(7) . ?
N015 C037 1.312(7) . ?
N015 C092 1.357(8) . ?
N018 C083 1.326(7) . ?
N018 C100 1.387(7) . ?
N019 H019 0.8600 . ?
N019 C080 1.377(7) . ?
N019 C091 1.350(8) . ?
N020 H020 0.8600 . ?
N020 N063 1.362(6) . ?
N020 C154 1.323(8) . ?
N021 C033 1.329(7) . ?
N021 C080 1.336(7) . ?
N026 H026 0.8600 . ?
N026 C109 1.406(7) . ?
N026 C165 1.346(8) . ?
N027 C114 1.328(7) . ?
N027 C117 1.314(8) . ?
N029 C103 1.358(8) . ?
N029 C159 1.298(8) . ?
N030 C209 1.374(8) . ?
N030 C240 1.299(8) . ?
N032 C079 1.387(7) . ?
N032 C268 1.300(8) . ?
N034 C025 1.320(8) . ?
N034 C093 1.346(8) . ?
N035 H035 0.8600 . ?
N035 C084 1.437(7) . ?
N035 C127 1.309(7) . ?
N036 C112 1.296(8) . ?
N036 C120 1.353(7) . ?
N040 C221 1.324(8) . ?
N040 C224 1.351(8) . ?
N041 C079 1.325(8) . ?
N041 C229 1.300(7) . ?
N042 C148 1.377(8) . ?
N042 C197 1.305(8) . ?
N047 C123 1.356(8) . ?
N047 C227 1.310(8) . ?
N048 C103 1.348(8) . ?
N048 C347 1.350(8) . ?
N050 C073 1.374(8) . ?
N050 C211 1.307(8) . ?
N052 H052 0.8600 . ?
N052 C033 1.408(7) . ?
N052 C196 1.304(8) . ?
N055 C164 1.327(8) . ?
N055 C205 1.361(8) . ?
N059 C150 1.371(7) . ?
N059 C199 1.332(8) . ?
N060 H060 0.8600 . ?
N060 C146 1.350(8) . ?
N060 C149 1.387(8) . ?
N062 C126 1.413(9) . ?
N062 C194 1.302(8) . ?
N063 H063 0.8600 . ?
N063 C045 1.342(8) . ?
N068 H068 0.8600 . ?
N068 C044 1.358(8) . ?
N068 C133 1.401(7) . ?
N070 H070 0.8600 . ?
N070 C134 1.418(8) . ?
N070 C218 1.317(8) . ?
N071 C117 1.400(8) . ?
N071 C321 1.304(9) . ?
N075 C160 1.363(8) . ?
N075 C166 1.301(8) . ?
N076 C163 1.318(8) . ?
N076 C172 1.309(8) . ?
N077 C209 1.341(8) . ?
N077 C257 1.325(8) . ?
N081 H081 0.8600 . ?
N081 C170 1.351(8) . ?
N081 C221 1.401(8) . ?
N088 H088 0.8600 . ?
N088 C252 1.397(9) . ?
N088 C256 1.380(10) . ?
N098 H098 0.8600 . ?
N098 C152 1.369(8) . ?
N098 C240 1.416(8) . ?
N104 C210 1.459(9) . ?
N110 H110 0.8600 . ?
N110 N198 1.381(8) . ?
N110 C215 1.321(9) . ?
N116 H116 0.8600 . ?
N116 C313 1.368(9) . ?
N116 C347 1.358(8) . ?
N118 C199 1.375(8) . ?
N118 C252 1.279(9) . ?
N121 H121 0.8600 . ?
N121 C321 1.420(9) . ?
N121 C396 1.363(10) . ?
N122 H122 0.8600 . ?
N122 C115 1.364(8) . ?
N122 C261 1.369(8) . ?
N125 H125 0.8600 . ?
N125 C224 1.403(8) . ?
N125 C322 1.339(9) . ?
N129 H129 0.8600 . ?
N129 C090 1.378(8) . ?
N129 C225 1.381(8) . ?
N130 C312 1.362(9) . ?
N130 C351 1.327(9) . ?
N131 C089 1.404(8) . ?
N131 C120 1.400(8) . ?
N140 H140 0.8600 . ?
N140 N173 1.382(7) . ?
N140 C367 1.300(9) . ?
N142 C113 1.285(8) . ?
N142 C195 1.356(8) . ?
N144 H144 0.8600 . ?
N144 C269 1.386(9) . ?
N144 C310 1.369(10) . ?
N151 H151 0.8600 . ?
N151 N245 1.345(7) . ?
N151 C274 1.365(9) . ?
N153 H153 0.8600 . ?
N153 C294 1.392(9) . ?
N153 C332 1.327(8) . ?
N155 H155 0.8600 . ?
N155 C182 1.365(8) . ?
N155 C229 1.396(8) . ?
N162 C177 1.354(9) . ?
N162 C292 1.329(8) . ?
N171 H171 0.8600 . ?
N171 C214 1.327(8) . ?
N171 C316 1.355(8) . ?
N173 H173 0.8600 . ?
N173 C416 1.357(9) . ?
N175 C090 1.288(8) . ?
N175 C123 1.384(8) . ?
N176 C307 1.324(10) . ?
N176 C323 1.351(9) . ?
N178 C247 1.304(8) . ?
N178 C374 1.350(9) . ?
N181 C318 1.332(8) . ?
N181 C320 1.324(8) . ?
N184 C119 1.468(8) . ?
N189 C287 1.307(10) . ?
N189 C323 1.335(9) . ?
N198 H198 0.8600 . ?
N198 C362 1.366(9) . ?
N204 H204 0.8600 . ?
N204 C383 1.325(10) . ?
N204 C424 1.342(10) . ?
N230 C126 1.346(9) . ?
N230 C167 1.438(9) . ?
N231 C319 1.348(9) . ?
N231 C419 1.309(9) . ?
N235 C195 1.379(8) . ?
N235 C308 1.321(8) . ?
N236 H236 0.8600 . ?
N236 C307 1.362(10) . ?
N236 C413 1.329(10) . ?
N238 C424 1.362(11) . ?
N238 C439 1.291(11) . ?
N239 C290 1.333(10) . ?
N239 C443 1.374(11) . ?
N245 H245 0.8600 . ?
N245 C297 1.296(9) . ?
N250 C275 1.336(9) . ?
N250 C335 1.310(9) . ?
N279 H279 0.8600 . ?
N279 C308 1.370(9) . ?
N279 C386 1.391(9) . ?
N295 C237 1.414(10) . ?
N295 C319 1.402(9) . ?
N299 H299 0.8600 . ?
N299 C439 1.392(12) . ?
N299 C464 1.321(15) . ?
N343 C350 1.340(10) . ?
N343 C500 1.287(11) . ?
N356 C401 1.435(12) . ?
N364 C335 1.428(10) . ?
N364 C415 1.354(10) . ?
N388 C485 1.435(17) . ?
N388 C495 1.294(14) . ?
N404 H404 0.8600 . ?
N404 C503 1.351(13) . ?
N404 C555 1.387(14) . ?
N444 C418 1.454(13) . ?
C1 H1A 0.9600 . ?
C1 H1B 0.9600 . ?
C1 H1C 0.9600 . ?
C1 C534 1.585(14) . ?
C2 H2A 0.9600 . ?
C2 H2B 0.9600 . ?
C2 H2C 0.9600 . ?
C2 C551 1.547(14) . ?
C3 H3A 0.9600 . ?
C3 H3B 0.9600 . ?
C3 H3C 0.9600 . ?
C3 C551 1.488(14) . ?
C5 H5A 0.9600 . ?
C5 H5B 0.9600 . ?
C5 H5C 0.9600 . ?
C5 C482 1.527(16) . ?
C6 H6A 0.9600 . ?
C6 H6B 0.9601 . ?
C6 H6C 0.9600 . ?
C6 C600 1.586(16) . ?
C7 H7 0.9800 . ?
C7 C39 1.54(2) . ?
C7 C190 1.512(18) . ?
C7 C538 1.538(13) . ?
C8 H8A 0.9600 . ?
C8 H8B 0.9600 . ?
C8 H8C 0.9600 . ?
C8 C499 1.587(15) . ?
C9 C575 1.19(4) . ?
C9 C588 1.44(4) . ?
C10 H10A 0.9600 . ?
C10 H10B 0.9600 . ?
C10 H10C 0.9600 . ?
C10 C452 1.540(12) . ?
C11 H11A 0.9600 . ?
C11 H11B 0.9600 . ?
C11 H11C 0.9600 . ?
C11 C603 1.580(19) . ?
C12 H12A 0.9600 . ?
C12 H12B 0.9600 . ?
C12 H12C 0.9600 . ?
C12 C600 1.627(15) . ?
C14 H14A 0.9600 . ?
C14 H14B 0.9600 . ?
C14 H14C 0.9600 . ?
C14 C25 1.606(16) . ?
C15 H15A 0.9600 . ?
C15 H15B 0.9600 . ?
C15 H15C 0.9600 . ?
C15 C508 1.516(14) . ?
C16 H16 0.9300 . ?
C16 C542 1.358(17) . ?
C16 C566 1.396(17) . ?
C17 H17A 0.9600 . ?
C17 H17B 0.9600 . ?
C17 H17C 0.9600 . ?
C17 C545 1.426(15) . ?
C20 H20A 0.9600 . ?
C20 H20B 0.9600 . ?
C20 H20C 0.9600 . ?
C20 C557 1.568(16) . ?
C22 H22A 0.9700 . ?
C22 H22B 0.9700 . ?
C22 C26 1.535(15) . ?
C23 H23A 0.9600 . ?
C23 H23B 0.9600 . ?
C23 H23C 0.9600 . ?
C23 C507 1.426(12) . ?
C24 H24A 0.9600 . ?
C24 H24B 0.9600 . ?
C24 H24C 0.9600 . ?
C24 C577 1.39(2) . ?
C025 C028 1.517(9) . ?
C025 C241 1.397(9) . ?
C25 H25 0.9800 . ?
C25 C78 1.543(19) . ?
C25 C548 1.428(14) . ?
C26 H26 0.9800 . ?
C26 C27 1.575(16) . ?
C26 C29 1.626(17) . ?
C27 H27A 0.9938 . ?
C27 H27B 0.9948 . ?
C27 H27C 0.9952 . ?
C29 H29A 0.9736 . ?
C29 H29B 0.9736 . ?
C29 H29C 0.9735 . ?
C033 C135 1.395(8) . ?
C34 H34A 0.9600 . ?
C34 H34B 0.9600 . ?
C34 H34C 0.9600 . ?
C34 C603 1.509(17) . ?
C037 C091 1.506(9) . ?
C037 C137 1.382(8) . ?
C39 H39A 0.9600 . ?
C39 H39B 0.9600 . ?
C39 H39C 0.9600 . ?
C42 H42I 0.9700 . ?
C42 H42J 0.9700 . ?
C42 C481 1.439(14) . ?
C42 C574 1.367(14) . ?
C043 C136 1.373(8) . ?
C044 C083 1.518(8) . ?
C44 H44A 0.9600 . ?
C44 H44B 0.9600 . ?
C44 H44C 0.9600 . ?
C44 C568 1.56(2) . ?
C045 C089 1.477(9) . ?
C45 H45C 0.9600 . ?
C45 H45D 0.9600 . ?
C45 H45E 0.9600 . ?
C45 C570 1.551(17) . ?
C50 H50A 0.9662 . ?
C50 H50B 0.9663 . ?
C50 H50C 0.9665 . ?
C50 C539 1.699(19) . ?
C054 C064 1.393(9) . ?
C054 C100 1.439(9) . ?
C054 C193 1.422(9) . ?
C56 H56C 1.1312 . ?
C56 H56D 1.1310 . ?
C56 H56E 1.1294 . ?
C56 C568 1.598(18) . ?
C62 H62A 0.9702 . ?
C62 H62B 0.9698 . ?
C62 H62C 0.9699 . ?
C62 C539 1.502(18) . ?
C064 C065 1.381(8) . ?
C065 H065 0.9300 . ?
C065 C083 1.412(8) . ?
C73 H73A 0.9600 . ?
C73 H73B 0.9600 . ?
C73 H73C 0.9600 . ?
C73 C577 1.299(19) . ?
C073 C084 1.394(8) . ?
C073 C188 1.431(8) . ?
C074 C086 1.436(9) . ?
C074 C137 1.341(9) . ?
C78 H78A 0.9620 . ?
C78 H78B 0.9620 . ?
C78 H78C 0.9620 . ?
C79 H79A 0.9603 . ?
C79 H79B 0.9603 . ?
C79 H79C 0.9603 . ?
C79 C507 1.634(15) . ?
C079 C101 1.420(8) . ?
C080 C111 1.394(8) . ?
C084 C203 1.379(8) . ?
C086 C092 1.422(8) . ?
C086 C330 1.389(9) . ?
C087 C148 1.416(8) . ?
C087 C270 1.408(9) . ?
C087 C354 1.411(10) . ?
C089 C124 1.424(8) . ?
C090 C200 1.432(9) . ?
C092 C134 1.450(9) . ?
C093 C115 1.435(10) . ?
C093 C273 1.407(9) . ?
C100 C119 1.379(8) . ?
C101 C158 1.434(10) . ?
C101 C291 1.395(10) . ?
C102 C120 1.390(8) . ?
C102 C168 1.438(9) . ?
C102 C202 1.412(9) . ?
C103 C248 1.410(9) . ?
C109 C213 1.381(9) . ?
C111 H111 0.9300 . ?
C111 C242 1.393(8) . ?
C112 C152 1.541(9) . ?
C112 C217 1.418(9) . ?
C113 C225 1.527(9) . ?
C113 C301 1.416(9) . ?
C114 C170 1.473(9) . ?
C114 C280 1.394(9) . ?
C115 C389 1.381(10) . ?
C117 C206 1.421(9) . ?
C119 C249 1.402(8) . ?
C123 C233 1.441(10) . ?
C124 C202 1.354(9) . ?
C126 C192 1.417(9) . ?
C127 C166 1.513(9) . ?
C132 C167 1.409(9) . ?
C132 C334 1.385(10) . ?
C133 C145 1.352(8) . ?
C133 C148 1.428(8) . ?
C134 C311 1.350(9) . ?
C135 H135 0.9300 . ?
C135 C242 1.388(8) . ?
C136 H136 0.9300 . ?
C136 C336 1.355(9) . ?
C137 H137 0.9300 . ?
C145 H145 0.9300 . ?
C145 C254 1.404(8) . ?
C146 C247 1.473(10) . ?
C149 C191 1.363(9) . ?
C149 C205 1.450(9) . ?
C150 C182 1.512(10) . ?
C150 C341 1.349(9) . ?
C154 C172 1.502(9) . ?
C158 C234 1.361(9) . ?
C159 C165 1.508(9) . ?
C159 C380 1.403(9) . ?
C160 C169 1.417(9) . ?
C160 C210 1.427(10) . ?
C163 C296 1.474(9) . ?
C163 C376 1.435(10) . ?
C164 C183 1.380(9) . ?
C164 C332 1.526(10) . ?
C166 C265 1.400(9) . ?
C167 C215 1.475(10) . ?
C168 C217 1.380(9) . ?
C169 C276 1.425(10) . ?
C169 C372 1.435(10) . ?
C172 C384 1.397(10) . ?
C177 C274 1.467(10) . ?
C177 C406 1.367(10) . ?
C183 H183 0.9300 . ?
C183 C306 1.331(9) . ?
C186 H186 0.9300 . ?
C186 C200 1.376(8) . ?
C186 C233 1.362(9) . ?
C187 C241 1.359(10) . ?
C187 C273 1.388(10) . ?
C188 C208 1.404(9) . ?
C188 C223 1.392(9) . ?
C190 H19A 0.9988 . ?
C190 H19B 0.9990 . ?
C190 H19C 0.9990 . ?
C191 H191 0.9300 . ?
C191 C340 1.407(9) . ?
C192 C259 1.421(10) . ?
C192 C334 1.400(9) . ?
C193 H193 0.9300 . ?
C193 C216 1.339(9) . ?
C194 C256 1.522(11) . ?
C194 C293 1.388(9) . ?
C195 C282 1.385(9) . ?
C196 C268 1.503(9) . ?
C197 C261 1.494(10) . ?
C197 C326 1.422(9) . ?
C199 C303 1.401(10) . ?
C200 H200 0.9300 . ?
C202 H202 0.9300 . ?
C203 H203 0.9300 . ?
C203 C271 1.418(8) . ?
C205 C251 1.385(9) . ?
C206 C260 1.423(9) . ?
C206 C304 1.412(9) . ?
C207 C309 1.389(10) . ?
C207 C318 1.460(10) . ?
C208 H208 0.9300 . ?
C208 C271 1.354(9) . ?
C209 C344 1.377(9) . ?
C210 C285 1.372(9) . ?
C211 C218 1.491(9) . ?
C211 C327 1.439(9) . ?
C212 C264 1.357(9) . ?
C212 C281 1.496(10) . ?
C212 C309 1.396(10) . ?
C213 H213 0.9300 . ?
C213 C336 1.418(9) . ?
C214 C322 1.482(10) . ?
C214 C441 1.408(10) . ?
C216 H216 0.9300 . ?
C216 C249 1.385(9) . ?
C217 H217 0.9300 . ?
C221 C253 1.402(9) . ?
C222 C277 1.421(9) . ?
C222 C432 1.479(9) . ?
C223 C327 1.345(9) . ?
C224 C300 1.377(9) . ?
C227 C339 1.395(10) . ?
C227 C383 1.549(11) . ?
C228 C233 1.445(9) . ?
C228 C339 1.372(10) . ?
C229 C338 1.423(9) . ?
C234 H234 0.9300 . ?
C234 C268 1.424(9) . ?
C237 C297 1.550(10) . ?
C237 C412 1.405(10) . ?
C240 C288 1.385(9) . ?
C241 H241 0.9300 . ?
C242 H242 0.9300 . ?
C247 C342 1.428(10) . ?
C248 C360 1.413(11) . ?
C248 C363 1.412(11) . ?
C249 H249 0.9300 . ?
C251 C306 1.476(9) . ?
C251 C324 1.425(9) . ?
C252 C445 1.423(11) . ?
C253 H253 0.9300 . ?
C253 C314 1.364(9) . ?
C254 H254 0.9300 . ?
C254 C270 1.352(9) . ?
C257 C313 1.514(10) . ?
C257 C317 1.396(10) . ?
C258 C282 1.417(10) . ?
C258 C301 1.396(9) . ?
C259 C293 1.384(10) . ?
C260 C280 1.339(9) . ?
C263 H263 0.9300 . ?
C263 C269 1.376(10) . ?
C263 C448 1.406(10) . ?
C264 C422 1.542(10) . ?
C265 H265 0.9300 . ?
C265 C276 1.344(9) . ?
C267 C289 1.354(9) . ?
C267 C312 1.473(10) . ?
C269 C350 1.455(10) . ?
C270 H270 0.9300 . ?
C271 H271 0.9300 . ?
C272 H27D 0.9700 . ?
C272 H27E 0.9700 . ?
C272 C593 1.586(10) . ?
C273 C370 1.394(10) . ?
C275 C377 1.421(10) . ?
C275 C386 1.482(11) . ?
C277 C289 1.402(10) . ?
C277 C346 1.480(10) . ?
C280 H280 0.9300 . ?
C281 H281 0.9800 . ?
C281 C346 1.332(10) . ?
C281 C523 1.511(10) . ?
C282 C369 1.455(10) . ?
C284 C303 1.473(10) . ?
C284 C341 1.359(10) . ?
C285 H285 0.9300 . ?
C285 C402 1.431(10) . ?
C286 H286 0.9300 . ?
C286 C304 1.343(9) . ?
C286 C321 1.403(10) . ?
C287 C396 1.493(12) . ?
C287 C463 1.443(11) . ?
C288 H288 0.9300 . ?
C288 C385 1.311(10) . ?
C289 H289 0.9300 . ?
C290 C310 1.499(11) . ?
C290 C436 1.358(11) . ?
C291 H291 0.9300 . ?
C291 C338 1.344(10) . ?
C292 C331 1.409(10) . ?
C292 C399 1.394(10) . ?
C293 H293 0.9300 . ?
C294 C316 1.414(10) . ?
C294 C414 1.431(10) . ?
C296 C438 1.346(9) . ?
C298 H29D 0.9700 . ?
C298 H29E 0.9700 . ?
C298 C379 1.499(9) . ?
C300 H300 0.9300 . ?
C300 C314 1.339(9) . ?
C301 H301 0.9300 . ?
C302 H302 0.9300 . ?
C302 C318 1.379(9) . ?
C302 C408 1.375(10) . ?
C303 C450 1.334(10) . ?
C304 H304 0.9300 . ?
C305 H30A 0.9700 . ?
C305 H30B 0.9700 . ?
C305 C430 1.547(11) . ?
C307 C420 1.437(10) . ?
C308 C387 1.407(10) . ?
C309 H309 0.9300 . ?
C311 H311 0.9300 . ?
C311 C349 1.402(10) . ?
C312 C456 1.397(10) . ?
C314 H314 0.9300 . ?
C315 H31A 0.9700 . ?
C315 H31B 0.9700 . ?
C315 C393 1.513(10) . ?
C316 C375 1.465(10) . ?
C317 H317 0.9300 . ?
C317 C345 1.356(12) . ?
C319 C337 1.393(11) . ?
C320 C348 1.427(10) . ?
C320 C367 1.516(11) . ?
C323 C365 1.416(10) . ?
C324 H324 0.9300 . ?
C324 C340 1.363(9) . ?
C326 H326 0.9300 . ?
C326 C354 1.331(10) . ?
C327 H327 0.9300 . ?
C328 H32A 0.9700 . ?
C328 H32B 0.9700 . ?
C328 C452 1.510(9) . ?
C329 H329 0.9300 . ?
C329 C390 1.400(10) . ?
C329 C397 1.393(10) . ?
C330 H330 0.9300 . ?
C330 C349 1.350(10) . ?
C331 C410 1.406(10) . ?
C334 H334 0.9300 . ?
C335 C397 1.488(10) . ?
C336 H336 0.9300 . ?
C337 C361 1.401(11) . ?
C337 C457 1.445(12) . ?
C338 H338 0.9300 . ?
C339 H339 0.9300 . ?
C340 H340 0.9300 . ?
C341 H341 0.9300 . ?
C342 H342 0.9300 . ?
C342 C440 1.401(11) . ?
C344 C345 1.389(12) . ?
C344 C385 1.474(11) . ?
C346 H346 0.9800 . ?
C346 C512 1.553(11) . ?
C347 C451 1.376(10) . ?
C348 H348 0.9300 . ?
C348 C408 1.431(11) . ?
C349 H349 0.9300 . ?
C350 C357 1.439(11) . ?
C351 C362 1.540(12) . ?
C351 C446 1.381(11) . ?
C352 C365 1.411(11) . ?
C352 C463 1.428(12) . ?
C355 H35A 0.9700 . ?
C355 H35B 0.9700 . ?
C355 C513 1.463(11) . ?
C357 C411 1.421(11) . ?
C357 C465 1.403(12) . ?
C358 H35C 0.9600 . ?
C358 H35D 0.9600 . ?
C358 H35E 0.9600 . ?
C358 C593 1.465(11) . ?
C360 H360 0.9300 . ?
C360 C451 1.335(11) . ?
C361 H361 0.9300 . ?
C361 C412 1.369(11) . ?
C363 C380 1.353(10) . ?
C365 C476 1.388(11) . ?
C368 H36A 0.9700 . ?
C368 H36B 0.9700 . ?
C368 C502 1.539(10) . ?
C369 H369 0.9300 . ?
C369 C387 1.298(10) . ?
C370 H370 0.9300 . ?
C370 C442 1.366(11) . ?
C371 H371 0.9800 . ?
C371 C400 1.506(9) . ?
C371 C421 1.510(12) . ?
C371 C511 1.477(10) . ?
C372 H372 0.9300 . ?
C372 C402 1.352(10) . ?
C373 H37C 0.9700 . ?
C373 H37D 0.9700 . ?
C373 C557 1.644(14) . ?
C374 C398 1.426(11) . ?
C374 C401 1.450(11) . ?
C375 C460 1.398(11) . ?
C375 C462 1.382(11) . ?
C376 H376 0.9300 . ?
C376 C461 1.353(11) . ?
C377 H377 0.9300 . ?
C377 C409 1.338(10) . ?
C378 H37A 0.9700 . ?
C378 H37B 0.9700 . ?
C378 C514 1.504(11) . ?
C379 H379 0.9800 . ?
C379 C427 1.530(9) . ?
C379 C535 1.509(10) . ?
C380 H380 0.9300 . ?
C381 H381 0.9800 . ?
C381 C395 1.493(11) . ?
C381 C498 1.343(10) . ?
C381 C519 1.558(11) . ?
C384 H384 0.9300 . ?
C384 C461 1.347(11) . ?
C385 H385 0.9300 . ?
C387 H387 0.9300 . ?
C389 H389 0.9300 . ?
C389 C442 1.425(11) . ?
C390 C415 1.414(10) . ?
C392 H39D 0.9700 . ?
C392 H39E 0.9700 . ?
C392 C508 1.499(13) . ?
C393 H393 0.9800 . ?
C393 C546 1.482(12) . ?
C393 C558 1.516(12) . ?
C394 H394 0.9300 . ?
C394 C399 1.391(11) . ?
C394 C406 1.345(10) . ?
C395 C410 1.421(12) . ?
C395 C431 1.338(11) . ?
C397 C409 1.391(10) . ?
C398 C440 1.377(11) . ?
C398 C506 1.452(14) . ?
C399 H399 0.9300 . ?
C400 H40A 0.9700 . ?
C400 H40B 0.9700 . ?
C401 C530 1.368(12) . ?
C402 H402 0.9300 . ?
C406 H406 0.9300 . ?
C408 H408 0.9300 . ?
C410 H410 0.9300 . ?
C411 H411 0.9300 . ?
C411 C448 1.338(10) . ?
C413 C419 1.470(12) . ?
C414 H414 0.9300 . ?
C414 C467 1.413(11) . ?
C415 C416 1.488(11) . ?
C418 C443 1.376(14) . ?
C418 C542 1.382(14) . ?
C419 C429 1.376(12) . ?
C420 H420 0.9300 . ?
C420 C476 1.352(11) . ?
C421 H42A 0.9600 . ?
C421 H42B 0.9600 . ?
C421 H42C 0.9600 . ?
C422 H42D 0.9600 . ?
C422 H42E 0.9600 . ?
C422 H42F 0.9600 . ?
C423 H42K 0.9700 . ?
C423 H42L 0.9700 . ?
C423 C534 1.567(12) . ?
C424 C455 1.442(11) . ?
C425 H42G 0.9700 . ?
C425 H42H 0.9700 . ?
C425 C551 1.456(12) . ?
C426 C437 1.354(10) . ?
C426 C438 1.470(10) . ?
C426 C498 1.455(11) . ?
C427 H42M 0.9600 . ?
C427 H42N 0.9600 . ?
C427 H42O 0.9600 . ?
C429 H429 0.9300 . ?
C429 C457 1.374(13) . ?
C430 H430 0.9800 . ?
C430 C522 1.529(11) . ?
C430 C531 1.512(11) . ?
C431 C564 1.530(12) . ?
C432 H43A 0.9600 . ?
C432 H43B 0.9600 . ?
C432 H43C 0.9600 . ?
C433 H43D 0.9700 . ?
C433 H43E 0.9700 . ?
C433 C600 1.426(10) . ?
C435 H43F 0.9600 . ?
C435 H43G 0.9600 . ?
C435 H43H 0.9600 . ?
C435 C593 1.505(10) . ?
C436 H436 0.9300 . ?
C436 C496 1.378(12) . ?
C437 C491 1.530(10) . ?
C438 H438 0.9300 . ?
C439 C471 1.433(14) . ?
C441 H441 0.9300 . ?
C441 C460 1.394(11) . ?
C442 H442 0.9300 . ?
C443 C484 1.449(14) . ?
C445 H445 0.9300 . ?
C445 C450 1.403(11) . ?
C446 H446 0.9300 . ?
C446 C447 1.425(12) . ?
C447 H447 0.9300 . ?
C447 C456 1.275(11) . ?
C448 H448 0.9300 . ?
C450 H450 0.9300 . ?
C451 H451 0.9300 . ?
C452 H452 0.9800 . ?
C452 C556 1.546(15) . ?
C455 H455 0.9300 . ?
C455 C563 1.295(13) . ?
C456 H456 0.9300 . ?
C459 H45A 0.9700 . ?
C459 H45B 0.9700 . ?
C459 C545 1.525(13) . ?
C461 H461 0.9300 . ?
C462 H462 0.9300 . ?
C462 C467 1.359(11) . ?
C463 H463 0.9300 . ?
C464 C495 1.474(17) . ?
C465 C526 1.380(13) . ?
C466 H46C 0.9700 . ?
C466 H46D 0.9700 . ?
C466 C499 1.513(12) . ?
C467 H467 0.9300 . ?
C468 H46A 0.9700 . ?
C468 H46B 0.9700 . ?
C468 C517 1.538(12) . ?
C471 H471 0.9300 . ?
C471 C563 1.372(14) . ?
C472 H47D 0.9700 . ?
C472 H47E 0.9700 . ?
C472 C482 1.555(12) . ?
C476 H476 0.9300 . ?
C477 H47A 0.9600 . ?
C477 H47B 0.9600 . ?
C477 H47C 0.9600 . ?
C477 C514 1.552(12) . ?
C478 H47F 0.9700 . ?
C478 H47G 0.9700 . ?
C478 C507 1.594(12) . ?
C481 H48A 0.9700 . ?
C481 H48B 0.9700 . ?
C481 C498 1.529(11) . ?
C482 H482 0.9800 . ?
C482 C505 1.435(14) . ?
C484 C496 1.396(14) . ?
C484 C566 1.413(14) . ?
C485 C503 1.507(18) . ?
C485 C588 1.466(17) . ?
C487 H48C 0.9600 . ?
C487 H48D 0.9600 . ?
C487 H48E 0.9600 . ?
C490 H49A 0.9700 . ?
C490 H49B 0.9700 . ?
C490 C603 1.662(14) . ?
C491 H49C 0.9600 . ?
C491 H49D 0.9600 . ?
C491 H49E 0.9600 . ?
C494 H49F 0.9700 . ?
C494 H49G 0.9700 . ?
C494 C570 1.475(12) . ?
C495 C575 1.386(16) . ?
C498 H498 0.9800 . ?
C499 H499 0.9800 . ?
C499 C537 1.386(13) . ?
C500 C526 1.374(14) . ?
C500 C555 1.496(15) . ?
C502 H502 0.9800 . ?
C502 C525 1.571(13) . ?
C502 C562 1.545(12) . ?
C503 C515 1.354(15) . ?
C504 H50D 0.9700 . ?
C504 H50E 0.9700 . ?
C504 C539 1.363(18) . ?
C505 H50F 0.9600 . ?
C505 H50G 0.9600 . ?
C505 H50H 0.9600 . ?
C506 H506 0.9300 . ?
C506 C567 1.297(14) . ?
C507 H507 0.9800 . ?
C508 H508 0.9800 . ?
C508 C547 1.595(15) . ?
C510 H51F 0.9700 . ?
C510 H51G 0.9700 . ?
C510 C516 1.542(13) . ?
C511 H51A 0.9600 . ?
C511 H51B 0.9600 . ?
C511 H51C 0.9600 . ?
C512 H51D 0.9700 . ?
C512 H51E 0.9700 . ?
C512 C553 1.469(12) . ?
C513 H513 0.9800 . ?
C513 C549 1.281(12) . ?
C513 C583 1.509(13) . ?
C514 H514 0.9800 . ?
C514 C602 1.480(15) . ?
C515 H515 0.9300 . ?
C515 C581 1.48(3) . ?
C516 H516 0.9800 . ?
C516 C554 1.547(14) . ?
C516 C579 1.561(15) . ?
C517 H517 0.9800 . ?
C517 C550 1.493(14) . ?
C517 C590 1.477(15) . ?
C519 H51H 0.9700 . ?
C519 H51I 0.9700 . ?
C519 C574 1.457(13) . ?
C522 H52A 0.9600 . ?
C522 H52B 0.9600 . ?
C522 H52C 0.9600 . ?
C523 H52D 0.9700 . ?
C523 H52E 0.9700 . ?
C523 C565 1.441(12) . ?
C525 H52F 0.9600 . ?
C525 H52G 0.9600 . ?
C525 H52H 0.9600 . ?
C526 H526 0.9300 . ?
C527 H52I 0.9600 . ?
C527 H52J 0.9600 . ?
C527 H52K 0.9600 . ?
C530 H530 0.9300 . ?
C530 C567 1.379(14) . ?
C531 H53A 0.9600 . ?
C531 H53B 0.9600 . ?
C531 H53C 0.9600 . ?
C532 H53F 0.9700 . ?
C532 H53G 0.9700 . ?
C532 C577 1.638(19) . ?
C534 H534 0.9800 . ?
C534 C594 1.443(18) . ?
C535 H53H 0.9600 . ?
C535 H53I 0.9600 . ?
C535 H53J 0.9600 . ?
C537 H53K 0.9600 . ?
C537 H53L 0.9600 . ?
C537 H53M 0.9600 . ?
C538 H53D 0.9700 . ?
C538 H53E 0.9700 . ?
C539 H539 0.9800 . ?
C542 H542 0.9300 . ?
C544 H54D 0.9600 . ?
C544 H54E 0.9600 . ?
C544 H54F 0.9600 . ?
C544 C557 1.569(16) . ?
C545 H545 0.9800 . ?
C545 C599 1.577(15) . ?
C546 H54G 0.9600 . ?
C546 H54H 0.9600 . ?
C546 H54I 0.9600 . ?
C547 H54J 0.9602 . ?
C547 H54K 0.9602 . ?
C547 H54L 0.9601 . ?
C548 H54M 0.9700 . ?
C548 H54N 0.9700 . ?
C549 H54A 0.9600 . ?
C549 H54B 0.9600 . ?
C549 H54C 0.9600 . ?
C550 H55A 0.9600 . ?
C550 H55B 0.9600 . ?
C550 H55C 0.9600 . ?
C551 H551 0.9800 . ?
C553 H55D 0.9700 . ?
C553 H55E 0.9700 . ?
C553 C565 1.384(14) . ?
C554 H55I 0.9600 . ?
C554 H55J 0.9600 . ?
C554 H55K 0.9600 . ?
C556 H55F 0.9600 . ?
C556 H55G 0.9600 . ?
C556 H55H 0.9600 . ?
C557 H557 0.9800 . ?
C558 H55L 0.9600 . ?
C558 H55M 0.9600 . ?
C558 H55N 0.9600 . ?
C562 H56F 0.9600 . ?
C562 H56G 0.9600 . ?
C562 H56H 0.9600 . ?
C563 H563 0.9300 . ?
C564 H56I 0.9600 . ?
C564 H56J 0.9600 . ?
C564 H56K 0.9600 . ?
C565 H56A 0.9700 . ?
C565 H56B 0.9700 . ?
C566 H566 0.9300 . ?
C567 H567 0.9300 . ?
C568 H568 0.9800 . ?
C568 C573 1.450(19) . ?
C569 H56L 0.9600 . ?
C569 H56M 0.9600 . ?
C569 H56N 0.9600 . ?
C569 C570 1.515(15) . ?
C570 H570 0.9800 . ?
C573 H57A 0.9700 . ?
C573 H57B 0.9700 . ?
C574 H57C 0.9700 . ?
C574 H57D 0.9700 . ?
C575 H575 0.9300 . ?
C577 H577 0.9800 . ?
C579 H57E 0.9600 . ?
C579 H57F 0.9600 . ?
C579 H57G 0.9600 . ?
C581 H581 0.9300 . ?
C581 C584 1.29(4) . ?
C583 H58A 0.9600 . ?
C583 H58B 0.9600 . ?
C583 H58C 0.9600 . ?
C584 H584 0.9300 . ?
C584 C588 1.43(3) . ?
C590 H59A 0.9600 . ?
C590 H59B 0.9600 . ?
C590 H59C 0.9600 . ?
C593 H593 0.9800 . ?
C594 H59G 0.9600 . ?
C594 H59H 0.9600 . ?
C594 H59I 0.9600 . ?
C599 H59D 0.9600 . ?
C599 H59E 0.9600 . ?
C599 H59F 0.9600 . ?
C600 H600 0.9800 . ?
C602 H60A 0.9600 . ?
C602 H60B 0.9600 . ?
C602 H60C 0.9600 . ?
C603 H603 0.9800 . ?
S04 O139 1.507(5) . ?
S04 C405 1.734(7) . ?
S04 C473 1.729(7) . ?
C405 H40C 0.9600 . ?
C405 H40D 0.9600 . ?
C405 H40E 0.9600 . ?
C473 H47H 0.9600 . ?
C473 H47I 0.9600 . ?
C473 H47J 0.9600 . ?
S05 O219 1.519(5) . ?
S05 C475 1.767(7) . ?
S05 C497 1.765(8) . ?
C475 H47K 0.9600 . ?
C475 H47L 0.9600 . ?
C475 H47M 0.9600 . ?
C497 H49H 0.9600 . ?
C497 H49I 0.9600 . ?
C497 H49J 0.9600 . ?
S07 O283 1.537(7) . ?
S07 C391 1.788(7) . ?
S07 C576 1.715(10) . ?
O486 H48F 0.8502 . ?
O486 H48G 0.8506 . ?
C391 H39F 0.9600 . ?
C391 H39G 0.9600 . ?
C391 H39H 0.9600 . ?
C576 H57H 0.9600 . ?
C576 H57I 0.9600 . ?
C576 H57J 0.9600 . ?
S11 O469 1.429(8) . ?
S11 C536 1.722(10) . ?
S11 C560 1.657(10) . ?
C536 H53N 0.9600 . ?
C536 H53O 0.9600 . ?
C536 H53P 0.9600 . ?
C560 H56O 0.9760 . ?
C560 H56P 0.9757 . ?
C560 H56Q 0.9763 . ?

loop_
_geom_torsion_atom_site_label_1
_geom_torsion_atom_site_label_2
_geom_torsion_atom_site_label_3
_geom_torsion_atom_site_label_4
_geom_torsion
_geom_torsion_site_symmetry_1
_geom_torsion_site_symmetry_2
_geom_torsion_site_symmetry_3
_geom_torsion_site_symmetry_4
_geom_torsion_publ_flag
S01 C222 C277 C289 -0.6(7) . . . . ?
S01 C222 C277 C346 -178.4(6) . . . . ?
S01 C267 C289 C277 0.6(8) . . . . ?
S01 C267 C312 N130 4.2(8) . . . . ?
S01 C267 C312 C456 -177.7(5) . . . . ?
S02 C207 C309 C212 0.7(7) . . . . ?
S02 C207 C318 N181 12.2(8) . . . . ?
S02 C207 C318 C302 -168.3(5) . . . . ?
S03 C296 C438 C426 -0.3(9) . . . . ?
S06 C331 C410 C395 0.3(7) . . . . ?
O10 C064 C065 C083 -174.5(5) . . . . ?
O10 C298 C379 C427 -63.8(8) . . . . ?
O10 C298 C379 C535 171.8(5) . . . . ?
O016 C045 C089 N131 12.6(8) . . . . ?
O016 C045 C089 C124 -167.5(5) . . . . ?
O017 C044 C083 N018 -159.8(5) . . . . ?
O017 C044 C083 C065 21.7(8) . . . . ?
O022 C132 C167 N230 175.5(5) . . . . ?
O022 C132 C167 C215 -7.0(9) . . . . ?
O022 C132 C334 C192 -175.8(5) . . . . ?
O022 C272 C593 C358 63.9(8) . . . . ?
O022 C272 C593 C435 -66.0(9) . . . . ?
O023 C124 C202 C102 179.2(5) . . . . ?
O023 C315 C393 C546 62.5(9) . . . . ?
O023 C315 C393 C558 -179.1(7) . . . . ?
O024 C168 C217 C112 -178.3(5) . . . . ?
O024 C373 C557 C20 -163.6(9) . . . . ?
O024 C373 C557 C544 73.7(9) . . . . ?
O031 C258 C282 C195 -176.3(6) . . . . ?
O031 C258 C282 C369 3.8(11) . . . . ?
O031 C258 C301 C113 177.5(6) . . . . ?
O031 C328 C452 C10 179.0(8) . . . . ?
O031 C328 C452 C556 64.8(10) . . . . ?
O039 C228 C233 C123 179.9(5) . . . . ?
O039 C228 C233 C186 -2.7(9) . . . . ?
O039 C228 C339 C227 179.0(6) . . . . ?
O039 C305 C430 C522 173.3(6) . . . . ?
O039 C305 C430 C531 -63.7(8) . . . . ?
O046 C260 C280 C114 179.7(6) . . . . ?
O046 C368 C502 C525 -55.0(8) . . . . ?
O046 C368 C502 C562 178.0(7) . . . . ?
O051 C074 C086 C092 -178.9(5) . . . . ?
O051 C074 C086 C330 4.2(10) . . . . ?
O051 C074 C137 C037 179.8(6) . . . . ?
O051 C433 C600 C6 167.0(10) . . . . ?
O051 C433 C600 C12 60.2(12) . . . . ?
O056 C146 C247 N178 164.7(5) . . . . ?
O056 C146 C247 C342 -13.0(9) . . . . ?
O057 C259 C293 C194 178.5(6) . . . . ?
O058 C196 C268 N032 -171.2(6) . . . . ?
O058 C196 C268 C234 11.2(9) . . . . ?
O061 C392 C508 C15 170.5(8) . . . . ?
O061 C392 C508 C547 -69.7(12) . . . . ?
O067 C223 C327 C211 179.1(6) . . . . ?
O067 C355 C513 C549 24(2) . . . . ?
O067 C355 C513 C583 -174.6(11) . . . . ?
O085 C425 C551 C2 172.2(8) . . . . ?
O085 C425 C551 C3 -65.4(13) . . . . ?
O094 C158 C234 C268 179.2(6) . . . . ?
O094 C490 C603 C11 178.7(12) . . . . ?
O094 C490 C603 C34 62.0(14) . . . . ?
O097 C127 C166 N075 -167.0(5) . . . . ?
O097 C127 C166 C265 15.0(8) . . . . ?
O099 N184 C119 C100 -131.4(6) . . . . ?
O099 N184 C119 C249 51.2(7) . . . . ?
O105 C187 C241 C025 179.6(5) . . . . ?
O105 C187 C273 C093 -176.8(5) . . . . ?
O105 C187 C273 C370 3.0(9) . . . . ?
O105 C423 C534 C1 63.1(11) . . . . ?
O105 C423 C534 C594 -164.2(10) . . . . ?
O106 C466 C499 C8 -177.1(7) . . . . ?
O106 C466 C499 C537 57.9(11) . . . . ?
O107 C154 C172 N076 179.6(7) . . . . ?
O107 C154 C172 C384 -2.8(11) . . . . ?
O128 N184 C119 C100 52.3(7) . . . . ?
O128 N184 C119 C249 -125.0(6) . . . . ?
O138 C378 C514 C477 -179.4(7) . . . . ?
O138 C378 C514 C602 57.1(12) . . . . ?
O141 C352 C365 C323 -176.8(6) . . . . ?
O141 C352 C365 C476 2.3(11) . . . . ?
O141 C352 C463 C287 175.3(7) . . . . ?
O141 C472 C482 C5 -169.1(8) . . . . ?
O141 C472 C482 C505 66.7(11) . . . . ?
O161 C284 C303 C199 -177.4(6) . . . . ?
O161 C284 C303 C450 0.7(11) . . . . ?
O161 C284 C341 C150 176.1(7) . . . . ?
O161 C468 C517 C550 -61.8(12) . . . . ?
O161 C468 C517 C590 62.6(12) . . . . ?
O174 C390 C415 N364 -179.8(7) . . . . ?
O174 C390 C415 C416 0.7(12) . . . . ?
O174 C459 C545 C17 -69.6(10) . . . . ?
O174 C459 C545 C599 178.5(10) . . . . ?
O180 C363 C380 C159 -177.0(7) . . . . ?
O180 C478 C507 C23 -64.9(13) . . . . ?
O180 C478 C507 C79 -163.8(11) . . . . ?
O220 N104 C210 C160 46.6(8) . . . . ?
O220 N104 C210 C285 -133.2(7) . . . . ?
O246 C510 C516 C554 167.6(10) . . . . ?
O246 C510 C516 C579 -66.5(10) . . . . ?
O262 C494 C570 C45 67.4(13) . . . . ?
O262 C494 C570 C569 -60.4(14) . . . . ?
O266 N104 C210 C160 -137.0(7) . . . . ?
O266 N104 C210 C285 43.2(8) . . . . ?
O278 C413 C419 N231 171.1(7) . . . . ?
O278 C413 C419 C429 -10.8(12) . . . . ?
O333 C532 C577 C24 69.6(18) . . . . ?
O333 C532 C577 C73 178.7(16) . . . . ?
O353 N356 C401 C374 137.4(8) . . . . ?
O353 N356 C401 C530 -45.2(11) . . . . ?
O382 C465 C526 C500 -175.4(10) . . . . ?
O382 C504 C539 C50 51.7(19) . . . . ?
O382 C504 C539 C62 171.4(13) . . . . ?
O403 C464 C495 N388 162.6(8) . . . . ?
O403 C464 C495 C575 -17.8(14) . . . . ?
O428 N444 C418 C443 153.3(8) . . . . ?
O428 N444 C418 C542 -29.8(12) . . . . ?
O449 N444 C418 C443 -31.4(12) . . . . ?
O449 N444 C418 C542 145.6(9) . . . . ?
O454 N356 C401 C374 -50.6(11) . . . . ?
O454 N356 C401 C530 126.8(10) . . . . ?
O589 C9 C575 C495 170(2) . . . . ?
O589 C9 C588 C485 178.5(12) . . . . ?
O589 C9 C588 C584 10(3) . . . . ?
O589 C22 C26 C27 -55(2) . . . . ?
O589 C22 C26 C29 -178.8(16) . . . . ?
N09 C043 C136 C336 175.2(5) . . . . ?
N12 C043 C136 C336 -1.7(9) . . . . ?
N12 C109 C213 C336 -3.9(9) . . . . ?
N015 C037 C091 O013 -168.3(5) . . . . ?
N015 C037 C091 N019 13.0(7) . . . . ?
N015 C037 C137 C074 -3.0(9) . . . . ?
N015 C092 C134 N070 3.8(8) . . . . ?
N015 C092 C134 C311 -179.0(6) . . . . ?
N018 C100 C119 N184 9.7(8) . . . . ?
N018 C100 C119 C249 -173.1(5) . . . . ?
N019 C080 C111 C242 177.5(5) . . . . ?
N020 N063 C045 O016 -1.8(8) . . . . ?
N020 N063 C045 C089 177.4(5) . . . . ?
N020 C154 C172 N076 4.5(9) . . . . ?
N020 C154 C172 C384 -177.9(7) . . . . ?
N021 C033 C135 C242 -0.5(8) . . . . ?
N021 C080 C111 C242 -1.6(8) . . . . ?
N026 C109 C213 C336 176.0(5) . . . . ?
N027 C114 C170 O053 172.5(6) . . . . ?
N027 C114 C170 N081 -6.8(8) . . . . ?
N027 C114 C280 C260 0.5(9) . . . . ?
N027 C117 C206 C260 1.6(9) . . . . ?
N027 C117 C206 C304 -179.5(6) . . . . ?
N029 C103 C248 C360 -179.9(6) . . . . ?
N029 C103 C248 C363 1.5(10) . . . . ?
N029 C159 C165 O066 -176.6(6) . . . . ?
N029 C159 C165 N026 5.7(8) . . . . ?
N029 C159 C380 C363 -1.5(10) . . . . ?
N030 C209 C344 C345 177.4(6) . . . . ?
N030 C209 C344 C385 1.4(10) . . . . ?
N030 C240 C288 C385 -2.0(11) . . . . ?
N032 C079 C101 C158 -0.1(9) . . . . ?
N032 C079 C101 C291 -179.4(6) . . . . ?
N034 C025 C028 O014 -168.9(5) . . . . ?
N034 C025 C028 N09 11.3(7) . . . . ?
N034 C025 C241 C187 -3.5(8) . . . . ?
N034 C093 C115 N122 7.1(8) . . . . ?
N034 C093 C115 C389 -176.1(6) . . . . ?
N034 C093 C273 C187 -2.9(9) . . . . ?
N034 C093 C273 C370 177.4(6) . . . . ?
N035 C084 C203 C271 176.3(5) . . . . ?
N035 C127 C166 N075 16.5(8) . . . . ?
N035 C127 C166 C265 -161.5(5) . . . . ?
N036 C112 C152 O082 -171.2(6) . . . . ?
N036 C112 C152 N098 10.1(7) . . . . ?
N036 C112 C217 C168 -1.8(9) . . . . ?
N040 C221 C253 C314 -0.8(9) . . . . ?
N040 C224 C300 C314 -1.1(10) . . . . ?
N041 C079 C101 C158 179.0(6) . . . . ?
N041 C079 C101 C291 -0.3(9) . . . . ?
N041 C229 C338 C291 -1.8(10) . . . . ?
N042 C197 C261 O255 -162.0(6) . . . . ?
N042 C197 C261 N122 17.6(8) . . . . ?
N042 C197 C326 C354 -3.4(10) . . . . ?
N047 C123 C233 C186 -176.4(6) . . . . ?
N047 C123 C233 C228 1.0(9) . . . . ?
N047 C227 C339 C228 1.2(10) . . . . ?
N047 C227 C383 O179 -172.2(6) . . . . ?
N047 C227 C383 N204 7.7(8) . . . . ?
N048 C103 C248 C360 -2.0(10) . . . . ?
N048 C103 C248 C363 179.4(7) . . . . ?
N048 C347 C451 C360 0.8(12) . . . . ?
N050 C073 C084 N035 4.7(8) . . . . ?
N050 C073 C084 C203 -178.9(5) . . . . ?
N050 C073 C188 C208 179.3(5) . . . . ?
N050 C073 C188 C223 -3.5(9) . . . . ?
N050 C211 C218 O143 -166.6(7) . . . . ?
N050 C211 C218 N070 12.1(10) . . . . ?
N050 C211 C327 C223 0.1(11) . . . . ?
N052 C033 C135 C242 179.2(5) . . . . ?
N052 C196 C268 N032 9.6(8) . . . . ?
N052 C196 C268 C234 -168.0(5) . . . . ?
N055 C164 C183 C306 0.0(10) . . . . ?
N055 C164 C332 O095 173.4(6) . . . . ?
N055 C164 C332 N153 -4.1(9) . . . . ?
N055 C205 C251 C306 4.6(9) . . . . ?
N055 C205 C251 C324 -178.9(6) . . . . ?
N059 C150 C182 O078 178.4(6) . . . . ?
N059 C150 C182 N155 -0.3(8) . . . . ?
N059 C150 C341 C284 0.1(11) . . . . ?
N059 C199 C303 C284 0.9(10) . . . . ?
N059 C199 C303 C450 -177.3(7) . . . . ?
N060 C146 C247 N178 -14.0(8) . . . . ?
N060 C146 C247 C342 168.3(5) . . . . ?
N060 C149 C191 C340 -173.6(5) . . . . ?
N060 C149 C205 N055 -6.2(8) . . . . ?
N060 C149 C205 C251 172.9(5) . . . . ?
N062 C126 C192 C259 -2.3(9) . . . . ?
N062 C126 C192 C334 -178.2(5) . . . . ?
N062 C194 C256 O156 -165.2(8) . . . . ?
N062 C194 C256 N088 14.2(9) . . . . ?
N062 C194 C293 C259 -0.7(10) . . . . ?
N063 N020 C154 O107 3.5(10) . . . . ?
N063 N020 C154 C172 178.6(5) . . . . ?
N063 C045 C089 N131 -166.6(5) . . . . ?
N063 C045 C089 C124 13.4(8) . . . . ?
N068 C044 C083 N018 22.5(7) . . . . ?
N068 C044 C083 C065 -155.9(5) . . . . ?
N068 C133 C145 C254 177.8(5) . . . . ?
N068 C133 C148 N042 2.4(7) . . . . ?
N068 C133 C148 C087 -175.5(5) . . . . ?
N070 C134 C311 C349 176.5(6) . . . . ?
N071 C117 C206 C260 179.8(5) . . . . ?
N071 C117 C206 C304 -1.2(8) . . . . ?
N075 C160 C169 C276 -5.0(9) . . . . ?
N075 C160 C169 C372 177.1(6) . . . . ?
N075 C160 C210 N104 6.5(9) . . . . ?
N075 C160 C210 C285 -173.7(6) . . . . ?
N075 C166 C265 C276 -5.1(9) . . . . ?
N076 C163 C296 S03 -2.3(9) . . . . ?
N076 C163 C296 C438 173.1(8) . . . . ?
N076 C163 C376 C461 1.0(13) . . . . ?
N076 C172 C384 C461 -1.7(13) . . . . ?
N077 C209 C344 C345 -2.9(11) . . . . ?
N077 C209 C344 C385 -178.9(6) . . . . ?
N077 C257 C313 O147 -174.4(6) . . . . ?
N077 C257 C313 N116 4.7(9) . . . . ?
N077 C257 C317 C345 -2.3(12) . . . . ?
N081 C221 C253 C314 -179.5(6) . . . . ?
N088 C252 C445 C450 177.3(6) . . . . ?
N098 C240 C288 C385 177.7(6) . . . . ?
N104 C210 C285 C402 175.8(6) . . . . ?
N110 N198 C362 O243 -1.9(9) . . . . ?
N110 N198 C362 C351 -178.7(5) . . . . ?
N116 C347 C451 C360 -179.5(8) . . . . ?
N118 C199 C303 C284 178.2(6) . . . . ?
N118 C199 C303 C450 0.0(11) . . . . ?
N118 C252 C445 C450 2.0(11) . . . . ?
N122 C115 C389 C442 174.3(6) . . . . ?
N125 C224 C300 C314 -177.9(6) . . . . ?
N129 C090 C200 C186 -177.9(5) . . . . ?
N130 C312 C456 C447 -0.8(11) . . . . ?
N130 C351 C362 O243 175.1(6) . . . . ?
N130 C351 C362 N198 -8.2(8) . . . . ?
N130 C351 C446 C447 -0.3(11) . . . . ?
N131 C089 C124 O023 -179.9(5) . . . . ?
N131 C089 C124 C202 -0.2(8) . . . . ?
N140 N173 C416 O417 1.4(11) . . . . ?
N140 N173 C416 C415 -176.5(6) . . . . ?
N142 C113 C225 O069 177.7(7) . . . . ?
N142 C113 C225 N129 -4.5(9) . . . . ?
N142 C113 C301 C258 -3.2(11) . . . . ?
N142 C195 C282 C258 -0.1(11) . . . . ?
N142 C195 C282 C369 179.8(7) . . . . ?
N144 C269 C350 N343 -10.9(10) . . . . ?
N144 C269 C350 C357 168.8(6) . . . . ?
N151 N245 C297 O096 0.7(11) . . . . ?
N151 N245 C297 C237 -175.1(6) . . . . ?
N153 C294 C316 N171 -3.7(9) . . . . ?
N153 C294 C316 C375 173.4(6) . . . . ?
N153 C294 C414 C467 -173.9(7) . . . . ?
N155 C229 C338 C291 177.6(7) . . . . ?
N162 C177 C274 O190 174.1(7) . . . . ?
N162 C177 C274 N151 -6.2(9) . . . . ?
N162 C177 C406 C394 0.8(11) . . . . ?
N162 C292 C331 S06 2.9(8) . . . . ?
N162 C292 C331 C410 179.1(7) . . . . ?
N162 C292 C399 C394 -0.1(11) . . . . ?
N171 C214 C322 O157 175.6(6) . . . . ?
N171 C214 C322 N125 -3.9(10) . . . . ?
N171 C214 C441 C460 -0.9(12) . . . . ?
N171 C316 C375 C460 -0.2(10) . . . . ?
N171 C316 C375 C462 -179.8(7) . . . . ?
N173 N140 C367 O232 -1.0(11) . . . . ?
N173 N140 C367 C320 -179.7(5) . . . . ?
N175 C090 C200 C186 -2.2(9) . . . . ?
N175 C123 C233 C186 1.5(9) . . . . ?
N175 C123 C233 C228 179.0(5) . . . . ?
N176 C307 C420 C476 -0.5(11) . . . . ?
N176 C323 C365 C352 178.0(7) . . . . ?
N176 C323 C365 C476 -1.2(10) . . . . ?
N178 C247 C342 C440 6.6(10) . . . . ?
N178 C374 C398 C440 6.7(11) . . . . ?
N178 C374 C398 C506 -174.5(7) . . . . ?
N178 C374 C401 N356 -9.8(10) . . . . ?
N178 C374 C401 C530 172.9(7) . . . . ?
N181 C320 C348 C408 3.4(10) . . . . ?
N181 C320 C367 O232 166.4(7) . . . . ?
N181 C320 C367 N140 -14.9(9) . . . . ?
N184 C119 C249 C216 175.2(5) . . . . ?
N189 C287 C396 O359 -177.8(8) . . . . ?
N189 C287 C396 N121 -4.8(11) . . . . ?
N189 C287 C463 C352 3.4(11) . . . . ?
N189 C323 C365 C352 0.0(11) . . . . ?
N189 C323 C365 C476 -179.2(7) . . . . ?
N198 N110 C215 O108 -0.4(8) . . . . ?
N198 N110 C215 C167 -179.6(5) . . . . ?
N204 C424 C455 C563 -177.3(8) . . . . ?
N230 C126 C192 C259 174.4(6) . . . . ?
N230 C126 C192 C334 -1.5(9) . . . . ?
N230 C167 C215 O108 9.3(8) . . . . ?
N230 C167 C215 N110 -171.6(5) . . . . ?
N231 C319 C337 C361 -179.7(7) . . . . ?
N231 C319 C337 C457 -2.3(11) . . . . ?
N231 C419 C429 C457 -1.0(14) . . . . ?
N235 C195 C282 C258 178.5(7) . . . . ?
N235 C195 C282 C369 -1.6(11) . . . . ?
N235 C308 C387 C369 -1.8(13) . . . . ?
N236 C307 C420 C476 179.8(7) . . . . ?
N236 C413 C419 N231 -8.7(10) . . . . ?
N236 C413 C419 C429 169.3(7) . . . . ?
N238 C424 C455 C563 0.9(11) . . . . ?
N238 C439 C471 C563 2.4(13) . . . . ?
N239 C290 C310 O072 171.5(6) . . . . ?
N239 C290 C310 N144 -8.6(9) . . . . ?
N239 C290 C436 C496 2.4(12) . . . . ?
N239 C443 C484 C496 3.7(12) . . . . ?
N239 C443 C484 C566 -174.9(7) . . . . ?
N245 N151 C274 O190 4.1(11) . . . . ?
N245 N151 C274 C177 -175.6(6) . . . . ?
N250 C275 C377 C409 0.2(11) . . . . ?
N250 C275 C386 O244 178.0(8) . . . . ?
N250 C275 C386 N279 0.0(10) . . . . ?
N250 C335 C397 C329 178.9(7) . . . . ?
N250 C335 C397 C409 -0.2(11) . . . . ?
N279 C308 C387 C369 175.1(8) . . . . ?
N295 C237 C297 O096 -0.8(10) . . . . ?
N295 C237 C297 N245 175.0(6) . . . . ?
N295 C237 C412 O246 -179.7(7) . . . . ?
N295 C237 C412 C361 1.5(11) . . . . ?
N295 C319 C337 C361 1.8(11) . . . . ?
N295 C319 C337 C457 179.3(7) . . . . ?
N299 C439 C471 C563 179.4(8) . . . . ?
N299 C464 C495 N388 -15.8(14) . . . . ?
N299 C464 C495 C575 163.7(8) . . . . ?
N343 C350 C357 C411 -173.4(8) . . . . ?
N343 C350 C357 C465 5.3(12) . . . . ?
N343 C500 C526 C465 1.1(17) . . . . ?
N343 C500 C555 O488 173.6(11) . . . . ?
N343 C500 C555 N404 -7.3(15) . . . . ?
N356 C401 C530 C567 -174.2(8) . . . . ?
N364 C335 C397 C329 0.7(10) . . . . ?
N364 C335 C397 C409 -178.4(7) . . . . ?
N364 C415 C416 O417 -7.7(13) . . . . ?
N364 C415 C416 N173 170.1(7) . . . . ?
N388 C485 C503 N404 -8.0(14) . . . . ?
N388 C485 C503 C515 177.0(9) . . . . ?
N388 C485 C588 C9 13.1(19) . . . . ?
N388 C485 C588 C584 -175.6(9) . . . . ?
N388 C495 C575 C9 -2(3) . . . . ?
N404 C503 C515 C581 -172.1(13) . . . . ?
N444 C418 C443 N239 -8.5(12) . . . . ?
N444 C418 C443 C484 174.0(7) . . . . ?
N444 C418 C542 C16 -176.9(11) . . . . ?
C9 O589 C22 C26 -167.6(19) . . . . ?
C14 C25 C548 O366 -72.5(14) . . . . ?
C22 O589 C9 C575 7(4) . . . . ?
C22 O589 C9 C588 169.5(17) . . . . ?
C025 N034 C093 C115 -179.3(5) . . . . ?
C025 N034 C093 C273 -0.1(8) . . . . ?
C028 N09 C043 N12 -178.1(5) . . . . ?
C028 N09 C043 C136 4.7(9) . . . . ?
C028 C025 C241 C187 179.0(5) . . . . ?
C033 N021 C080 N019 -177.2(4) . . . . ?
C033 N021 C080 C111 2.0(8) . . . . ?
C033 N052 C196 O058 0.4(10) . . . . ?
C033 N052 C196 C268 179.5(5) . . . . ?
C033 C135 C242 C111 0.9(8) . . . . ?
C037 N015 C092 C086 -1.1(8) . . . . ?
C037 N015 C092 C134 -179.2(5) . . . . ?
C39 C7 C538 O453 177.6(13) . . . . ?
C42 C481 C498 C381 -6.1(18) . . . . ?
C42 C481 C498 C426 174.7(14) . . . . ?
C043 N09 C028 O014 5.3(9) . . . . ?
C043 N09 C028 C025 -175.0(5) . . . . ?
C043 N12 C109 N026 -177.4(4) . . . . ?
C043 N12 C109 C213 2.5(8) . . . . ?
C043 C136 C336 C213 0.1(9) . . . . ?
C044 N068 C133 C145 9.0(9) . . . . ?
C044 N068 C133 C148 -172.9(5) . . . . ?
C44 C568 C573 O434 48.1(19) . . . . ?
C045 C089 C124 O023 0.2(8) . . . . ?
C045 C089 C124 C202 179.9(5) . . . . ?
C054 C064 C065 C083 3.5(8) . . . . ?
C054 C100 C119 N184 -174.5(5) . . . . ?
C054 C100 C119 C249 2.7(8) . . . . ?
C054 C193 C216 C249 3.0(10) . . . . ?
C56 C568 C573 O434 175.8(13) . . . . ?
C064 O10 C298 C379 168.2(5) . . . . ?
C064 C054 C100 N018 -6.3(8) . . . . ?
C064 C054 C100 C119 177.9(5) . . . . ?
C064 C054 C193 C216 179.4(6) . . . . ?
C064 C065 C083 N018 -4.1(8) . . . . ?
C064 C065 C083 C044 174.1(5) . . . . ?
C073 N050 C211 C218 -178.0(6) . . . . ?
C073 N050 C211 C327 -3.8(10) . . . . ?
C073 C084 C203 C271 0.1(8) . . . . ?
C073 C188 C208 C271 -1.0(9) . . . . ?
C073 C188 C223 O067 -177.7(5) . . . . ?
C073 C188 C223 C327 -0.3(10) . . . . ?
C074 O051 C433 C600 -156.3(9) . . . . ?
C074 C086 C092 N015 0.4(9) . . . . ?
C074 C086 C092 C134 178.5(5) . . . . ?
C074 C086 C330 C349 -179.6(7) . . . . ?
C78 C25 C548 O366 172.8(14) . . . . ?
C079 N032 C268 C196 -179.0(5) . . . . ?
C079 N032 C268 C234 -1.6(9) . . . . ?
C079 N041 C229 N155 -178.4(5) . . . . ?
C079 N041 C229 C338 1.1(9) . . . . ?
C079 C101 C158 O094 -179.5(5) . . . . ?
C079 C101 C158 C234 -1.0(9) . . . . ?
C079 C101 C291 C338 -0.5(10) . . . . ?
C080 N019 C091 O013 4.7(9) . . . . ?
C080 N019 C091 C037 -176.6(5) . . . . ?
C080 N021 C033 N052 179.3(4) . . . . ?
C080 N021 C033 C135 -0.9(8) . . . . ?
C080 C111 C242 C135 0.0(8) . . . . ?
C083 N018 C100 C054 5.9(7) . . . . ?
C083 N018 C100 C119 -178.5(5) . . . . ?
C084 N035 C127 O097 1.8(10) . . . . ?
C084 N035 C127 C166 178.1(5) . . . . ?
C084 C073 C188 C208 0.7(8) . . . . ?
C084 C073 C188 C223 177.8(6) . . . . ?
C084 C203 C271 C208 -0.4(8) . . . . ?
C086 C074 C137 C037 2.1(9) . . . . ?
C086 C092 C134 N070 -174.4(5) . . . . ?
C086 C092 C134 C311 2.8(9) . . . . ?
C086 C330 C349 C311 -1.0(12) . . . . ?
C089 N131 C120 N036 175.6(5) . . . . ?
C089 N131 C120 C102 -3.2(8) . . . . ?
C089 C124 C202 C102 -0.5(9) . . . . ?
C090 N129 C225 O069 2.0(11) . . . . ?
C090 N129 C225 C113 -175.8(6) . . . . ?
C090 N175 C123 N047 175.7(5) . . . . ?
C090 N175 C123 C233 -2.4(8) . . . . ?
C091 N019 C080 N021 179.9(5) . . . . ?
C091 N019 C080 C111 0.7(9) . . . . ?
C091 C037 C137 C074 177.9(6) . . . . ?
C092 N015 C037 C091 -178.5(5) . . . . ?
C092 N015 C037 C137 2.4(8) . . . . ?
C092 C086 C330 C349 3.6(10) . . . . ?
C092 C134 C311 C349 -0.3(10) . . . . ?
C093 N034 C025 C028 -179.1(5) . . . . ?
C093 N034 C025 C241 3.3(8) . . . . ?
C093 C115 C389 C442 -2.0(9) . . . . ?
C093 C273 C370 C442 -0.5(10) . . . . ?
C100 N018 C083 C044 -178.8(4) . . . . ?
C100 N018 C083 C065 -0.6(8) . . . . ?
C100 C054 C064 O10 179.6(4) . . . . ?
C100 C054 C064 C065 1.3(8) . . . . ?
C100 C054 C193 C216 -2.3(9) . . . . ?
C100 C119 C249 C216 -2.1(8) . . . . ?
C101 C158 C234 C268 0.9(9) . . . . ?
C101 C291 C338 C229 1.4(11) . . . . ?
C102 C168 C217 C112 1.5(8) . . . . ?
C103 N029 C159 C165 -179.9(5) . . . . ?
C103 N029 C159 C380 0.0(9) . . . . ?
C103 N048 C347 N116 179.0(5) . . . . ?
C103 N048 C347 C451 -1.3(9) . . . . ?
C103 C248 C360 C451 1.4(12) . . . . ?
C103 C248 C363 O180 176.9(6) . . . . ?
C103 C248 C363 C380 -3.1(11) . . . . ?
C109 N12 C043 N09 -176.8(5) . . . . ?
C109 N12 C043 C136 0.4(8) . . . . ?
C109 N026 C165 O066 -0.4(10) . . . . ?
C109 N026 C165 C159 177.2(5) . . . . ?
C109 C213 C336 C136 2.4(9) . . . . ?
C112 N036 C120 N131 -178.3(5) . . . . ?
C112 N036 C120 C102 0.4(8) . . . . ?
C113 N142 C195 N235 178.6(6) . . . . ?
C113 N142 C195 C282 -2.7(11) . . . . ?
C114 N027 C117 N071 -179.6(5) . . . . ?
C114 N027 C117 C206 -1.3(9) . . . . ?
C115 N122 C261 O255 2.0(11) . . . . ?
C115 N122 C261 C197 -177.7(6) . . . . ?
C115 C093 C273 C187 176.3(6) . . . . ?
C115 C093 C273 C370 -3.4(9) . . . . ?
C115 C389 C442 C370 -2.0(11) . . . . ?
C117 N027 C114 C170 177.9(5) . . . . ?
C117 N027 C114 C280 0.2(8) . . . . ?
C117 N071 C321 N121 -177.0(5) . . . . ?
C117 N071 C321 C286 3.6(10) . . . . ?
C117 C206 C260 O046 179.3(5) . . . . ?
C117 C206 C260 C280 -0.8(8) . . . . ?
C117 C206 C304 C286 2.1(9) . . . . ?
C120 N036 C112 C152 176.9(4) . . . . ?
C120 N036 C112 C217 0.9(8) . . . . ?
C120 N131 C089 C045 -178.0(5) . . . . ?
C120 N131 C089 C124 2.0(8) . . . . ?
C120 C102 C168 O024 179.4(5) . . . . ?
C120 C102 C168 C217 -0.5(8) . . . . ?
C120 C102 C202 C124 -0.7(9) . . . . ?
C123 N047 C227 C339 -1.8(9) . . . . ?
C123 N047 C227 C383 178.0(5) . . . . ?
C123 N175 C090 N129 178.9(5) . . . . ?
C123 N175 C090 C200 2.9(9) . . . . ?
C124 O023 C315 C393 -167.0(6) . . . . ?
C126 N062 C194 C256 -179.0(6) . . . . ?
C126 N062 C194 C293 1.1(10) . . . . ?
C126 N230 C167 C132 1.9(9) . . . . ?
C126 N230 C167 C215 -175.9(5) . . . . ?
C126 C192 C259 O057 -177.1(5) . . . . ?
C126 C192 C259 C293 2.8(10) . . . . ?
C126 C192 C334 C132 -0.8(9) . . . . ?
C127 N035 C084 C073 -173.3(5) . . . . ?
C127 N035 C084 C203 10.4(8) . . . . ?
C127 C166 C265 C276 172.7(5) . . . . ?
C132 O022 C272 C593 178.9(6) . . . . ?
C132 C167 C215 O108 -168.1(6) . . . . ?
C132 C167 C215 N110 11.0(9) . . . . ?
C133 N068 C044 O017 -1.1(9) . . . . ?
C133 N068 C044 C083 176.5(5) . . . . ?
C133 C145 C254 C270 -1.5(9) . . . . ?
C134 N070 C218 O143 2.0(12) . . . . ?
C134 N070 C218 C211 -176.7(6) . . . . ?
C134 C311 C349 C330 -0.7(11) . . . . ?
C137 C037 C091 O013 10.9(8) . . . . ?
C137 C037 C091 N019 -167.8(5) . . . . ?
C137 C074 C086 C092 -0.9(9) . . . . ?
C137 C074 C086 C330 -177.8(6) . . . . ?
C145 C133 C148 N042 -179.4(5) . . . . ?
C145 C133 C148 C087 2.7(8) . . . . ?
C145 C254 C270 C087 0.7(10) . . . . ?
C146 N060 C149 C191 -5.2(10) . . . . ?
C146 N060 C149 C205 177.6(5) . . . . ?
C146 C247 C342 C440 -175.9(6) . . . . ?
C148 N042 C197 C261 -178.5(5) . . . . ?
C148 N042 C197 C326 -1.8(8) . . . . ?
C148 C087 C270 C254 1.7(9) . . . . ?
C148 C087 C354 O106 178.1(5) . . . . ?
C148 C087 C354 C326 -3.5(9) . . . . ?
C148 C133 C145 C254 -0.2(8) . . . . ?
C149 N060 C146 O056 -8.6(9) . . . . ?
C149 N060 C146 C247 170.1(5) . . . . ?
C149 C191 C340 C324 0.2(9) . . . . ?
C149 C205 C251 C306 -174.4(5) . . . . ?
C149 C205 C251 C324 2.0(9) . . . . ?
C150 N059 C199 N118 -177.4(5) . . . . ?
C150 N059 C199 C303 0.2(10) . . . . ?
C152 N098 C240 N030 -163.7(6) . . . . ?
C152 N098 C240 C288 16.6(10) . . . . ?
C152 C112 C217 C168 -177.9(5) . . . . ?
C154 N020 N063 C045 178.8(5) . . . . ?
C154 C172 C384 C461 -179.1(8) . . . . ?
C158 O094 C490 C603 171.5(8) . . . . ?
C158 C101 C291 C338 -179.8(7) . . . . ?
C158 C234 C268 N032 0.4(10) . . . . ?
C158 C234 C268 C196 177.7(6) . . . . ?
C159 N029 C103 N048 -178.1(5) . . . . ?
C159 N029 C103 C248 -0.1(9) . . . . ?
C160 N075 C166 C127 -177.7(5) . . . . ?
C160 N075 C166 C265 0.1(9) . . . . ?
C160 C169 C276 O085 179.8(5) . . . . ?
C160 C169 C276 C265 -0.2(9) . . . . ?
C160 C169 C372 C402 -2.9(11) . . . . ?
C160 C210 C285 C402 -3.9(10) . . . . ?
C163 N076 C172 C154 177.3(6) . . . . ?
C163 N076 C172 C384 -0.3(11) . . . . ?
C163 C296 C438 C426 -176.0(7) . . . . ?
C163 C376 C461 C384 -3.0(15) . . . . ?
C164 N055 C205 C149 176.4(5) . . . . ?
C164 N055 C205 C251 -2.6(9) . . . . ?
C164 C183 C306 O061 -176.5(6) . . . . ?
C164 C183 C306 C251 2.2(9) . . . . ?
C165 N026 C109 N12 -158.1(6) . . . . ?
C165 N026 C109 C213 22.0(9) . . . . ?
C165 C159 C380 C363 178.4(6) . . . . ?
C166 N075 C160 C169 5.0(8) . . . . ?
C166 N075 C160 C210 -176.7(5) . . . . ?
C166 C265 C276 O085 -175.3(6) . . . . ?
C166 C265 C276 C169 4.8(9) . . . . ?
C167 N230 C126 N062 177.6(5) . . . . ?
C167 N230 C126 C192 0.9(9) . . . . ?
C167 C132 C334 C192 3.8(10) . . . . ?
C168 O024 C373 C557 179.3(7) . . . . ?
C168 C102 C120 N036 -0.5(8) . . . . ?
C168 C102 C120 N131 178.1(5) . . . . ?
C168 C102 C202 C124 -176.0(5) . . . . ?
C169 C160 C210 N104 -175.0(6) . . . . ?
C169 C160 C210 C285 4.8(9) . . . . ?
C169 C372 C402 C285 3.9(12) . . . . ?
C170 N081 C221 N040 156.3(6) . . . . ?
C170 N081 C221 C253 -24.9(10) . . . . ?
C170 C114 C280 C260 -177.2(6) . . . . ?
C172 N076 C163 C296 -178.3(6) . . . . ?
C172 N076 C163 C376 0.6(11) . . . . ?
C172 C384 C461 C376 3.3(15) . . . . ?
C177 N162 C292 C331 -177.7(6) . . . . ?
C177 N162 C292 C399 -0.2(10) . . . . ?
C182 N155 C229 N041 -173.8(6) . . . . ?
C182 N155 C229 C338 6.7(11) . . . . ?
C182 C150 C341 C284 -179.4(6) . . . . ?
C183 C164 C332 O095 -5.9(9) . . . . ?
C183 C164 C332 N153 176.6(6) . . . . ?
C187 O105 C423 C534 -172.8(6) . . . . ?
C187 C273 C370 C442 179.8(7) . . . . ?
C188 C073 C084 N035 -176.6(5) . . . . ?
C188 C073 C084 C203 -0.2(8) . . . . ?
C188 C208 C271 C203 0.9(9) . . . . ?
C188 C223 C327 C211 2.0(11) . . . . ?
C190 C7 C538 O453 -42.6(19) . . . . ?
C191 C149 C205 N055 176.4(5) . . . . ?
C191 C149 C205 C251 -4.5(8) . . . . ?
C192 C259 C293 C194 -1.4(10) . . . . ?
C193 C054 C064 O10 -2.2(8) . . . . ?
C193 C054 C064 C065 179.6(5) . . . . ?
C193 C054 C100 N018 175.3(5) . . . . ?
C193 C054 C100 C119 -0.4(8) . . . . ?
C193 C216 C249 C119 -0.7(9) . . . . ?
C194 N062 C126 N230 -176.4(6) . . . . ?
C194 N062 C126 C192 0.4(9) . . . . ?
C195 N142 C113 C225 -176.9(6) . . . . ?
C195 N142 C113 C301 4.5(11) . . . . ?
C195 N235 C308 N279 -178.2(7) . . . . ?
C195 N235 C308 C387 -1.0(12) . . . . ?
C195 C282 C369 C387 -1.3(11) . . . . ?
C196 N052 C033 N021 -164.9(6) . . . . ?
C196 N052 C033 C135 15.3(9) . . . . ?
C197 N042 C148 C087 4.4(8) . . . . ?
C197 N042 C148 C133 -173.5(5) . . . . ?
C197 C326 C354 O106 -175.7(6) . . . . ?
C197 C326 C354 C087 6.0(10) . . . . ?
C199 N059 C150 C182 178.8(6) . . . . ?
C199 N059 C150 C341 -0.8(10) . . . . ?
C199 N118 C252 N088 -178.3(5) . . . . ?
C199 N118 C252 C445 -2.7(10) . . . . ?
C199 C303 C450 C445 -0.7(11) . . . . ?
C200 C186 C233 C123 -0.9(9) . . . . ?
C200 C186 C233 C228 -178.2(6) . . . . ?
C202 C102 C120 N036 -176.2(5) . . . . ?
C202 C102 C120 N131 2.5(8) . . . . ?
C202 C102 C168 O024 -5.1(8) . . . . ?
C202 C102 C168 C217 175.0(5) . . . . ?
C205 N055 C164 C183 0.1(9) . . . . ?
C205 N055 C164 C332 -179.2(5) . . . . ?
C205 C149 C191 C340 3.5(9) . . . . ?
C205 C251 C306 O061 174.6(5) . . . . ?
C205 C251 C306 C183 -4.3(8) . . . . ?
C205 C251 C324 C340 1.5(9) . . . . ?
C206 C260 C280 C114 -0.1(9) . . . . ?
C207 S02 C264 C212 -0.2(6) . . . . ?
C207 S02 C264 C422 177.7(6) . . . . ?
C208 C188 C223 O067 -0.8(9) . . . . ?
C208 C188 C223 C327 176.7(6) . . . . ?
C209 N030 C240 N098 -179.1(5) . . . . ?
C209 N030 C240 C288 0.6(9) . . . . ?
C209 N077 C257 C313 -178.4(6) . . . . ?
C209 N077 C257 C317 2.7(10) . . . . ?
C209 C344 C345 O333 -178.9(7) . . . . ?
C209 C344 C345 C317 3.2(12) . . . . ?
C209 C344 C385 C288 -2.8(10) . . . . ?
C210 C160 C169 C276 176.6(6) . . . . ?
C210 C160 C169 C372 -1.3(9) . . . . ?
C210 C285 C402 C372 -0.5(11) . . . . ?
C211 N050 C073 C084 -175.8(6) . . . . ?
C211 N050 C073 C188 5.5(9) . . . . ?
C212 C281 C346 C277 1.7(12) . . . . ?
C212 C281 C346 C512 178.1(8) . . . . ?
C212 C281 C523 C565 171.2(10) . . . . ?
C214 N171 C316 C294 178.4(6) . . . . ?
C214 N171 C316 C375 1.4(9) . . . . ?
C214 C441 C460 O366 -176.0(7) . . . . ?
C214 C441 C460 C375 2.2(12) . . . . ?
C215 N110 N198 C362 -175.2(5) . . . . ?
C217 C112 C152 O082 5.2(8) . . . . ?
C217 C112 C152 N098 -173.4(5) . . . . ?
C218 N070 C134 C092 -173.0(6) . . . . ?
C218 N070 C134 C311 10.0(10) . . . . ?
C218 C211 C327 C223 174.3(7) . . . . ?
C221 N040 C224 N125 179.0(5) . . . . ?
C221 N040 C224 C300 1.7(9) . . . . ?
C221 N081 C170 O053 10.1(10) . . . . ?
C221 N081 C170 C114 -170.7(5) . . . . ?
C221 C253 C314 C300 1.5(10) . . . . ?
C222 S01 C267 C289 -0.9(5) . . . . ?
C222 S01 C267 C312 179.3(5) . . . . ?
C222 C277 C289 C267 0.0(8) . . . . ?
C222 C277 C346 C281 -131.0(8) . . . . ?
C222 C277 C346 C512 52.3(10) . . . . ?
C223 O067 C355 C513 178.1(10) . . . . ?
C223 C188 C208 C271 -177.9(6) . . . . ?
C224 N040 C221 N081 178.0(5) . . . . ?
C224 N040 C221 C253 -0.8(8) . . . . ?
C224 N125 C322 O157 -4.8(11) . . . . ?
C224 N125 C322 C214 174.7(6) . . . . ?
C224 C300 C314 C253 -0.6(10) . . . . ?
C225 N129 C090 N175 165.1(6) . . . . ?
C225 N129 C090 C200 -18.7(10) . . . . ?
C225 C113 C301 C258 178.1(6) . . . . ?
C227 N047 C123 N175 -177.3(5) . . . . ?
C227 N047 C123 C233 0.7(9) . . . . ?
C228 O039 C305 C430 175.1(6) . . . . ?
C229 N041 C079 N032 179.2(5) . . . . ?
C229 N041 C079 C101 0.0(9) . . . . ?
C229 N155 C182 O078 0.5(12) . . . . ?
C229 N155 C182 C150 179.2(6) . . . . ?
C233 C186 C200 C090 1.2(8) . . . . ?
C233 C228 C339 C227 0.7(9) . . . . ?
C237 N295 C319 N231 179.4(6) . . . . ?
C237 N295 C319 C337 -2.1(10) . . . . ?
C240 N030 C209 N077 179.9(5) . . . . ?
C240 N030 C209 C344 -0.3(9) . . . . ?
C240 N098 C152 O082 1.1(10) . . . . ?
C240 N098 C152 C112 179.7(5) . . . . ?
C240 C288 C385 C344 3.0(10) . . . . ?
C241 C025 C028 O014 8.7(8) . . . . ?
C241 C025 C028 N09 -171.0(5) . . . . ?
C241 C187 C273 C093 2.6(9) . . . . ?
C241 C187 C273 C370 -177.7(6) . . . . ?
C247 N178 C374 C398 -2.6(10) . . . . ?
C247 N178 C374 C401 176.6(6) . . . . ?
C247 C342 C440 O262 177.5(6) . . . . ?
C247 C342 C440 C398 -2.0(10) . . . . ?
C248 C360 C451 C347 -0.9(13) . . . . ?
C248 C363 C380 C159 3.0(11) . . . . ?
C251 C324 C340 C191 -2.7(9) . . . . ?
C252 N088 C256 O156 4.2(13) . . . . ?
C252 N088 C256 C194 -175.2(6) . . . . ?
C252 N118 C199 N059 179.3(6) . . . . ?
C252 N118 C199 C303 1.7(10) . . . . ?
C252 C445 C450 C303 -0.2(11) . . . . ?
C256 N088 C252 N118 -170.8(7) . . . . ?
C256 N088 C252 C445 13.5(11) . . . . ?
C256 C194 C293 C259 179.5(6) . . . . ?
C257 N077 C209 N030 179.7(5) . . . . ?
C257 N077 C209 C344 0.0(9) . . . . ?
C257 C317 C345 O333 -178.4(7) . . . . ?
C257 C317 C345 C344 -0.8(13) . . . . ?
C258 O031 C328 C452 -173.3(7) . . . . ?
C258 C282 C369 C387 178.6(8) . . . . ?
C259 O057 C400 C371 -174.3(6) . . . . ?
C259 C192 C334 C132 -176.5(6) . . . . ?
C260 O046 C368 C502 176.0(6) . . . . ?
C260 C206 C304 C286 -179.1(6) . . . . ?
C261 N122 C115 C093 -178.3(6) . . . . ?
C261 N122 C115 C389 5.2(11) . . . . ?
C261 C197 C326 C354 173.2(6) . . . . ?
C263 C269 C350 N343 172.6(7) . . . . ?
C263 C269 C350 C357 -7.6(10) . . . . ?
C264 S02 C207 C309 -0.3(5) . . . . ?
C264 S02 C207 C318 175.7(5) . . . . ?
C264 C212 C281 C346 -116.9(9) . . . . ?
C264 C212 C281 C523 63.9(10) . . . . ?
C264 C212 C309 C207 -0.8(9) . . . . ?
C267 S01 C222 C277 0.9(5) . . . . ?
C267 S01 C222 C432 176.3(5) . . . . ?
C267 C312 C456 C447 -178.8(7) . . . . ?
C268 N032 C079 N041 -177.9(5) . . . . ?
C268 N032 C079 C101 1.4(8) . . . . ?
C269 N144 C310 O072 -15.2(11) . . . . ?
C269 N144 C310 C290 164.9(6) . . . . ?
C269 C263 C448 C411 1.0(11) . . . . ?
C269 C350 C357 C411 6.8(11) . . . . ?
C269 C350 C357 C465 -174.5(7) . . . . ?
C270 C087 C148 N042 178.8(5) . . . . ?
C270 C087 C148 C133 -3.4(8) . . . . ?
C270 C087 C354 O106 -2.6(9) . . . . ?
C270 C087 C354 C326 175.8(6) . . . . ?
C272 O022 C132 C167 172.1(5) . . . . ?
C272 O022 C132 C334 -8.2(9) . . . . ?
C273 C093 C115 N122 -172.1(5) . . . . ?
C273 C093 C115 C389 4.6(9) . . . . ?
C273 C187 C241 C025 0.3(9) . . . . ?
C273 C370 C442 C389 3.3(12) . . . . ?
C274 N151 N245 C297 174.4(7) . . . . ?
C274 C177 C406 C394 -179.1(7) . . . . ?
C275 N250 C335 N364 -179.5(7) . . . . ?
C275 N250 C335 C397 2.4(11) . . . . ?
C275 C377 C409 O138 -177.9(7) . . . . ?
C275 C377 C409 C397 2.2(12) . . . . ?
C276 O085 C425 C551 165.3(7) . . . . ?
C276 C169 C372 C402 179.3(7) . . . . ?
C277 C346 C512 C553 166.7(9) . . . . ?
C280 C114 C170 O053 -9.8(9) . . . . ?
C280 C114 C170 N081 170.9(5) . . . . ?
C281 C212 C264 S02 -178.1(6) . . . . ?
C281 C212 C264 C422 4.3(12) . . . . ?
C281 C212 C309 C207 177.8(6) . . . . ?
C281 C346 C512 C553 -9.9(13) . . . . ?
C281 C523 C565 C553 33.3(16) . . . . ?
C282 C258 C301 C113 0.1(10) . . . . ?
C282 C369 C387 C308 2.9(12) . . . . ?
C284 O161 C468 C517 178.6(8) . . . . ?
C284 C303 C450 C445 -178.8(7) . . . . ?
C287 N189 C323 N176 -177.9(6) . . . . ?
C287 N189 C323 C365 0.2(11) . . . . ?
C289 C267 C312 N130 -175.5(6) . . . . ?
C289 C267 C312 C456 2.5(11) . . . . ?
C289 C277 C346 C281 51.6(11) . . . . ?
C289 C277 C346 C512 -125.0(8) . . . . ?
C290 N239 C443 C418 179.2(7) . . . . ?
C290 N239 C443 C484 -3.4(10) . . . . ?
C290 C436 C496 O453 177.2(8) . . . . ?
C290 C436 C496 C484 -2.0(12) . . . . ?
C291 C101 C158 O094 -0.2(10) . . . . ?
C291 C101 C158 C234 178.2(6) . . . . ?
C292 N162 C177 C274 179.7(6) . . . . ?
C292 N162 C177 C406 -0.2(10) . . . . ?
C292 C331 C410 C395 -176.2(7) . . . . ?
C293 C194 C256 O156 14.7(11) . . . . ?
C293 C194 C256 N088 -165.9(6) . . . . ?
C294 N153 C332 O095 -10.9(11) . . . . ?
C294 N153 C332 C164 166.5(6) . . . . ?
C294 C316 C375 C460 -177.2(6) . . . . ?
C294 C316 C375 C462 3.1(10) . . . . ?
C294 C414 C467 C462 -2.1(12) . . . . ?
C296 S03 C437 C426 0.7(6) . . . . ?
C296 S03 C437 C491 176.2(6) . . . . ?
C296 C163 C376 C461 179.8(8) . . . . ?
C297 C237 C412 O246 -0.8(11) . . . . ?
C297 C237 C412 C361 -179.7(7) . . . . ?
C298 O10 C064 C054 -175.6(5) . . . . ?
C298 O10 C064 C065 2.6(8) . . . . ?
C301 C113 C225 O069 -3.5(10) . . . . ?
C301 C113 C225 N129 174.3(6) . . . . ?
C301 C258 C282 C195 1.3(10) . . . . ?
C301 C258 C282 C369 -178.6(7) . . . . ?
C303 C284 C341 C150 1.1(11) . . . . ?
C304 C206 C260 O046 0.5(9) . . . . ?
C304 C206 C260 C280 -179.6(6) . . . . ?
C304 C286 C321 N071 -2.8(11) . . . . ?
C304 C286 C321 N121 177.9(6) . . . . ?
C305 O039 C228 C233 -177.4(5) . . . . ?
C305 O039 C228 C339 4.3(9) . . . . ?
C306 O061 C392 C508 164.3(7) . . . . ?
C306 C251 C324 C340 177.8(6) . . . . ?
C307 N176 C323 N189 178.4(6) . . . . ?
C307 N176 C323 C365 0.2(10) . . . . ?
C307 N236 C413 O278 4.6(13) . . . . ?
C307 N236 C413 C419 -175.6(7) . . . . ?
C307 C420 C476 C365 -0.5(11) . . . . ?
C308 N235 C195 N142 -178.6(7) . . . . ?
C308 N235 C195 C282 2.7(11) . . . . ?
C308 N279 C386 O244 0.5(14) . . . . ?
C308 N279 C386 C275 178.6(8) . . . . ?
C309 C207 C318 N181 -172.8(6) . . . . ?
C309 C207 C318 C302 6.6(11) . . . . ?
C309 C212 C264 S02 0.6(8) . . . . ?
C309 C212 C264 C422 -177.1(7) . . . . ?
C309 C212 C281 C346 64.7(11) . . . . ?
C309 C212 C281 C523 -114.6(8) . . . . ?
C310 N144 C269 C263 5.8(11) . . . . ?
C310 N144 C269 C350 -170.4(6) . . . . ?
C310 C290 C436 C496 -175.9(7) . . . . ?
C312 N130 C351 C362 178.8(5) . . . . ?
C312 N130 C351 C446 -0.6(10) . . . . ?
C312 C267 C289 C277 -179.6(6) . . . . ?
C313 N116 C347 N048 -173.9(6) . . . . ?
C313 N116 C347 C451 6.4(12) . . . . ?
C313 C257 C317 C345 178.8(8) . . . . ?
C315 O023 C124 C089 163.4(5) . . . . ?
C315 O023 C124 C202 -16.3(8) . . . . ?
C316 N171 C214 C322 -180.0(6) . . . . ?
C316 N171 C214 C441 -0.8(10) . . . . ?
C316 C294 C414 C467 4.8(10) . . . . ?
C316 C375 C460 O366 176.7(6) . . . . ?
C316 C375 C460 C441 -1.7(12) . . . . ?
C316 C375 C462 C467 -0.5(12) . . . . ?
C317 C257 C313 O147 4.6(11) . . . . ?
C317 C257 C313 N116 -176.3(6) . . . . ?
C318 N181 C320 C348 -0.9(10) . . . . ?
C318 N181 C320 C367 -178.1(6) . . . . ?
C318 C207 C309 C212 -174.7(6) . . . . ?
C318 C302 C408 C348 3.4(10) . . . . ?
C319 N231 C419 C413 178.3(6) . . . . ?
C319 N231 C419 C429 0.4(11) . . . . ?
C319 N295 C237 C297 -178.6(6) . . . . ?
C319 N295 C237 C412 0.4(10) . . . . ?
C319 C337 C361 C412 0.2(13) . . . . ?
C319 C337 C457 O434 -176.4(8) . . . . ?
C319 C337 C457 C429 1.6(13) . . . . ?
C320 N181 C318 C207 178.8(5) . . . . ?
C320 N181 C318 C302 -0.7(9) . . . . ?
C320 C348 C408 C302 -4.5(10) . . . . ?
C321 N071 C117 N027 176.9(6) . . . . ?
C321 N071 C117 C206 -1.4(8) . . . . ?
C321 N121 C396 O359 8.0(14) . . . . ?
C321 N121 C396 C287 -165.0(7) . . . . ?
C321 C286 C304 C206 -0.3(10) . . . . ?
C322 N125 C224 N040 -174.7(6) . . . . ?
C322 N125 C224 C300 2.4(10) . . . . ?
C322 C214 C441 C460 178.2(7) . . . . ?
C323 N176 C307 N236 -179.7(6) . . . . ?
C323 N176 C307 C420 0.6(10) . . . . ?
C323 N189 C287 C396 177.1(7) . . . . ?
C323 N189 C287 C463 -2.0(11) . . . . ?
C323 C365 C476 C420 1.3(11) . . . . ?
C324 C251 C306 O061 -1.9(8) . . . . ?
C324 C251 C306 C183 179.3(6) . . . . ?
C326 C197 C261 O255 21.1(10) . . . . ?
C326 C197 C261 N122 -159.2(5) . . . . ?
C327 C211 C218 O143 18.9(11) . . . . ?
C327 C211 C218 N070 -162.4(6) . . . . ?
C328 O031 C258 C282 174.0(6) . . . . ?
C328 O031 C258 C301 -3.4(10) . . . . ?
C329 C390 C415 N364 0.9(12) . . . . ?
C329 C390 C415 C416 -178.6(8) . . . . ?
C329 C397 C409 O138 -1.1(11) . . . . ?
C329 C397 C409 C377 178.8(8) . . . . ?
C330 C086 C092 N015 177.5(6) . . . . ?
C330 C086 C092 C134 -4.4(9) . . . . ?
C331 S06 C431 C395 0.3(6) . . . . ?
C331 S06 C431 C564 178.4(6) . . . . ?
C331 C292 C399 C394 177.2(7) . . . . ?
C332 N153 C294 C316 175.7(6) . . . . ?
C332 N153 C294 C414 -5.7(10) . . . . ?
C332 C164 C183 C306 179.3(6) . . . . ?
C334 C132 C167 N230 -4.2(9) . . . . ?
C334 C132 C167 C215 173.3(6) . . . . ?
C334 C192 C259 O057 -1.5(10) . . . . ?
C334 C192 C259 C293 178.4(6) . . . . ?
C335 N250 C275 C377 -2.4(11) . . . . ?
C335 N250 C275 C386 176.8(7) . . . . ?
C335 N364 C415 C390 2.3(13) . . . . ?
C335 N364 C415 C416 -178.1(7) . . . . ?
C335 C397 C409 O138 178.0(6) . . . . ?
C335 C397 C409 C377 -2.1(11) . . . . ?
C337 C361 C412 O246 179.5(8) . . . . ?
C337 C361 C412 C237 -1.8(12) . . . . ?
C339 C227 C383 O179 7.7(9) . . . . ?
C339 C227 C383 N204 -172.4(6) . . . . ?
C339 C228 C233 C123 -1.7(8) . . . . ?
C339 C228 C233 C186 175.7(6) . . . . ?
C341 C150 C182 O078 -2.0(10) . . . . ?
C341 C150 C182 N155 179.3(6) . . . . ?
C341 C284 C303 C199 -1.6(11) . . . . ?
C341 C284 C303 C450 176.5(8) . . . . ?
C345 O333 C532 C577 175.2(11) . . . . ?
C345 C344 C385 C288 -178.6(7) . . . . ?
C346 C277 C289 C267 177.7(7) . . . . ?
C346 C281 C523 C565 -8.0(14) . . . . ?
C346 C512 C553 C565 35.9(15) . . . . ?
C347 N048 C103 N029 -180.0(5) . . . . ?
C347 N048 C103 C248 2.0(9) . . . . ?
C347 N116 C313 O147 -3.2(12) . . . . ?
C347 N116 C313 C257 177.7(6) . . . . ?
C348 C320 C367 O232 -11.0(11) . . . . ?
C348 C320 C367 N140 167.7(6) . . . . ?
C350 N343 C500 C526 -3.4(15) . . . . ?
C350 N343 C500 C555 177.8(8) . . . . ?
C350 C357 C411 C448 -2.3(12) . . . . ?
C350 C357 C465 O382 172.7(7) . . . . ?
C350 C357 C465 C526 -7.4(13) . . . . ?
C351 N130 C312 C267 179.3(5) . . . . ?
C351 N130 C312 C456 1.2(9) . . . . ?
C351 C446 C447 C456 0.7(12) . . . . ?
C352 O141 C472 C482 -172.9(7) . . . . ?
C352 C365 C476 C420 -177.8(7) . . . . ?
C354 O106 C466 C499 158.0(6) . . . . ?
C354 C087 C148 N042 -1.8(8) . . . . ?
C354 C087 C148 C133 176.0(5) . . . . ?
C354 C087 C270 C254 -177.6(6) . . . . ?
C355 O067 C223 C188 179.7(6) . . . . ?
C355 O067 C223 C327 2.4(10) . . . . ?
C357 C411 C448 C263 -1.8(12) . . . . ?
C357 C465 C526 C500 4.7(15) . . . . ?
C360 C248 C363 O180 -1.5(12) . . . . ?
C360 C248 C363 C380 178.6(8) . . . . ?
C361 C337 C457 O434 0.9(13) . . . . ?
C361 C337 C457 C429 179.0(9) . . . . ?
C362 C351 C446 C447 -179.8(6) . . . . ?
C363 O180 C478 C507 -167.6(8) . . . . ?
C363 C248 C360 C451 179.8(8) . . . . ?
C365 C352 C463 C287 -3.1(10) . . . . ?
C367 N140 N173 C416 178.3(7) . . . . ?
C367 C320 C348 C408 -179.5(6) . . . . ?
C368 O046 C260 C206 -174.1(6) . . . . ?
C368 O046 C260 C280 6.0(9) . . . . ?
C372 C169 C276 O085 -2.3(9) . . . . ?
C372 C169 C276 C265 177.6(6) . . . . ?
C373 O024 C168 C102 178.4(5) . . . . ?
C373 O024 C168 C217 -1.8(9) . . . . ?
C374 N178 C247 C146 178.2(5) . . . . ?
C374 N178 C247 C342 -4.2(9) . . . . ?
C374 C398 C440 O262 176.5(6) . . . . ?
C374 C398 C440 C342 -4.0(11) . . . . ?
C374 C398 C506 C567 -0.1(14) . . . . ?
C374 C401 C530 C567 2.9(13) . . . . ?
C375 C462 C467 C414 0.0(13) . . . . ?
C376 C163 C296 S03 178.8(6) . . . . ?
C376 C163 C296 C438 -5.7(13) . . . . ?
C377 C275 C386 O244 -2.7(13) . . . . ?
C377 C275 C386 N279 179.3(7) . . . . ?
C378 O138 C409 C377 2.0(11) . . . . ?
C378 O138 C409 C397 -178.1(6) . . . . ?
C380 C159 C165 O066 3.5(9) . . . . ?
C380 C159 C165 N026 -174.2(5) . . . . ?
C381 C395 C410 C331 177.7(7) . . . . ?
C381 C395 C431 S06 -178.0(6) . . . . ?
C381 C395 C431 C564 4.1(13) . . . . ?
C381 C519 C574 C42 15(2) . . . . ?
C383 N204 C424 N238 172.0(6) . . . . ?
C383 N204 C424 C455 -9.7(11) . . . . ?
C383 C227 C339 C228 -178.6(6) . . . . ?
C385 C344 C345 O333 -3.2(12) . . . . ?
C385 C344 C345 C317 178.9(8) . . . . ?
C386 N279 C308 N235 176.8(8) . . . . ?
C386 N279 C308 C387 -0.5(14) . . . . ?
C386 C275 C377 C409 -179.0(7) . . . . ?
C390 O174 C459 C545 -173.8(8) . . . . ?
C390 C329 C397 C335 2.2(11) . . . . ?
C390 C329 C397 C409 -178.7(7) . . . . ?
C390 C415 C416 O417 171.8(9) . . . . ?
C390 C415 C416 N173 -10.4(13) . . . . ?
C392 O061 C306 C183 16.0(10) . . . . ?
C392 O061 C306 C251 -162.8(5) . . . . ?
C395 C381 C498 C426 -1.0(17) . . . . ?
C395 C381 C498 C481 179.9(10) . . . . ?
C395 C381 C519 C574 176.1(12) . . . . ?
C396 N121 C321 N071 178.6(7) . . . . ?
C396 N121 C321 C286 -1.9(12) . . . . ?
C396 C287 C463 C352 -175.7(7) . . . . ?
C397 C329 C390 O174 177.6(7) . . . . ?
C397 C329 C390 C415 -3.2(11) . . . . ?
C398 C374 C401 N356 169.4(7) . . . . ?
C398 C374 C401 C530 -7.8(11) . . . . ?
C398 C506 C567 C530 -5.4(17) . . . . ?
C399 C292 C331 S06 -174.5(6) . . . . ?
C399 C292 C331 C410 1.7(12) . . . . ?
C399 C394 C406 C177 -1.0(12) . . . . ?
C400 O057 C259 C192 178.9(6) . . . . ?
C400 O057 C259 C293 -0.9(10) . . . . ?
C401 C374 C398 C440 -172.6(7) . . . . ?
C401 C374 C398 C506 6.2(10) . . . . ?
C401 C530 C567 C506 4.0(16) . . . . ?
C406 C177 C274 O190 -6.0(12) . . . . ?
C406 C177 C274 N151 173.7(7) . . . . ?
C406 C394 C399 C292 0.7(12) . . . . ?
C408 C302 C318 N181 -0.6(10) . . . . ?
C408 C302 C318 C207 180.0(6) . . . . ?
C409 O138 C378 C514 166.2(7) . . . . ?
C410 C395 C431 S06 -0.1(9) . . . . ?
C410 C395 C431 C564 -178.1(7) . . . . ?
C411 C357 C465 O382 -8.7(13) . . . . ?
C411 C357 C465 C526 171.2(9) . . . . ?
C412 O246 C510 C516 -176.8(8) . . . . ?
C412 C237 C297 O096 -179.8(7) . . . . ?
C412 C237 C297 N245 -3.9(11) . . . . ?
C413 N236 C307 N176 175.0(7) . . . . ?
C413 N236 C307 C420 -5.3(13) . . . . ?
C413 C419 C429 C457 -178.8(8) . . . . ?
C414 C294 C316 N171 177.6(6) . . . . ?
C414 C294 C316 C375 -5.3(10) . . . . ?
C415 N364 C335 N250 178.7(8) . . . . ?
C415 N364 C335 C397 -3.0(12) . . . . ?
C418 C443 C484 C496 -178.8(8) . . . . ?
C418 C443 C484 C566 2.6(11) . . . . ?
C419 N231 C319 N295 179.7(6) . . . . ?
C419 N231 C319 C337 1.3(10) . . . . ?
C419 C429 C457 O434 177.6(10) . . . . ?
C419 C429 C457 C337 -0.1(14) . . . . ?
C421 C371 C400 O057 68.8(9) . . . . ?
C423 O105 C187 C241 3.3(9) . . . . ?
C423 O105 C187 C273 -177.4(6) . . . . ?
C424 N204 C383 O179 -1.6(12) . . . . ?
C424 N204 C383 C227 178.5(6) . . . . ?
C424 N238 C439 N299 -179.0(6) . . . . ?
C424 N238 C439 C471 -1.8(11) . . . . ?
C424 C455 C563 C471 -0.2(15) . . . . ?
C425 O085 C276 C169 -174.9(6) . . . . ?
C425 O085 C276 C265 5.2(10) . . . . ?
C431 S06 C331 C292 176.6(6) . . . . ?
C431 S06 C331 C410 -0.3(5) . . . . ?
C431 C395 C410 C331 -0.1(9) . . . . ?
C432 C222 C277 C289 -175.6(6) . . . . ?
C432 C222 C277 C346 6.6(11) . . . . ?
C433 O051 C074 C086 164.2(6) . . . . ?
C433 O051 C074 C137 -13.7(10) . . . . ?
C436 C290 C310 O072 -10.1(10) . . . . ?
C436 C290 C310 N144 169.8(7) . . . . ?
C437 S03 C296 C163 176.0(6) . . . . ?
C437 S03 C296 C438 -0.2(6) . . . . ?
C437 C426 C438 C296 0.8(10) . . . . ?
C437 C426 C498 C381 -134.0(11) . . . . ?
C437 C426 C498 C481 45.2(13) . . . . ?
C438 C426 C437 S03 -1.0(9) . . . . ?
C438 C426 C437 C491 -175.7(7) . . . . ?
C438 C426 C498 C381 53.9(14) . . . . ?
C438 C426 C498 C481 -127.0(9) . . . . ?
C439 N238 C424 N204 178.5(6) . . . . ?
C439 N238 C424 C455 0.1(10) . . . . ?
C439 N299 C464 O403 4.6(13) . . . . ?
C439 N299 C464 C495 -177.1(8) . . . . ?
C439 C471 C563 C455 -1.3(15) . . . . ?
C440 O262 C494 C570 171.4(8) . . . . ?
C440 C398 C506 C567 178.6(10) . . . . ?
C441 C214 C322 O157 -3.6(10) . . . . ?
C441 C214 C322 N125 176.9(7) . . . . ?
C443 N239 C290 C310 178.7(6) . . . . ?
C443 N239 C290 C436 0.4(10) . . . . ?
C443 C418 C542 C16 -0.1(16) . . . . ?
C443 C484 C496 O453 179.9(7) . . . . ?
C443 C484 C496 C436 -0.8(13) . . . . ?
C443 C484 C566 C16 -0.1(15) . . . . ?
C446 C351 C362 O243 -5.4(10) . . . . ?
C446 C351 C362 N198 171.3(6) . . . . ?
C446 C447 C456 C312 -0.2(13) . . . . ?
C448 C263 C269 N144 -172.1(6) . . . . ?
C448 C263 C269 C350 3.9(10) . . . . ?
C457 O434 C573 C568 -168.4(12) . . . . ?
C457 C337 C361 C412 -177.2(8) . . . . ?
C459 O174 C390 C329 0.4(11) . . . . ?
C459 O174 C390 C415 -178.9(7) . . . . ?
C460 O366 C548 C25 160.6(10) . . . . ?
C460 C375 C462 C467 179.9(8) . . . . ?
C462 C375 C460 O366 -3.7(12) . . . . ?
C462 C375 C460 C441 178.0(8) . . . . ?
C463 C287 C396 O359 1.4(12) . . . . ?
C463 C287 C396 N121 174.4(6) . . . . ?
C463 C352 C365 C323 1.6(11) . . . . ?
C463 C352 C365 C476 -179.2(7) . . . . ?
C464 N299 C439 N238 -177.0(7) . . . . ?
C464 N299 C439 C471 5.8(12) . . . . ?
C464 C495 C575 C9 178(2) . . . . ?
C465 O382 C504 C539 69.4(16) . . . . ?
C465 C357 C411 C448 179.2(8) . . . . ?
C466 O106 C354 C087 -177.0(6) . . . . ?
C466 O106 C354 C326 4.7(10) . . . . ?
C468 O161 C284 C303 174.1(6) . . . . ?
C468 O161 C284 C341 -1.2(11) . . . . ?
C472 O141 C352 C365 179.5(7) . . . . ?
C472 O141 C352 C463 1.1(11) . . . . ?
C478 O180 C363 C248 -175.7(8) . . . . ?
C478 O180 C363 C380 4.3(13) . . . . ?
C481 C42 C574 C519 -23(3) . . . . ?
C485 N388 C495 C464 -179.8(8) . . . . ?
C485 N388 C495 C575 0.6(13) . . . . ?
C485 C503 C515 C581 2.0(18) . . . . ?
C490 O094 C158 C101 -174.6(7) . . . . ?
C490 O094 C158 C234 7.0(10) . . . . ?
C494 O262 C440 C342 6.6(11) . . . . ?
C494 O262 C440 C398 -174.0(8) . . . . ?
C495 N388 C485 C503 -179.9(9) . . . . ?
C495 N388 C485 C588 -6.6(12) . . . . ?
C496 O453 C538 C7 -174.9(10) . . . . ?
C496 C484 C566 C16 -178.6(11) . . . . ?
C498 C381 C395 C410 65.3(13) . . . . ?
C498 C381 C395 C431 -117.2(11) . . . . ?
C498 C381 C519 C574 -4.6(17) . . . . ?
C498 C426 C437 S03 -173.8(7) . . . . ?
C498 C426 C437 C491 11.5(14) . . . . ?
C498 C426 C438 C296 174.3(7) . . . . ?
C500 N343 C350 C269 179.8(7) . . . . ?
C500 N343 C350 C357 0.0(12) . . . . ?
C503 N404 C555 O488 -1.8(18) . . . . ?
C503 N404 C555 C500 179.2(9) . . . . ?
C503 C485 C588 C9 -173.6(16) . . . . ?
C503 C485 C588 C584 -2.3(14) . . . . ?
C503 C515 C581 C584 -10(3) . . . . ?
C504 O382 C465 C357 -169.5(8) . . . . ?
C504 O382 C465 C526 10.6(15) . . . . ?
C506 C398 C440 O262 -2.1(12) . . . . ?
C506 C398 C440 C342 177.3(7) . . . . ?
C510 O246 C412 C237 175.3(7) . . . . ?
C510 O246 C412 C361 -5.9(12) . . . . ?
C511 C371 C400 O057 -164.4(8) . . . . ?
C512 C553 C565 C523 -49.4(17) . . . . ?
C515 C581 C584 C588 13(4) . . . . ?
C519 C381 C395 C410 -115.4(10) . . . . ?
C519 C381 C395 C431 62.1(12) . . . . ?
C519 C381 C498 C426 179.7(10) . . . . ?
C519 C381 C498 C481 0.7(16) . . . . ?
C523 C281 C346 C277 -179.0(7) . . . . ?
C523 C281 C346 C512 -2.6(12) . . . . ?
C526 C500 C555 O488 -5.3(16) . . . . ?
C526 C500 C555 N404 173.7(10) . . . . ?
C532 O333 C345 C317 0.6(15) . . . . ?
C532 O333 C345 C344 -177.0(9) . . . . ?
C538 O453 C496 C436 2.3(13) . . . . ?
C538 O453 C496 C484 -178.5(8) . . . . ?
C542 C16 C566 C484 -2.7(18) . . . . ?
C542 C418 C443 N239 174.9(8) . . . . ?
C542 C418 C443 C484 -2.7(13) . . . . ?
C548 O366 C460 C375 -167.1(9) . . . . ?
C548 O366 C460 C441 11.3(13) . . . . ?
C555 N404 C503 C485 -176.0(9) . . . . ?
C555 N404 C503 C515 -1.6(18) . . . . ?
C555 C500 C526 C465 179.9(9) . . . . ?
C566 C16 C542 C418 2.8(19) . . . . ?
C566 C484 C496 O453 -1.6(13) . . . . ?
C566 C484 C496 C436 177.7(8) . . . . ?
C573 O434 C457 C337 171.8(9) . . . . ?
C573 O434 C457 C429 -6.0(17) . . . . ?
C574 C42 C481 C498 18(3) . . . . ?
C575 C9 C588 C485 -14(3) . . . . ?
C575 C9 C588 C584 176.7(15) . . . . ?
C581 C584 C588 C9 163(3) . . . . ?
C581 C584 C588 C485 -7(3) . . . . ?
C588 C9 C575 C495 9(4) . . . . ?
C588 C485 C503 N404 179.1(8) . . . . ?
C588 C485 C503 C515 4.1(16) . . . . ?

loop_
_platon_squeeze_void_nr
_platon_squeeze_void_average_x
_platon_squeeze_void_average_y
_platon_squeeze_void_average_z
_platon_squeeze_void_volume
_platon_squeeze_void_count_electrons
_platon_squeeze_void_content
1 0.500 -0.047 0.706 13800 4091 ' '
2 0.892 0.019 0.626 9 0 ' '
3 0.037 0.028 0.070 9 -1 ' '
4 0.941 0.089 0.056 7 0 ' '
5 0.492 0.144 0.282 7 0 ' '
6 0.382 0.177 0.517 8 0 ' '
7 0.980 0.245 0.233 7 1 ' '
8 0.980 0.255 0.733 7 1 ' '
9 0.382 0.323 0.017 8 0 ' '
10 0.941 0.411 0.556 7 0 ' '
11 0.037 0.472 0.570 9 -1 ' '
12 0.892 0.481 0.126 9 0 ' '
13 0.108 0.519 0.874 9 0 ' '
14 0.963 0.528 0.430 9 -1 ' '
15 0.059 0.589 0.444 7 0 ' '
16 0.618 0.677 0.983 8 0 ' '
17 0.020 0.745 0.267 7 1 ' '
18 0.020 0.755 0.767 7 1 ' '
19 0.618 0.823 0.483 8 0 ' '
20 0.059 0.911 0.944 7 0 ' '
21 0.963 0.972 0.930 9 -1 ' '
22 0.108 0.981 0.374 9 0 ' '
